data_7005524
loop_
_publ_author_name
'Sadakane, Masahiro'
'Tsukuma, Daisuke'
'Dickman, Michael H.'
'Bassil, Bassem S.'
'Kortz, Ulrich'
'Capron, Micka\"el'
'Ueda, Wataru'

_publ_section_title
;
 Dimerization of mono-ruthenium substituted alpha-Keggin-type
 tungstosilicate [alpha-SiW11O39RuIII(H2O)]5- to micro-oxo-bridged
 dimer in aqueous solution: synthesis, structure, and redox studies.
;
_journal_issue 26
_journal_name_full 'Dalton transactions (Cambridge, England : 2003)'
_journal_page_first 2833
_journal_page_last 2838
_journal_paper_doi 10.1039/b702813j
_journal_year 2007
_chemical_formula_sum 'O88.5 Rb10 Ru2 Si2 W22'
_chemical_formula_weight 6573.72
_chemical_name_systematic
;
?
;
_space_group_IT_number 2
_symmetry_cell_setting triclinic
_symmetry_space_group_name_Hall '-P 1'
_symmetry_space_group_name_H-M 'P -1'
_atom_sites_solution_primary direct
_atom_sites_solution_secondary difmap
_audit_creation_method SHELXL-97
_cell_angle_alpha 72.876(3)
_cell_angle_beta 88.447(3)
_cell_angle_gamma 80.926(3)
_cell_formula_units_Z 2
_cell_length_a 12.7650(6)
_cell_length_b 18.9399(10)
_cell_length_c 20.2290(10)
_cell_measurement_reflns_used 7630
_cell_measurement_temperature 173(2)
_cell_measurement_theta_max 28.49
_cell_measurement_theta_min 2.53
_cell_volume 4614.5(4)
_computing_cell_refinement 'Bruker SMART'
_computing_data_collection 'Bruker SMART'
_computing_data_reduction 'Bruker SAINT'
_computing_molecular_graphics 'Bruker SHELXTL'
_computing_publication_material 'Bruker SHELXTL'
_computing_structure_refinement 'SHELXL-97 (Sheldrick, 1997)'
_computing_structure_solution 'SHELXS-97 (Sheldrick, 1990)'
_diffrn_ambient_temperature 173(2)
_diffrn_measured_fraction_theta_full 0.995
_diffrn_measured_fraction_theta_max 0.995
_diffrn_measurement_device_type 'CCD area detector'
_diffrn_measurement_method 'phi and omega scans'
_diffrn_radiation_monochromator graphite
_diffrn_radiation_source 'sealed tube'
_diffrn_radiation_type MoK\a
_diffrn_radiation_wavelength 0.71073
_diffrn_reflns_av_R_equivalents 0.1141
_diffrn_reflns_av_sigmaI/netI 0.0812
_diffrn_reflns_limit_h_max 17
_diffrn_reflns_limit_h_min -17
_diffrn_reflns_limit_k_max 25
_diffrn_reflns_limit_k_min -25
_diffrn_reflns_limit_l_max 27
_diffrn_reflns_limit_l_min -27
_diffrn_reflns_number 172634
_diffrn_reflns_theta_full 28.80
_diffrn_reflns_theta_max 28.80
_diffrn_reflns_theta_min 1.76
_exptl_absorpt_coefficient_mu 32.982
_exptl_absorpt_correction_T_max 1.00
_exptl_absorpt_correction_T_min 0.144
_exptl_absorpt_correction_type multi-scan
_exptl_absorpt_process_details SADABS
_exptl_crystal_colour red
_exptl_crystal_density_diffrn 4.731
_exptl_crystal_density_meas 0
_exptl_crystal_density_method 'not measured'
_exptl_crystal_description triangular
_exptl_crystal_F_000 5644
_exptl_crystal_size_max 0.355
_exptl_crystal_size_mid 0.15
_exptl_crystal_size_min 0.064
_refine_diff_density_max 5.986
_refine_diff_density_min -3.384
_refine_diff_density_rms 0.564
_refine_ls_extinction_method none
_refine_ls_goodness_of_fit_ref 1.055
_refine_ls_matrix_type full
_refine_ls_number_parameters 758
_refine_ls_number_reflns 23977
_refine_ls_number_restraints 0
_refine_ls_restrained_S_all 1.055
_refine_ls_R_factor_all 0.0880
_refine_ls_R_factor_gt 0.0542
_refine_ls_shift/su_max 0.001
_refine_ls_shift/su_mean 0.000
_refine_ls_structure_factor_coef Fsqd
_refine_ls_weighting_details 'calc w=1/[\s^2^(Fo^2^)+(0.0800P)^2^+57.0000P] where P=(Fo^2^+2Fc^2^)/3'
_refine_ls_weighting_scheme calc
_refine_ls_wR_factor_gt 0.1436
_refine_ls_wR_factor_ref 0.1666
_reflns_number_gt 16595
_reflns_number_total 23977
_reflns_threshold_expression >2sigma(I)
_cod_data_source_file b702813j.txt
_cod_data_source_block dimer
_cod_depositor_comments
;
The following automatic conversions were performed:
'_symmetry_cell_setting' value 'Triclinic' changed to 'triclinic'
according to '/home/saulius/struct/CIF-dictionaries/cif_core.dic'
dictionary named 'cif_core.dic' version 2.4.1 from 2010-06-29.

Automatic conversion script
Id: cif_fix_enum 1527 2010-12-29 10:47:43Z saulius 
;
_cod_original_sg_symbol_H-M P-1
_cod_original_formula_sum 'O88.50 Rb10 Ru2 Si2 W22'
_cod_database_code 7005524

loop_
_symmetry_equiv_pos_as_xyz
'x, y, z'
'-x, -y, -z'

loop_
_atom_site_label
_atom_site_type_symbol
_atom_site_fract_x
_atom_site_fract_y
_atom_site_fract_z
_atom_site_U_iso_or_equiv
_atom_site_adp_type
_atom_site_occupancy
_atom_site_symmetry_multiplicity
_atom_site_calc_flag
_atom_site_refinement_flags
_atom_site_disorder_assembly
_atom_site_disorder_group
W1 W 0.51624(6) 0.35778(4) 0.09112(3) 0.02521(16) Uani 1 1 d . . .
W2 W 0.67954(5) 0.28255(4) 0.23027(3) 0.02192(15) Uani 1 1 d . . .
W3 W 0.47398(5) 0.42108(4) 0.23016(3) 0.02018(14) Uani 1 1 d . . .
W4 W 0.37831(5) 0.30315(4) 0.38779(3) 0.02122(15) Uani 1 1 d . . .
W5 W 0.57996(5) 0.16153(4) 0.39192(3) 0.02284(15) Uani 1 1 d . . .
W6 W 0.32703(6) 0.13135(4) 0.39638(4) 0.02479(15) Uani 1 1 d . . .
W7 W 0.36919(6) 0.06301(4) 0.24265(4) 0.02878(17) Uani 1 1 d . . .
W8 W 0.62288(6) 0.09483(4) 0.23672(4) 0.02488(16) Uani 1 1 d . . .
W9 W 0.46112(6) 0.17060(5) 0.09705(4) 0.02844(17) Uani 1 1 d . . .
W10 W 0.23553(6) 0.32251(4) 0.09595(4) 0.02730(16) Uani 1 1 d . . .
W11 W 0.14438(5) 0.21492(4) 0.24300(4) 0.02583(16) Uani 1 1 d . . .
W12 W -0.09297(5) 0.59478(4) 0.36114(3) 0.02035(14) Uani 1 1 d . . .
W13 W -0.12574(5) 0.66523(4) 0.18756(3) 0.02214(15) Uani 1 1 d . . .
W14 W 0.05670(6) 0.79365(4) 0.08944(3) 0.02378(15) Uani 1 1 d . . .
W15 W 0.25428(5) 0.83813(4) 0.16884(4) 0.02337(15) Uani 1 1 d . . .
W16 W 0.26669(5) 0.66182(4) 0.15877(3) 0.02227(15) Uani 1 1 d . . .
W17 W 0.30096(5) 0.58428(4) 0.34562(3) 0.01966(14) Uani 1 1 d . . .
W18 W 0.12340(5) 0.64575(4) 0.45133(3) 0.02009(14) Uani 1 1 d . . .
W19 W 0.28567(5) 0.76009(4) 0.35965(3) 0.02161(15) Uani 1 1 d . . .
W20 W 0.05420(5) 0.90378(4) 0.28282(4) 0.02185(15) Uani 1 1 d . . .
W21 W -0.14289(5) 0.85860(4) 0.20342(3) 0.02246(15) Uani 1 1 d . . .
W22 W -0.10740(5) 0.78784(4) 0.37490(3) 0.02051(14) Uani 1 1 d . . .
Si1 Si 0.4163(3) 0.2425(2) 0.2398(2) 0.0161(9) Uani 1 1 d . . .
O1S1 O 0.4927(9) 0.3035(7) 0.2089(6) 0.026(3) Uiso 1 1 d . . .
O2S1 O 0.4223(8) 0.2179(6) 0.3240(5) 0.019(2) Uiso 1 1 d . . .
O3S1 O 0.4517(8) 0.1694(6) 0.2139(5) 0.020(2) Uiso 1 1 d . . .
O4S1 O 0.2940(9) 0.2783(7) 0.2153(6) 0.022(2) Uiso 1 1 d . . .
Si2 Si 0.0807(3) 0.7190(2) 0.2705(2) 0.0160(9) Uani 1 1 d . . .
O1S2 O 0.0151(8) 0.6512(6) 0.2691(5) 0.020(2) Uiso 1 1 d . . .
O2S2 O 0.1418(9) 0.7455(7) 0.1976(6) 0.023(2) Uiso 1 1 d . . .
O3S2 O 0.1647(9) 0.6881(7) 0.3345(6) 0.022(2) Uiso 1 1 d . . .
O4S2 O -0.0009(9) 0.7905(7) 0.2793(6) 0.024(3) Uiso 1 1 d . . .
Ru1 Ru 0.20891(10) 0.37556(8) 0.23519(7) 0.0212(3) Uani 1 1 d . . .
Ru2 Ru 0.08273(10) 0.54736(8) 0.25719(7) 0.0201(3) Uani 1 1 d . . .
O1RR O 0.1178(9) 0.4541(7) 0.2481(6) 0.022(2) Uiso 1 1 d . . .
O3R O 0.3334(9) 0.4300(7) 0.2166(6) 0.025(3) Uiso 1 1 d . . .
O4R O 0.2627(9) 0.3420(7) 0.3320(6) 0.022(2) Uiso 1 1 d . . .
O10R O 0.1735(10) 0.3959(7) 0.1342(6) 0.030(3) Uiso 1 1 d . . .
O11R O 0.0978(9) 0.3055(7) 0.2557(6) 0.026(3) Uiso 1 1 d . . .
O12R O -0.0177(9) 0.5161(7) 0.3358(6) 0.025(3) Uiso 1 1 d . . .
O13R O -0.0439(9) 0.5748(7) 0.1918(6) 0.027(3) Uiso 1 1 d . . .
O16R O 0.1773(8) 0.5951(6) 0.1831(5) 0.019(2) Uiso 1 1 d . . .
O17R O 0.2033(9) 0.5351(6) 0.3220(5) 0.021(2) Uiso 1 1 d . . .
O1T O 0.5458(10) 0.4039(8) 0.0103(6) 0.033(3) Uiso 1 1 d . . .
O2T O 0.8125(9) 0.2801(7) 0.2354(6) 0.028(3) Uiso 1 1 d . . .
O3T O 0.4941(10) 0.5079(8) 0.2342(6) 0.033(3) Uiso 1 1 d . . .
O4T O 0.3551(9) 0.3453(7) 0.4524(6) 0.027(3) Uiso 1 1 d . . .
O5T O 0.6824(10) 0.1168(7) 0.4503(6) 0.033(3) Uiso 1 1 d . . .
O6T O 0.2686(10) 0.0683(7) 0.4587(6) 0.033(3) Uiso 1 1 d . . .
O7T O 0.3258(11) -0.0213(8) 0.2585(7) 0.041(3) Uiso 1 1 d . . .
O8T O 0.7373(11) 0.0334(8) 0.2481(7) 0.037(3) Uiso 1 1 d . . .
O9T O 0.4760(12) 0.1570(9) 0.0174(8) 0.046(4) Uiso 1 1 d . . .
O10T O 0.1794(11) 0.3546(8) 0.0144(7) 0.039(3) Uiso 1 1 d . . .
O11T O 0.0303(10) 0.1756(8) 0.2546(6) 0.033(3) Uiso 1 1 d . . .
O12T O -0.1783(9) 0.5513(7) 0.4210(6) 0.027(3) Uiso 1 1 d . . .
O13T O -0.2303(9) 0.6653(7) 0.1364(6) 0.028(3) Uiso 1 1 d . . .
O14T O 0.0155(11) 0.8306(8) 0.0036(7) 0.038(3) Uiso 1 1 d . . .
O15T O 0.3349(10) 0.9037(7) 0.1378(6) 0.029(3) Uiso 1 1 d . . .
O16T O 0.3670(10) 0.6222(7) 0.1159(6) 0.030(3) Uiso 1 1 d . . .
O17T O 0.4106(10) 0.5165(7) 0.3715(6) 0.030(3) Uiso 1 1 d . . .
O18T O 0.1090(9) 0.6153(7) 0.5390(6) 0.023(2) Uiso 1 1 d . . .
O19T O 0.3752(10) 0.8023(7) 0.3897(6) 0.028(3) Uiso 1 1 d . . .
O20T O 0.0725(10) 0.9885(7) 0.2896(6) 0.031(3) Uiso 1 1 d . . .
O21T O -0.2479(10) 0.9173(7) 0.1547(6) 0.032(3) Uiso 1 1 d . . .
O22T O -0.1940(10) 0.8021(7) 0.4382(6) 0.029(3) Uiso 1 1 d . . .
O12 O 0.6564(10) 0.3255(7) 0.1309(6) 0.029(3) Uiso 1 1 d . . .
O13 O 0.5023(9) 0.4375(7) 0.1312(6) 0.027(3) Uiso 1 1 d . . .
O19 O 0.5258(9) 0.2581(7) 0.0848(6) 0.028(3) Uiso 1 1 d . . .
O23 O 0.6287(9) 0.3750(7) 0.2426(6) 0.023(2) Uiso 1 1 d . . .
O25 O 0.6455(9) 0.2324(6) 0.3233(6) 0.022(2) Uiso 1 1 d . . .
O28 O 0.6722(9) 0.1867(7) 0.2149(6) 0.027(3) Uiso 1 1 d . . .
O34 O 0.4680(8) 0.3624(6) 0.3244(5) 0.020(2) Uiso 1 1 d . . .
O45 O 0.5144(9) 0.2377(7) 0.4287(6) 0.027(3) Uiso 1 1 d . . .
O46 O 0.3161(9) 0.2133(7) 0.4329(6) 0.024(2) Uiso 1 1 d . . .
O56 O 0.4727(9) 0.1026(7) 0.4320(6) 0.026(3) Uiso 1 1 d . . .
O58 O 0.6030(10) 0.1031(7) 0.3279(6) 0.029(3) Uiso 1 1 d . . .
O67 O 0.3710(10) 0.0725(8) 0.3341(7) 0.035(3) Uiso 1 1 d . . .
O78 O 0.5205(10) 0.0270(7) 0.2561(6) 0.032(3) Uiso 1 1 d . . .
O79 O 0.3919(10) 0.0849(8) 0.1460(7) 0.035(3) Uiso 1 1 d . . .
O89 O 0.5938(10) 0.1117(8) 0.1415(6) 0.034(3) Uiso 1 1 d . . .
O101 O 0.1410(9) 0.2558(7) 0.1422(6) 0.027(3) Uiso 1 1 d . . .
O110 O 0.3682(9) 0.3625(7) 0.0824(6) 0.027(3) Uiso 1 1 d . . .
O122 O -0.1368(9) 0.6976(7) 0.3654(6) 0.023(2) Uiso 1 1 d . . .
O123 O -0.1808(9) 0.6278(7) 0.2784(6) 0.026(3) Uiso 1 1 d . . .
O128 O 0.0228(8) 0.5962(6) 0.4201(5) 0.020(2) Uiso 1 1 d . . .
O131 O -0.1675(9) 0.7640(7) 0.2021(6) 0.026(3) Uiso 1 1 d . . .
O134 O -0.0320(9) 0.7164(7) 0.1213(6) 0.025(3) Uiso 1 1 d . . .
O141 O -0.0403(9) 0.8513(7) 0.1330(6) 0.024(2) Uiso 1 1 d . . .
O145 O 0.1580(9) 0.8602(7) 0.0913(6) 0.024(3) Uiso 1 1 d . . .
O146 O 0.1733(9) 0.7227(7) 0.0790(6) 0.026(3) Uiso 1 1 d . . .
O150 O 0.1415(9) 0.8928(7) 0.2092(6) 0.024(3) Uiso 1 1 d . . .
O156 O 0.3289(9) 0.7566(7) 0.1446(6) 0.024(3) Uiso 1 1 d . . .
O159 O 0.3048(9) 0.7950(6) 0.2632(6) 0.022(2) Uiso 1 1 d . . .
O167 O 0.3251(9) 0.6344(7) 0.2512(6) 0.022(2) Uiso 1 1 d . . .
O178 O 0.2383(9) 0.5749(6) 0.4358(6) 0.022(2) Uiso 1 1 d . . .
O179 O 0.3653(8) 0.6685(6) 0.3641(5) 0.020(2) Uiso 1 1 d . . .
O182 O 0.0132(9) 0.7311(7) 0.4288(6) 0.026(3) Uiso 1 1 d . . .
O189 O 0.2213(9) 0.7135(7) 0.4458(6) 0.023(2) Uiso 1 1 d . . .
O190 O 0.1625(8) 0.8372(6) 0.3423(5) 0.016(2) Uiso 1 1 d . . .
O201 O -0.0672(9) 0.9315(7) 0.2214(6) 0.026(3) Uiso 1 1 d . . .
O202 O -0.0418(9) 0.8767(7) 0.3581(6) 0.025(3) Uiso 1 1 d . . .
O212 O -0.1973(9) 0.8432(7) 0.2941(6) 0.025(3) Uiso 1 1 d . . .
O611 O 0.2126(9) 0.1796(7) 0.3339(6) 0.028(3) Uiso 1 1 d . . .
O711 O 0.2463(10) 0.1314(7) 0.2274(6) 0.029(3) Uiso 1 1 d . . .
O910 O 0.3286(10) 0.2324(7) 0.0884(6) 0.031(3) Uiso 1 1 d . . .
Rb1 Rb 0.13226(14) 0.42206(11) 0.44361(9) 0.0298(4) Uani 1 1 d . . .
Rb2 Rb 0.24624(18) -0.05623(11) 0.40609(10) 0.0366(5) Uani 0.95 1 d P . .
Rb3 Rb -0.21235(17) 0.97917(11) 0.39911(11) 0.0338(5) Uani 0.90 1 d P . .
Rb4 Rb 0.41216(16) 0.20631(13) 0.57627(12) 0.0354(5) Uani 0.85 1 d P . .
Rb5 Rb 0.59619(18) 0.59399(16) 0.10541(12) 0.0376(6) Uani 0.80 1 d P . .
Rb6 Rb 0.2778(2) 0.52232(18) 0.06409(16) 0.0330(7) Uani 0.60 1 d P . .
Rb7 Rb -0.1033(3) 0.3834(2) 0.3079(2) 0.0465(10) Uani 0.55 1 d P . .
Rb8 Rb -0.3692(3) 0.4843(2) 0.42567(19) 0.0395(8) Uani 0.55 1 d P . .
Rb9 Rb 0.2331(3) 0.7952(2) -0.0660(2) 0.0326(9) Uani 0.45 1 d P . .
Rb10 Rb 0.0500(4) 0.5987(3) 0.0464(3) 0.0416(12) Uani 0.40 1 d P . .
Rb11 Rb -0.0244(4) 0.9869(3) -0.0840(3) 0.0531(13) Uani 0.45 1 d P . .
Rb12 Rb 0.0825(4) 0.8913(3) -0.1639(3) 0.0522(14) Uani 0.40 1 d P . .
Rb13 Rb -0.2863(4) 1.0561(3) 0.0316(3) 0.0441(12) Uani 0.40 1 d P . .
Rb14 Rb -0.3065(5) 0.3407(4) 0.4032(4) 0.0549(17) Uani 0.35 1 d P . .
Rb15 Rb 0.4106(5) 0.1827(4) -0.1273(3) 0.0479(16) Uani 0.35 1 d P . .
Rb16 Rb -0.4632(6) 0.9583(5) 0.1174(4) 0.0400(18) Uiso 0.25 1 d P . .
Rb17 Rb -0.0676(7) 0.4240(5) 0.1682(4) 0.0440(19) Uiso 0.25 1 d P . .
Rb18 Rb -0.1440(9) 0.9145(7) -0.1155(6) 0.046(2) Uiso 0.20 1 d P . .
Rb19 Rb 0.5370(12) -0.1311(9) 0.2634(8) 0.047(3) Uiso 0.15 1 d P . .
Rb20 Rb -0.5827(11) 0.4489(8) 0.5376(7) 0.042(3) Uiso 0.15 1 d P . .
O1W O 0.0798(12) 0.2843(9) 0.4177(7) 0.045(4) Uiso 1 1 d . . .
O2W O 0.0819(13) 0.7229(10) -0.0982(9) 0.059(4) Uiso 1 1 d . . .
O3W O -0.500(2) 0.4017(15) 0.5206(13) 0.031(6) Uiso 0.50 1 d P . .
O4W O 0.5431(15) 0.6676(11) 0.2257(9) 0.069(5) Uiso 1 1 d . . .
O5W O 0.7419(14) 0.4732(11) 0.0829(9) 0.064(5) Uiso 1 1 d . . .
O6W O 0.4539(13) 0.0523(10) 0.5841(8) 0.056(4) Uiso 1 1 d . . .
O7W O 0.2359(14) 0.1883(11) -0.0263(9) 0.065(5) Uiso 1 1 d . . .
O8W O -0.3619(19) 0.5333(14) 0.3314(12) 0.027(5) Uiso 0.50 1 d P . .
O9W O 0.633(2) 0.7217(16) 0.3199(14) 0.039(7) Uiso 0.50 1 d P . .
O10W O 0.076(2) -0.1292(15) 0.4807(13) 0.035(6) Uiso 0.50 1 d P . .
O11W O -0.103(3) 0.1042(19) 0.3608(16) 0.053(8) Uiso 0.50 1 d P . .
O12W O -0.118(2) 0.2325(17) 0.3958(15) 0.045(7) Uiso 0.50 1 d P . .
O13W O -0.031(4) 0.504(3) 0.026(2) 0.101(15) Uiso 0.50 1 d P . .

loop_
_atom_site_aniso_label
_atom_site_aniso_U_11
_atom_site_aniso_U_22
_atom_site_aniso_U_33
_atom_site_aniso_U_23
_atom_site_aniso_U_13
_atom_site_aniso_U_12
W1 0.0238(3) 0.0294(4) 0.0207(3) -0.0056(3) 0.0031(3) -0.0027(3)
W2 0.0200(3) 0.0213(4) 0.0246(3) -0.0067(3) 0.0021(3) -0.0039(3)
W3 0.0201(3) 0.0172(3) 0.0230(3) -0.0054(3) 0.0017(3) -0.0037(3)
W4 0.0238(3) 0.0189(3) 0.0208(3) -0.0065(3) 0.0022(3) -0.0019(3)
W5 0.0247(3) 0.0191(4) 0.0227(3) -0.0048(3) 0.0014(3) -0.0003(3)
W6 0.0276(4) 0.0171(4) 0.0289(4) -0.0056(3) 0.0077(3) -0.0048(3)
W7 0.0258(4) 0.0227(4) 0.0433(4) -0.0178(3) 0.0066(3) -0.0055(3)
W8 0.0232(3) 0.0213(4) 0.0317(4) -0.0118(3) 0.0049(3) -0.0012(3)
W9 0.0264(4) 0.0338(4) 0.0307(4) -0.0196(3) 0.0018(3) -0.0017(3)
W10 0.0236(3) 0.0337(4) 0.0269(4) -0.0138(3) -0.0004(3) -0.0017(3)
W11 0.0214(3) 0.0229(4) 0.0377(4) -0.0150(3) 0.0037(3) -0.0055(3)
W12 0.0202(3) 0.0171(3) 0.0240(3) -0.0059(3) 0.0022(3) -0.0042(3)
W13 0.0207(3) 0.0211(4) 0.0246(3) -0.0080(3) -0.0031(3) -0.0004(3)
W14 0.0261(4) 0.0221(4) 0.0199(3) -0.0035(3) 0.0008(3) 0.0003(3)
W15 0.0225(3) 0.0201(4) 0.0256(3) -0.0037(3) 0.0048(3) -0.0043(3)
W16 0.0214(3) 0.0211(4) 0.0222(3) -0.0055(3) 0.0036(3) 0.0005(3)
W17 0.0182(3) 0.0177(3) 0.0224(3) -0.0054(3) -0.0005(2) -0.0016(3)
W18 0.0212(3) 0.0193(3) 0.0194(3) -0.0051(3) 0.0008(2) -0.0035(3)
W19 0.0198(3) 0.0196(4) 0.0262(3) -0.0071(3) -0.0002(3) -0.0046(3)
W20 0.0218(3) 0.0163(3) 0.0271(3) -0.0061(3) 0.0035(3) -0.0029(3)
W21 0.0213(3) 0.0188(3) 0.0253(3) -0.0056(3) -0.0011(3) 0.0012(3)
W22 0.0205(3) 0.0178(3) 0.0238(3) -0.0077(3) 0.0037(3) -0.0022(3)
Si1 0.015(2) 0.014(2) 0.019(2) -0.0074(17) 0.0018(16) 0.0004(17)
Si2 0.020(2) 0.011(2) 0.017(2) -0.0044(17) 0.0008(17) -0.0016(17)
Ru1 0.0202(6) 0.0189(7) 0.0254(7) -0.0085(6) 0.0017(5) -0.0016(5)
Ru2 0.0215(6) 0.0166(7) 0.0226(6) -0.0071(5) -0.0011(5) -0.0021(5)
Rb1 0.0282(9) 0.0321(10) 0.0258(8) -0.0053(7) 0.0015(7) -0.0010(7)
Rb2 0.0528(12) 0.0219(10) 0.0364(10) -0.0056(8) -0.0095(9) -0.0134(9)
Rb3 0.0382(11) 0.0217(10) 0.0358(10) -0.0050(8) 0.0118(9) 0.0039(9)
Rb4 0.0244(10) 0.0368(13) 0.0424(12) -0.0080(10) -0.0073(9) -0.0027(9)
Rb5 0.0276(11) 0.0562(17) 0.0350(12) -0.0173(11) -0.0017(9) -0.0159(11)
Rb6 0.0318(16) 0.0311(17) 0.0391(16) -0.0123(13) 0.0064(13) -0.0110(13)
Rb7 0.064(3) 0.051(2) 0.047(2) -0.0360(19) 0.0249(18) -0.039(2)
Rb8 0.0213(16) 0.046(2) 0.050(2) -0.0088(17) -0.0061(14) -0.0090(15)
Rb9 0.031(2) 0.028(2) 0.035(2) -0.0072(17) 0.0148(16) -0.0008(17)
Rb10 0.038(3) 0.052(3) 0.043(3) -0.030(3) -0.006(2) 0.002(2)
Rb11 0.065(3) 0.026(2) 0.050(3) 0.007(2) 0.024(2) 0.009(2)
Rb12 0.040(3) 0.047(3) 0.072(4) -0.019(3) -0.004(3) -0.009(3)
Rb13 0.053(3) 0.039(3) 0.038(3) -0.010(2) 0.013(2) -0.006(2)
Rb14 0.048(4) 0.068(5) 0.062(4) -0.037(4) -0.002(3) -0.014(3)
Rb15 0.048(3) 0.063(4) 0.035(3) -0.023(3) -0.007(3) 0.002(3)

loop_
_atom_type_symbol
_atom_type_description
_atom_type_scat_dispersion_real
_atom_type_scat_dispersion_imag
_atom_type_scat_source
O O 0.0106 0.0060 'International Tables Vol C Tables 4.2.6.8 and 6.1.1.4'
Si Si 0.0817 0.0704 'International Tables Vol C Tables 4.2.6.8 and 6.1.1.4'
W W -0.8490 6.8722 'International Tables Vol C Tables 4.2.6.8 and 6.1.1.4'
Rb Rb -0.9393 2.9676 'International Tables Vol C Tables 4.2.6.8 and 6.1.1.4'
Ru Ru -1.2594 0.8363 'International Tables Vol C Tables 4.2.6.8 and 6.1.1.4'

loop_
_geom_angle_atom_site_label_1
_geom_angle_atom_site_label_2
_geom_angle_atom_site_label_3
_geom_angle
_geom_angle_site_symmetry_1
_geom_angle_site_symmetry_3
_geom_angle_publ_flag
O1T W1 O110 101.1(6) . . ?
O1T W1 O13 99.3(6) . . ?
O110 W1 O13 93.5(5) . . ?
O1T W1 O19 101.1(6) . . ?
O110 W1 O19 85.4(5) . . ?
O13 W1 O19 159.4(5) . . ?
O1T W1 O12 99.6(6) . . ?
O110 W1 O12 158.7(5) . . ?
O13 W1 O12 88.4(5) . . ?
O19 W1 O12 85.4(5) . . ?
O1T W1 O1S1 171.4(5) . . ?
O110 W1 O1S1 85.4(5) . . ?
O13 W1 O1S1 74.5(5) . . ?
O19 W1 O1S1 84.9(5) . . ?
O12 W1 O1S1 74.6(5) . . ?
O1T W1 Rb6 83.7(5) . . ?
O110 W1 Rb6 47.3(4) . . ?
O13 W1 Rb6 53.4(3) . . ?
O19 W1 Rb6 132.0(4) . . ?
O12 W1 Rb6 141.5(4) . . ?
O1S1 W1 Rb6 96.8(3) . . ?
O1T W1 Rb5 40.4(4) . 2_665 ?
O110 W1 Rb5 64.8(4) . 2_665 ?
O13 W1 Rb5 117.2(4) . 2_665 ?
O19 W1 Rb5 81.0(3) . 2_665 ?
O12 W1 Rb5 132.2(4) . 2_665 ?
O1S1 W1 Rb5 147.8(3) . 2_665 ?
Rb6 W1 Rb5 72.44(6) . 2_665 ?
O1T W1 Rb9 82.5(5) . 2_665 ?
O110 W1 Rb9 131.9(4) . 2_665 ?
O13 W1 Rb9 133.7(4) . 2_665 ?
O19 W1 Rb9 47.5(4) . 2_665 ?
O12 W1 Rb9 46.3(4) . 2_665 ?
O1S1 W1 Rb9 97.5(3) . 2_665 ?
Rb6 W1 Rb9 165.52(7) . 2_665 ?
Rb5 W1 Rb9 94.06(7) 2_665 2_665 ?
O2T W2 O23 101.4(5) . . ?
O2T W2 O25 102.8(5) . . ?
O23 W2 O25 91.1(5) . . ?
O2T W2 O12 99.9(5) . . ?
O23 W2 O12 89.9(5) . . ?
O25 W2 O12 156.6(5) . . ?
O2T W2 O28 101.5(5) . . ?
O23 W2 O28 157.0(5) . . ?
O25 W2 O28 83.8(5) . . ?
O12 W2 O28 86.1(5) . . ?
O2T W2 O1S1 171.1(5) . . ?
O23 W2 O1S1 73.8(4) . . ?
O25 W2 O1S1 85.0(4) . . ?
O12 W2 O1S1 72.9(5) . . ?
O28 W2 O1S1 83.4(5) . . ?
O2T W2 Rb14 81.0(4) . 1_655 ?
O23 W2 Rb14 53.0(3) . 1_655 ?
O25 W2 Rb14 49.4(4) . 1_655 ?
O12 W2 Rb14 141.6(4) . 1_655 ?
O28 W2 Rb14 131.7(4) . 1_655 ?
O1S1 W2 Rb14 101.3(3) . 1_655 ?
O2T W2 Rb9 81.2(4) . 2_665 ?
O23 W2 Rb9 135.9(3) . 2_665 ?
O25 W2 Rb9 131.7(3) . 2_665 ?
O12 W2 Rb9 47.0(4) . 2_665 ?
O28 W2 Rb9 48.9(4) . 2_665 ?
O1S1 W2 Rb9 97.0(3) . 2_665 ?
Rb14 W2 Rb9 161.63(12) 1_655 2_665 ?
O2T W2 Rb7 40.5(4) . 1_655 ?
O23 W2 Rb7 63.6(3) . 1_655 ?
O25 W2 Rb7 89.1(3) . 1_655 ?
O12 W2 Rb7 112.2(4) . 1_655 ?
O28 W2 Rb7 138.4(3) . 1_655 ?
O1S1 W2 Rb7 136.8(3) . 1_655 ?
Rb14 W2 Rb7 46.89(11) 1_655 1_655 ?
Rb9 W2 Rb7 118.01(8) 2_665 1_655 ?
O3T W3 O3R 104.9(6) . . ?
O3T W3 O34 104.8(5) . . ?
O3R W3 O34 92.8(5) . . ?
O3T W3 O13 97.3(5) . . ?
O3R W3 O13 92.5(5) . . ?
O34 W3 O13 155.1(5) . . ?
O3T W3 O23 95.3(5) . . ?
O3R W3 O23 159.8(5) . . ?
O34 W3 O23 82.6(5) . . ?
O13 W3 O23 84.0(5) . . ?
O3T W3 O1S1 163.9(5) . . ?
O3R W3 O1S1 88.3(5) . . ?
O34 W3 O1S1 83.3(4) . . ?
O13 W3 O1S1 72.5(5) . . ?
O23 W3 O1S1 71.6(4) . . ?
O3T W3 Rb5 44.3(4) . . ?
O3R W3 Rb5 112.2(4) . . ?
O34 W3 Rb5 143.3(3) . . ?
O13 W3 Rb5 54.0(4) . . ?
O23 W3 Rb5 81.8(3) . . ?
O1S1 W3 Rb5 122.2(3) . . ?
O3T W3 Rb6 89.6(4) . . ?
O3R W3 Rb6 46.7(4) . . ?
O34 W3 Rb6 139.5(3) . . ?
O13 W3 Rb6 50.4(3) . . ?
O23 W3 Rb6 134.4(3) . . ?
O1S1 W3 Rb6 93.0(3) . . ?
Rb5 W3 Rb6 70.58(5) . . ?
O3T W3 Rb14 83.4(4) . 1_655 ?
O3R W3 Rb14 136.8(4) . 1_655 ?
O34 W3 Rb14 44.9(3) . 1_655 ?
O13 W3 Rb14 129.0(4) . 1_655 ?
O23 W3 Rb14 45.5(3) . 1_655 ?
O1S1 W3 Rb14 93.4(3) . 1_655 ?
Rb5 W3 Rb14 103.14(11) . 1_655 ?
Rb6 W3 Rb14 172.81(11) . 1_655 ?
O4T W4 O4R 103.0(5) . . ?
O4T W4 O34 104.8(5) . . ?
O4R W4 O34 93.0(5) . . ?
O4T W4 O46 97.3(5) . . ?
O4R W4 O46 90.9(5) . . ?
O34 W4 O46 156.0(5) . . ?
O4T W4 O45 96.2(5) . . ?
O4R W4 O45 160.5(5) . . ?
O34 W4 O45 85.1(5) . . ?
O46 W4 O45 83.4(5) . . ?
O4T W4 O2S1 165.1(5) . . ?
O4R W4 O2S1 87.7(4) . . ?
O34 W4 O2S1 84.7(4) . . ?
O46 W4 O2S1 71.8(4) . . ?
O45 W4 O2S1 72.9(4) . . ?
O4T W4 Rb4 54.5(4) . . ?
O4R W4 Rb4 132.7(4) . . ?
O34 W4 Rb4 130.7(3) . . ?
O46 W4 Rb4 57.6(3) . . ?
O45 W4 Rb4 58.1(3) . . ?
O2S1 W4 Rb4 110.6(3) . . ?
O4T W4 Rb1 45.4(4) . . ?
O4R W4 Rb1 58.6(4) . . ?
O34 W4 Rb1 113.5(3) . . ?
O46 W4 Rb1 88.6(3) . . ?
O45 W4 Rb1 139.4(3) . . ?
O2S1 W4 Rb1 141.1(3) . . ?
Rb4 W4 Rb1 84.13(5) . . ?
O4T W4 Rb14 84.1(4) . 1_655 ?
O4R W4 Rb14 139.2(4) . 1_655 ?
O34 W4 Rb14 47.0(3) . 1_655 ?
O46 W4 Rb14 128.5(3) . 1_655 ?
O45 W4 Rb14 45.6(4) . 1_655 ?
O2S1 W4 Rb14 94.7(3) . 1_655 ?
Rb4 W4 Rb14 84.30(11) . 1_655 ?
Rb1 W4 Rb14 123.24(10) . 1_655 ?
O5T W5 O45 102.7(5) . . ?
O5T W5 O25 102.8(5) . . ?
O45 W5 O25 90.5(5) . . ?
O5T W5 O56 99.4(6) . . ?
O45 W5 O56 89.5(5) . . ?
O25 W5 O56 157.2(5) . . ?
O5T W5 O58 100.0(6) . . ?
O45 W5 O58 157.4(5) . . ?
O25 W5 O58 84.1(5) . . ?
O56 W5 O58 87.1(5) . . ?
O5T W5 O2S1 172.1(5) . . ?
O45 W5 O2S1 73.9(4) . . ?
O25 W5 O2S1 84.5(4) . . ?
O56 W5 O2S1 73.6(4) . . ?
O58 W5 O2S1 83.7(4) . . ?
O5T W5 Rb14 81.8(5) . 1_655 ?
O45 W5 Rb14 52.0(4) . 1_655 ?
O25 W5 Rb14 49.9(3) . 1_655 ?
O56 W5 Rb14 140.0(4) . 1_655 ?
O58 W5 Rb14 132.3(4) . 1_655 ?
O2S1 W5 Rb14 101.0(3) . 1_655 ?
O5T W5 Rb3 50.6(4) . 1_645 ?
O45 W5 Rb3 153.0(3) . 1_645 ?
O25 W5 Rb3 98.7(3) . 1_645 ?
O56 W5 Rb3 91.5(4) . 1_645 ?
O58 W5 Rb3 49.6(4) . 1_645 ?
O2S1 W5 Rb3 132.0(3) . 1_645 ?
Rb14 W5 Rb3 117.52(11) 1_655 1_645 ?
O6T W6 O611 102.0(6) . . ?
O6T W6 O46 102.2(6) . . ?
O611 W6 O46 91.5(5) . . ?
O6T W6 O67 100.0(6) . . ?
O611 W6 O67 86.9(5) . . ?
O46 W6 O67 157.6(5) . . ?
O6T W6 O56 99.0(5) . . ?
O611 W6 O56 158.7(5) . . ?
O46 W6 O56 87.8(5) . . ?
O67 W6 O56 85.7(5) . . ?
O6T W6 O2S1 171.9(5) . . ?
O611 W6 O2S1 85.0(5) . . ?
O46 W6 O2S1 73.2(4) . . ?
O67 W6 O2S1 84.4(5) . . ?
O56 W6 O2S1 74.4(4) . . ?
O6T W6 Rb2 46.8(4) . . ?
O611 W6 Rb2 89.3(4) . . ?
O46 W6 Rb2 148.1(4) . . ?
O67 W6 Rb2 54.3(4) . . ?
O56 W6 Rb2 102.4(4) . . ?
O2S1 W6 Rb2 138.5(3) . . ?
O7T W7 O711 103.9(6) . . ?
O7T W7 O79 100.1(6) . . ?
O711 W7 O79 91.0(5) . . ?
O7T W7 O67 100.7(6) . . ?
O711 W7 O67 86.8(5) . . ?
O79 W7 O67 159.0(6) . . ?
O7T W7 O78 98.6(6) . . ?
O711 W7 O78 157.3(5) . . ?
O79 W7 O78 87.4(5) . . ?
O67 W7 O78 86.6(5) . . ?
O7T W7 O3S1 171.1(6) . . ?
O711 W7 O3S1 83.8(5) . . ?
O79 W7 O3S1 75.0(5) . . ?
O67 W7 O3S1 84.0(5) . . ?
O78 W7 O3S1 73.9(5) . . ?
O7T W7 Rb18 71.7(5) . 2_565 ?
O711 W7 Rb18 52.3(4) . 2_565 ?
O79 W7 Rb18 58.4(4) . 2_565 ?
O67 W7 Rb18 132.2(4) . 2_565 ?
O78 W7 Rb18 140.7(4) . 2_565 ?
O3S1 W7 Rb18 110.8(3) . 2_565 ?
O7T W7 Rb2 49.4(5) . . ?
O711 W7 Rb2 89.3(4) . . ?
O79 W7 Rb2 148.3(4) . . ?
O67 W7 Rb2 52.6(4) . . ?
O78 W7 Rb2 103.8(4) . . ?
O3S1 W7 Rb2 136.4(3) . . ?
Rb18 W7 Rb2 98.07(18) 2_565 . ?
O7T W7 Rb19 52.0(5) . . ?
O711 W7 Rb19 155.1(4) . . ?
O79 W7 Rb19 87.6(5) . . ?
O67 W7 Rb19 103.0(5) . . ?
O78 W7 Rb19 47.5(4) . . ?
O3S1 W7 Rb19 119.7(4) . . ?
Rb18 W7 Rb19 107.2(3) 2_565 . ?
Rb2 W7 Rb19 79.2(2) . . ?
O7T W7 Rb16 74.3(5) . 1_645 ?
O711 W7 Rb16 131.5(4) . 1_645 ?
O79 W7 Rb16 44.1(4) . 1_645 ?
O67 W7 Rb16 141.7(4) . 1_645 ?
O78 W7 Rb16 57.6(4) . 1_645 ?
O3S1 W7 Rb16 97.3(3) . 1_645 ?
Rb18 W7 Rb16 83.3(2) 2_565 1_645 ?
Rb2 W7 Rb16 118.66(13) . 1_645 ?
Rb19 W7 Rb16 43.6(2) . 1_645 ?
O8T W8 O28 102.2(6) . . ?
O8T W8 O89 101.0(6) . . ?
O28 W8 O89 89.2(5) . . ?
O8T W8 O58 100.6(6) . . ?
O28 W8 O58 86.7(5) . . ?
O89 W8 O58 158.3(5) . . ?
O8T W8 O78 100.5(6) . . ?
O28 W8 O78 157.3(5) . . ?
O89 W8 O78 87.5(5) . . ?
O58 W8 O78 88.0(5) . . ?
O8T W8 O3S1 171.9(5) . . ?
O28 W8 O3S1 84.5(5) . . ?
O89 W8 O3S1 74.2(5) . . ?
O58 W8 O3S1 84.3(4) . . ?
O78 W8 O3S1 73.0(5) . . ?
O8T W8 Rb3 47.8(4) . 1_645 ?
O28 W8 Rb3 102.7(3) . 1_645 ?
O89 W8 Rb3 148.1(4) . 1_645 ?
O58 W8 Rb3 53.2(4) . 1_645 ?
O78 W8 Rb3 91.6(4) . 1_645 ?
O3S1 W8 Rb3 135.7(3) . 1_645 ?
O8T W8 Rb12 46.3(5) . 2_665 ?
O28 W8 Rb12 60.8(4) . 2_665 ?
O89 W8 Rb12 80.7(4) . 2_665 ?
O58 W8 Rb12 115.4(4) . 2_665 ?
O78 W8 Rb12 140.3(4) . 2_665 ?
O3S1 W8 Rb12 137.2(3) . 2_665 ?
Rb3 W8 Rb12 79.78(9) 1_645 2_665 ?
O8T W8 Rb9 83.2(5) . 2_665 ?
O28 W8 Rb9 49.5(4) . 2_665 ?
O89 W8 Rb9 48.7(4) . 2_665 ?
O58 W8 Rb9 135.3(4) . 2_665 ?
O78 W8 Rb9 135.5(4) . 2_665 ?
O3S1 W8 Rb9 97.9(3) . 2_665 ?
Rb3 W8 Rb9 120.18(7) 1_645 2_665 ?
Rb12 W8 Rb9 40.86(11) 2_665 2_665 ?
O8T W8 Rb16 82.1(5) . 1_645 ?
O28 W8 Rb16 134.3(4) . 1_645 ?
O89 W8 Rb16 46.0(4) . 1_645 ?
O58 W8 Rb16 137.8(4) . 1_645 ?
O78 W8 Rb16 50.6(4) . 1_645 ?
O3S1 W8 Rb16 89.9(3) . 1_645 ?
Rb3 W8 Rb16 112.25(12) 1_645 1_645 ?
Rb12 W8 Rb16 96.98(14) 2_665 1_645 ?
Rb9 W8 Rb16 86.85(13) 2_665 1_645 ?
O9T W9 O910 102.7(6) . . ?
O9T W9 O19 101.6(6) . . ?
O910 W9 O19 87.9(5) . . ?
O9T W9 O89 99.5(6) . . ?
O910 W9 O89 157.8(5) . . ?
O19 W9 O89 87.6(5) . . ?
O9T W9 O79 100.7(6) . . ?
O910 W9 O79 88.8(6) . . ?
O19 W9 O79 157.7(5) . . ?
O89 W9 O79 87.1(5) . . ?
O9T W9 O3S1 171.0(6) . . ?
O910 W9 O3S1 84.1(5) . . ?
O19 W9 O3S1 84.3(4) . . ?
O89 W9 O3S1 73.8(5) . . ?
O79 W9 O3S1 73.4(5) . . ?
O9T W9 Rb16 70.3(5) . 1_645 ?
O910 W9 Rb16 131.5(4) . 1_645 ?
O19 W9 Rb16 140.5(4) . 1_645 ?
O89 W9 Rb16 57.4(4) . 1_645 ?
O79 W9 Rb16 48.6(4) . 1_645 ?
O3S1 W9 Rb16 100.8(3) . 1_645 ?
O9T W9 Rb13 53.3(5) . 1_645 ?
O910 W9 Rb13 155.9(4) . 1_645 ?
O19 W9 Rb13 94.4(4) . 1_645 ?
O89 W9 Rb13 46.3(4) . 1_645 ?
O79 W9 Rb13 97.6(4) . 1_645 ?
O3S1 W9 Rb13 120.0(3) . 1_645 ?
Rb16 W9 Rb13 49.03(15) 1_645 1_645 ?
O9T W9 Rb9 81.6(5) . 2_665 ?
O910 W9 Rb9 135.3(4) . 2_665 ?
O19 W9 Rb9 48.4(4) . 2_665 ?
O89 W9 Rb9 48.5(4) . 2_665 ?
O79 W9 Rb9 134.7(4) . 2_665 ?
O3S1 W9 Rb9 97.7(3) . 2_665 ?
Rb16 W9 Rb9 92.25(14) 1_645 2_665 ?
Rb13 W9 Rb9 47.72(10) 1_645 2_665 ?
O10T W10 O10R 101.2(6) . . ?
O10T W10 O101 100.6(6) . . ?
O10R W10 O101 92.2(5) . . ?
O10T W10 O110 102.3(6) . . ?
O10R W10 O110 91.9(5) . . ?
O101 W10 O110 155.4(5) . . ?
O10T W10 O910 99.9(6) . . ?
O10R W10 O910 158.9(5) . . ?
O101 W10 O910 85.6(5) . . ?
O110 W10 O910 81.9(5) . . ?
O10T W10 O4S1 173.5(5) . . ?
O10R W10 O4S1 75.1(5) . . ?
O101 W10 O4S1 74.4(4) . . ?
O110 W10 O4S1 83.3(4) . . ?
O910 W10 O4S1 84.1(4) . . ?
O10T W10 Rb6 84.4(5) . . ?
O10R W10 Rb6 48.6(4) . . ?
O101 W10 Rb6 140.3(4) . . ?
O110 W10 Rb6 51.6(4) . . ?
O910 W10 Rb6 132.8(4) . . ?
O4S1 W10 Rb6 96.8(3) . . ?
O11T W11 O11R 101.6(6) . . ?
O11T W11 O611 104.0(6) . . ?
O11R W11 O611 90.7(5) . . ?
O11T W11 O101 100.0(5) . . ?
O11R W11 O101 93.1(5) . . ?
O611 W11 O101 154.4(5) . . ?
O11T W11 O711 100.2(6) . . ?
O11R W11 O711 158.2(5) . . ?
O611 W11 O711 82.2(5) . . ?
O101 W11 O711 85.0(5) . . ?
O11T W11 O4S1 173.7(5) . . ?
O11R W11 O4S1 76.4(5) . . ?
O611 W11 O4S1 82.1(5) . . ?
O101 W11 O4S1 74.3(4) . . ?
O711 W11 O4S1 82.1(5) . . ?
O11T W11 Rb18 70.8(5) . 2_565 ?
O11R W11 Rb18 145.9(4) . 2_565 ?
O611 W11 Rb18 123.4(4) . 2_565 ?
O101 W11 Rb18 57.4(4) . 2_565 ?
O711 W11 Rb18 46.4(4) . 2_565 ?
O4S1 W11 Rb18 107.4(3) . 2_565 ?
O11T W11 Rb17 84.6(5) . . ?
O11R W11 Rb17 34.5(4) . . ?
O611 W11 Rb17 124.1(4) . . ?
O101 W11 Rb17 66.7(4) . . ?
O711 W11 Rb17 151.6(4) . . ?
O4S1 W11 Rb17 90.6(3) . . ?
Rb18 W11 Rb17 111.74(19) 2_565 . ?
O12T W12 O12R 102.2(6) . . ?
O12T W12 O123 101.1(5) . . ?
O12R W12 O123 92.9(5) . . ?
O12T W12 O128 101.3(5) . . ?
O12R W12 O128 91.5(5) . . ?
O123 W12 O128 155.7(5) . . ?
O12T W12 O122 98.5(5) . . ?
O12R W12 O122 159.2(5) . . ?
O123 W12 O122 84.3(5) . . ?
O128 W12 O122 83.2(5) . . ?
O12T W12 O1S2 173.7(4) . . ?
O12R W12 O1S2 75.2(5) . . ?
O123 W12 O1S2 73.4(4) . . ?
O128 W12 O1S2 84.6(4) . . ?
O122 W12 O1S2 84.2(4) . . ?
O12T W12 Rb1 47.7(4) . 2_566 ?
O12R W12 Rb1 119.6(4) . 2_566 ?
O123 W12 Rb1 136.6(4) . 2_566 ?
O128 W12 Rb1 58.3(3) . 2_566 ?
O122 W12 Rb1 74.3(3) . 2_566 ?
O1S2 W12 Rb1 138.6(2) . 2_566 ?
O12T W12 Rb1 87.9(4) . . ?
O12R W12 Rb1 42.7(3) . . ?
O123 W12 Rb1 135.4(4) . . ?
O128 W12 Rb1 54.9(3) . . ?
O122 W12 Rb1 137.9(3) . . ?
O1S2 W12 Rb1 93.8(3) . . ?
Rb1 W12 Rb1 80.23(4) 2_566 . ?
O13T W13 O13R 101.6(5) . . ?
O13T W13 O134 102.2(5) . . ?
O13R W13 O134 90.4(5) . . ?
O13T W13 O123 101.3(5) . . ?
O13R W13 O123 93.0(5) . . ?
O134 W13 O123 155.0(5) . . ?
O13T W13 O131 99.4(5) . . ?
O13R W13 O131 158.9(5) . . ?
O134 W13 O131 83.5(5) . . ?
O123 W13 O131 84.6(5) . . ?
O13T W13 O1S2 172.9(5) . . ?
O13R W13 O1S2 74.8(4) . . ?
O134 W13 O1S2 84.1(4) . . ?
O123 W13 O1S2 73.0(4) . . ?
O131 W13 O1S2 84.4(4) . . ?
O13T W13 Rb10 84.5(4) . . ?
O13R W13 Rb10 49.0(4) . . ?
O134 W13 Rb10 49.8(4) . . ?
O123 W13 Rb10 141.6(4) . . ?
O131 W13 Rb10 132.4(4) . . ?
O1S2 W13 Rb10 97.4(3) . . ?
O13T W13 Rb15 48.6(4) . 2_565 ?
O13R W13 Rb15 149.9(4) . 2_565 ?
O134 W13 Rb15 99.4(4) . 2_565 ?
O123 W13 Rb15 89.9(4) . 2_565 ?
O131 W13 Rb15 51.1(3) . 2_565 ?
O1S2 W13 Rb15 134.1(3) . 2_565 ?
Rb10 W13 Rb15 119.83(11) . 2_565 ?
O14T W14 O146 98.9(6) . . ?
O14T W14 O141 101.8(6) . . ?
O146 W14 O141 159.2(5) . . ?
O14T W14 O134 100.8(6) . . ?
O146 W14 O134 91.4(5) . . ?
O141 W14 O134 86.2(5) . . ?
O14T W14 O145 98.9(6) . . ?
O146 W14 O145 87.7(5) . . ?
O141 W14 O145 87.6(5) . . ?
O134 W14 O145 160.2(5) . . ?
O14T W14 O2S2 170.0(5) . . ?
O146 W14 O2S2 74.1(4) . . ?
O141 W14 O2S2 85.2(4) . . ?
O134 W14 O2S2 86.6(4) . . ?
O145 W14 O2S2 74.1(4) . . ?
O14T W14 Rb9 54.7(5) . . ?
O146 W14 Rb9 50.4(4) . . ?
O141 W14 Rb9 146.1(4) . . ?
O134 W14 Rb9 119.6(3) . . ?
O145 W14 Rb9 74.3(3) . . ?
O2S2 W14 Rb9 115.8(3) . . ?
O14T W14 Rb10 81.9(5) . . ?
O146 W14 Rb10 52.1(4) . . ?
O141 W14 Rb10 132.7(4) . . ?
O134 W14 Rb10 47.4(4) . . ?
O145 W14 Rb10 139.0(4) . . ?
O2S2 W14 Rb10 98.7(3) . . ?
Rb9 W14 Rb10 73.09(10) . . ?
O14T W14 Rb11 83.5(5) . 2_575 ?
O146 W14 Rb11 133.6(4) . 2_575 ?
O141 W14 Rb11 48.6(4) . 2_575 ?
O134 W14 Rb11 134.0(4) . 2_575 ?
O145 W14 Rb11 46.6(4) . 2_575 ?
O2S2 W14 Rb11 96.2(3) . 2_575 ?
Rb9 W14 Rb11 100.38(9) . 2_575 ?
Rb10 W14 Rb11 165.08(11) . 2_575 ?
O14T W14 Rb11 31.8(5) . . ?
O146 W14 Rb11 116.6(4) . . ?
O141 W14 Rb11 81.4(4) . . ?
O134 W14 Rb11 123.5(3) . . ?
O145 W14 Rb11 74.0(3) . . ?
O2S2 W14 Rb11 145.7(3) . . ?
Rb9 W14 Rb11 66.24(9) . . ?
Rb10 W14 Rb11 113.57(11) . . ?
Rb11 W14 Rb11 51.90(14) 2_575 . ?
O15T W15 O156 101.2(6) . . ?
O15T W15 O145 100.7(5) . . ?
O156 W15 O145 90.9(5) . . ?
O15T W15 O159 101.7(5) . . ?
O156 W15 O159 90.8(5) . . ?
O145 W15 O159 156.8(5) . . ?
O15T W15 O150 101.7(6) . . ?
O156 W15 O150 157.2(5) . . ?
O145 W15 O150 85.7(5) . . ?
O159 W15 O150 83.8(5) . . ?
O15T W15 O2S2 172.7(5) . . ?
O156 W15 O2S2 74.7(5) . . ?
O145 W15 O2S2 73.6(4) . . ?
O159 W15 O2S2 84.5(4) . . ?
O150 W15 O2S2 82.6(4) . . ?
O15T W15 Rb13 55.2(4) . 2_575 ?
O156 W15 Rb13 82.9(4) . 2_575 ?
O145 W15 Rb13 49.3(4) . 2_575 ?
O159 W15 Rb13 153.7(3) . 2_575 ?
O150 W15 Rb13 111.1(3) . 2_575 ?
O2S2 W15 Rb13 117.8(3) . 2_575 ?
O15T W15 Rb11 82.5(4) . 2_575 ?
O156 W15 Rb11 137.3(3) . 2_575 ?
O145 W15 Rb11 47.2(4) . 2_575 ?
O159 W15 Rb11 130.5(3) . 2_575 ?
O150 W15 Rb11 47.7(3) . 2_575 ?
O2S2 W15 Rb11 96.4(3) . 2_575 ?
Rb13 W15 Rb11 64.32(11) 2_575 2_575 ?
O15T W15 Rb15 48.4(4) . 2_665 ?
O156 W15 Rb15 57.3(4) . 2_665 ?
O145 W15 Rb15 117.4(4) . 2_665 ?
O159 W15 Rb15 82.6(3) . 2_665 ?
O150 W15 Rb15 142.9(3) . 2_665 ?
O2S2 W15 Rb15 129.9(3) . 2_665 ?
Rb13 W15 Rb15 72.50(12) 2_575 2_665 ?
Rb11 W15 Rb15 127.97(12) 2_575 2_665 ?
O15T W15 Rb19 51.2(4) . 1_565 ?
O156 W15 Rb19 91.0(4) . 1_565 ?
O145 W15 Rb19 151.6(4) . 1_565 ?
O159 W15 Rb19 51.5(4) . 1_565 ?
O150 W15 Rb19 102.7(4) . 1_565 ?
O2S2 W15 Rb19 134.0(3) . 1_565 ?
Rb13 W15 Rb19 102.9(2) 2_575 1_565 ?
Rb11 W15 Rb19 121.2(2) 2_575 1_565 ?
Rb15 W15 Rb19 43.5(2) 2_665 1_565 ?
O16T W16 O16R 105.1(5) . . ?
O16T W16 O167 102.3(5) . . ?
O16R W16 O167 92.5(5) . . ?
O16T W16 O146 99.8(5) . . ?
O16R W16 O146 90.9(5) . . ?
O167 W16 O146 155.9(5) . . ?
O16T W16 O156 93.9(5) . . ?
O16R W16 O156 160.9(5) . . ?
O167 W16 O156 85.0(5) . . ?
O146 W16 O156 84.0(5) . . ?
O16T W16 O2S2 164.8(5) . . ?
O16R W16 O2S2 88.3(5) . . ?
O167 W16 O2S2 84.1(4) . . ?
O146 W16 O2S2 72.1(4) . . ?
O156 W16 O2S2 72.7(4) . . ?
O16T W16 Rb6 47.3(4) . . ?
O16R W16 Rb6 62.2(3) . . ?
O167 W16 Rb6 120.8(4) . . ?
O146 W16 Rb6 81.7(3) . . ?
O156 W16 Rb6 134.6(3) . . ?
O2S2 W16 Rb6 140.1(3) . . ?
O16T W16 Rb10 88.3(4) . . ?
O16R W16 Rb10 47.5(3) . . ?
O167 W16 Rb10 139.8(4) . . ?
O146 W16 Rb10 49.9(4) . . ?
O156 W16 Rb10 133.4(3) . . ?
O2S2 W16 Rb10 95.6(3) . . ?
Rb6 W16 Rb10 44.83(8) . . ?
O17T W17 O17R 103.9(5) . . ?
O17T W17 O167 104.9(5) . . ?
O17R W17 O167 92.3(5) . . ?
O17T W17 O178 98.1(5) . . ?
O17R W17 O178 91.3(5) . . ?
O167 W17 O178 155.1(5) . . ?
O17T W17 O179 96.3(5) . . ?
O17R W17 O179 159.7(5) . . ?
O167 W17 O179 83.8(4) . . ?
O178 W17 O179 84.4(5) . . ?
O17T W17 O3S2 164.7(5) . . ?
O17R W17 O3S2 88.3(4) . . ?
O167 W17 O3S2 83.4(4) . . ?
O178 W17 O3S2 72.1(4) . . ?
O179 W17 O3S2 71.5(4) . . ?
O17T W17 Rb1 85.5(4) . . ?
O17R W17 Rb1 43.0(3) . . ?
O167 W17 Rb1 134.9(3) . . ?
O178 W17 Rb1 55.6(3) . . ?
O179 W17 Rb1 139.6(3) . . ?
O3S2 W17 Rb1 97.8(3) . . ?
O17T W17 Rb20 47.1(4) . 1_655 ?
O17R W17 Rb20 104.5(4) . 1_655 ?
O167 W17 Rb20 149.8(4) . 1_655 ?
O178 W17 Rb20 51.1(4) . 1_655 ?
O179 W17 Rb20 88.2(4) . 1_655 ?
O3S2 W17 Rb20 121.4(3) . 1_655 ?
Rb1 W17 Rb20 63.8(2) . 1_655 ?
O17T W17 Rb20 42.4(5) . 2_566 ?
O17R W17 Rb20 142.9(4) . 2_566 ?
O167 W17 Rb20 109.2(4) . 2_566 ?
O178 W17 Rb20 81.7(4) . 2_566 ?
O179 W17 Rb20 56.1(4) . 2_566 ?
O3S2 W17 Rb20 123.1(3) . 2_566 ?
Rb1 W17 Rb20 107.5(2) . 2_566 ?
Rb20 W17 Rb20 44.3(4) 1_655 2_566 ?
O18T W18 O189 100.1(5) . . ?
O18T W18 O178 102.8(5) . . ?
O189 W18 O178 88.6(5) . . ?
O18T W18 O182 99.5(5) . . ?
O189 W18 O182 87.4(5) . . ?
O178 W18 O182 157.7(5) . . ?
O18T W18 O128 101.2(5) . . ?
O189 W18 O128 158.3(5) . . ?
O178 W18 O128 90.8(5) . . ?
O182 W18 O128 85.0(5) . . ?
O18T W18 O3S2 172.9(5) . . ?
O189 W18 O3S2 74.1(4) . . ?
O178 W18 O3S2 73.4(4) . . ?
O182 W18 O3S2 84.4(4) . . ?
O128 W18 O3S2 84.9(4) . . ?
O18T W18 Rb14 51.5(4) . 2_566 ?
O189 W18 Rb14 51.3(3) . 2_566 ?
O178 W18 Rb14 85.1(3) . 2_566 ?
O182 W18 Rb14 109.1(4) . 2_566 ?
O128 W18 Rb14 150.1(3) . 2_566 ?
O3S2 W18 Rb14 121.7(3) . 2_566 ?
O18T W18 Rb1 51.9(4) . 2_566 ?
O189 W18 Rb1 140.9(3) . 2_566 ?
O178 W18 Rb1 120.9(3) . 2_566 ?
O182 W18 Rb1 73.9(4) . 2_566 ?
O128 W18 Rb1 55.0(3) . 2_566 ?
O3S2 W18 Rb1 135.2(3) . 2_566 ?
Rb14 W18 Rb1 102.50(11) 2_566 2_566 ?
O18T W18 Rb8 60.0(4) . 2_566 ?
O189 W18 Rb8 77.1(3) . 2_566 ?
O178 W18 Rb8 47.8(3) . 2_566 ?
O182 W18 Rb8 150.8(3) . 2_566 ?
O128 W18 Rb8 117.6(3) . 2_566 ?
O3S2 W18 Rb8 114.1(3) . 2_566 ?
Rb14 W18 Rb8 42.32(12) 2_566 2_566 ?
Rb1 W18 Rb8 103.02(6) 2_566 2_566 ?
O18T W18 Rb1 89.4(4) . . ?
O189 W18 Rb1 137.7(3) . . ?
O178 W18 Rb1 49.1(3) . . ?
O182 W18 Rb1 131.9(3) . . ?
O128 W18 Rb1 47.0(3) . . ?
O3S2 W18 Rb1 92.3(3) . . ?
Rb14 W18 Rb1 113.09(12) 2_566 . ?
Rb1 W18 Rb1 75.40(4) 2_566 . ?
Rb8 W18 Rb1 72.30(6) 2_566 . ?
O19T W19 O179 101.4(5) . . ?
O19T W19 O159 101.2(5) . . ?
O179 W19 O159 91.2(5) . . ?
O19T W19 O190 101.1(5) . . ?
O179 W19 O190 157.5(4) . . ?
O159 W19 O190 84.8(5) . . ?
O19T W19 O189 99.7(5) . . ?
O179 W19 O189 88.9(5) . . ?
O159 W19 O189 158.7(5) . . ?
O190 W19 O189 87.0(5) . . ?
O19T W19 O3S2 171.4(5) . . ?
O179 W19 O3S2 74.6(4) . . ?
O159 W19 O3S2 86.6(4) . . ?
O190 W19 O3S2 83.0(4) . . ?
O189 W19 O3S2 72.9(4) . . ?
O19T W19 Rb2 50.0(4) . 1_565 ?
O179 W19 Rb2 150.4(3) . 1_565 ?
O159 W19 Rb2 100.9(4) . 1_565 ?
O190 W19 Rb2 51.7(3) . 1_565 ?
O189 W19 Rb2 89.3(3) . 1_565 ?
O3S2 W19 Rb2 132.5(3) . 1_565 ?
O19T W19 Rb19 48.1(5) . 1_565 ?
O179 W19 Rb19 90.2(4) . 1_565 ?
O159 W19 Rb19 54.5(4) . 1_565 ?
O190 W19 Rb19 105.1(4) . 1_565 ?
O189 W19 Rb19 146.8(4) . 1_565 ?
O3S2 W19 Rb19 138.3(3) . 1_565 ?
Rb2 W19 Rb19 75.6(2) 1_565 1_565 ?
O19T W19 Rb4 21.8(4) . 2_666 ?
O179 W19 Rb4 80.0(3) . 2_666 ?
O159 W19 Rb4 97.4(3) . 2_666 ?
O190 W19 Rb4 122.5(3) . 2_666 ?
O189 W19 Rb4 103.6(3) . 2_666 ?
O3S2 W19 Rb4 154.4(3) . 2_666 ?
Rb2 W19 Rb4 71.76(5) 1_565 2_666 ?
Rb19 W19 Rb4 43.8(2) 1_565 2_666 ?
O20T W20 O150 103.1(6) . . ?
O20T W20 O190 102.5(5) . . ?
O150 W20 O190 86.7(5) . . ?
O20T W20 O201 101.4(5) . . ?
O150 W20 O201 89.6(5) . . ?
O190 W20 O201 156.0(5) . . ?
O20T W20 O202 99.2(6) . . ?
O150 W20 O202 157.7(5) . . ?
O190 W20 O202 87.1(5) . . ?
O201 W20 O202 87.5(5) . . ?
O20T W20 O4S2 170.4(5) . . ?
O150 W20 O4S2 85.1(5) . . ?
O190 W20 O4S2 82.9(4) . . ?
O201 W20 O4S2 73.2(5) . . ?
O202 W20 O4S2 72.9(4) . . ?
O20T W20 Rb2 52.3(4) . 1_565 ?
O150 W20 Rb2 102.7(3) . 1_565 ?
O190 W20 Rb2 50.7(3) . 1_565 ?
O201 W20 Rb2 152.6(4) . 1_565 ?
O202 W20 Rb2 89.7(3) . 1_565 ?
O4S2 W20 Rb2 131.6(3) . 1_565 ?
O20T W20 Rb11 83.0(4) . 2_575 ?
O150 W20 Rb11 50.1(4) . 2_575 ?
O190 W20 Rb11 136.1(3) . 2_575 ?
O201 W20 Rb11 49.3(4) . 2_575 ?
O202 W20 Rb11 135.6(3) . 2_575 ?
O4S2 W20 Rb11 98.7(3) . 2_575 ?
Rb2 W20 Rb11 123.19(10) 1_565 2_575 ?
O20T W20 Rb12 52.7(4) . 2_575 ?
O150 W20 Rb12 89.9(4) . 2_575 ?
O190 W20 Rb12 153.4(3) . 2_575 ?
O201 W20 Rb12 50.1(4) . 2_575 ?
O202 W20 Rb12 104.9(4) . 2_575 ?
O4S2 W20 Rb12 123.1(3) . 2_575 ?
Rb2 W20 Rb12 104.87(9) 1_565 2_575 ?
Rb11 W20 Rb12 42.90(12) 2_575 2_575 ?
O20T W20 Rb18 54.7(4) . 2_575 ?
O150 W20 Rb18 54.6(4) . 2_575 ?
O190 W20 Rb18 118.5(4) . 2_575 ?
O201 W20 Rb18 77.4(4) . 2_575 ?
O202 W20 Rb18 145.2(4) . 2_575 ?
O4S2 W20 Rb18 129.7(3) . 2_575 ?
Rb2 W20 Rb18 89.77(14) 1_565 2_575 ?
Rb11 W20 Rb18 33.55(16) 2_575 2_575 ?
Rb12 W20 Rb18 42.23(17) 2_575 2_575 ?
O21T W21 O131 102.6(6) . . ?
O21T W21 O212 101.0(5) . . ?
O131 W21 O212 91.3(5) . . ?
O21T W21 O201 99.7(6) . . ?
O131 W21 O201 157.5(5) . . ?
O212 W21 O201 87.6(5) . . ?
O21T W21 O141 101.4(5) . . ?
O131 W21 O141 85.7(5) . . ?
O212 W21 O141 157.5(5) . . ?
O201 W21 O141 86.9(5) . . ?
O21T W21 O4S2 171.8(5) . . ?
O131 W21 O4S2 84.3(5) . . ?
O212 W21 O4S2 74.1(4) . . ?
O201 W21 O4S2 73.7(4) . . ?
O141 W21 O4S2 83.4(4) . . ?
O21T W21 Rb11 82.4(4) . 2_575 ?
O131 W21 Rb11 134.4(4) . 2_575 ?
O212 W21 Rb11 132.8(4) . 2_575 ?
O201 W21 Rb11 46.1(4) . 2_575 ?
O141 W21 Rb11 49.4(4) . 2_575 ?
O4S2 W21 Rb11 96.0(3) . 2_575 ?
O21T W21 Rb15 48.2(4) . 2_565 ?
O131 W21 Rb15 55.1(4) . 2_565 ?
O212 W21 Rb15 93.1(3) . 2_565 ?
O201 W21 Rb15 147.4(4) . 2_565 ?
O141 W21 Rb15 103.2(3) . 2_565 ?
O4S2 W21 Rb15 137.6(3) . 2_565 ?
Rb11 W21 Rb15 120.37(13) 2_575 2_565 ?
O21T W21 Rb19 55.2(5) . 1_465 ?
O131 W21 Rb19 79.8(4) . 1_465 ?
O212 W21 Rb19 51.9(4) . 1_465 ?
O201 W21 Rb19 116.2(4) . 1_465 ?
O141 W21 Rb19 148.0(4) . 1_465 ?
O4S2 W21 Rb19 122.8(4) . 1_465 ?
Rb11 W21 Rb19 132.9(2) 2_575 1_465 ?
Rb15 W21 Rb19 45.4(2) 2_565 1_465 ?
O22T W22 O122 102.2(5) . . ?
O22T W22 O182 101.3(5) . . ?
O122 W22 O182 86.9(5) . . ?
O22T W22 O202 98.9(5) . . ?
O122 W22 O202 158.9(5) . . ?
O182 W22 O202 89.4(5) . . ?
O22T W22 O212 98.5(5) . . ?
O122 W22 O212 90.2(5) . . ?
O182 W22 O212 160.1(5) . . ?
O202 W22 O212 86.2(5) . . ?
O22T W22 O4S2 169.9(5) . . ?
O122 W22 O4S2 84.9(5) . . ?
O182 W22 O4S2 86.1(5) . . ?
O202 W22 O4S2 74.2(4) . . ?
O212 W22 O4S2 74.0(4) . . ?
O22T W22 Rb3 55.4(4) . . ?
O122 W22 Rb3 148.3(3) . . ?
O182 W22 Rb3 117.3(4) . . ?
O202 W22 Rb3 49.2(4) . . ?
O212 W22 Rb3 73.5(3) . . ?
O4S2 W22 Rb3 115.2(3) . . ?
O22T W22 Rb4 38.5(4) . 2_566 ?
O122 W22 Rb4 77.4(4) . 2_566 ?
O182 W22 Rb4 128.5(4) . 2_566 ?
O202 W22 Rb4 120.3(4) . 2_566 ?
O212 W22 Rb4 69.7(3) . 2_566 ?
O4S2 W22 Rb4 139.2(3) . 2_566 ?
Rb3 W22 Rb4 71.50(5) . 2_566 ?
O1S1 Si1 O3S1 110.4(6) . . ?
O1S1 Si1 O4S1 109.9(6) . . ?
O3S1 Si1 O4S1 109.5(6) . . ?
O1S1 Si1 O2S1 109.6(6) . . ?
O3S1 Si1 O2S1 109.2(6) . . ?
O4S1 Si1 O2S1 108.1(6) . . ?
Si1 O1S1 W1 124.5(6) . . ?
Si1 O1S1 W3 123.9(7) . . ?
W1 O1S1 W3 91.6(4) . . ?
Si1 O1S1 W2 124.4(6) . . ?
W1 O1S1 W2 91.0(4) . . ?
W3 O1S1 W2 91.6(4) . . ?
Si1 O2S1 W6 124.6(6) . . ?
Si1 O2S1 W4 122.9(6) . . ?
W6 O2S1 W4 92.4(4) . . ?
Si1 O2S1 W5 124.6(6) . . ?
W6 O2S1 W5 90.9(4) . . ?
W4 O2S1 W5 91.8(3) . . ?
Si1 O3S1 W7 125.5(6) . . ?
Si1 O3S1 W9 124.6(6) . . ?
W7 O3S1 W9 91.2(4) . . ?
Si1 O3S1 W8 123.5(6) . . ?
W7 O3S1 W8 91.5(4) . . ?
W9 O3S1 W8 90.3(4) . . ?
Si1 O4S1 Ru1 125.0(6) . . ?
Si1 O4S1 W11 125.9(6) . . ?
Ru1 O4S1 W11 91.5(4) . . ?
Si1 O4S1 W10 123.3(6) . . ?
Ru1 O4S1 W10 91.4(4) . . ?
W11 O4S1 W10 89.4(4) . . ?
O3S2 Si2 O4S2 110.0(6) . . ?
O3S2 Si2 O2S2 110.5(6) . . ?
O4S2 Si2 O2S2 108.3(6) . . ?
O3S2 Si2 O1S2 108.4(6) . . ?
O4S2 Si2 O1S2 110.1(6) . . ?
O2S2 Si2 O1S2 109.5(6) . . ?
Si2 O1S2 Ru2 125.5(6) . . ?
Si2 O1S2 W12 123.4(6) . . ?
Ru2 O1S2 W12 92.4(4) . . ?
Si2 O1S2 W13 123.7(6) . . ?
Ru2 O1S2 W13 92.0(4) . . ?
W12 O1S2 W13 90.0(4) . . ?
Si2 O2S2 W14 124.2(6) . . ?
Si2 O2S2 W16 122.0(6) . . ?
W14 O2S2 W16 92.3(4) . . ?
Si2 O2S2 W15 125.9(6) . . ?
W14 O2S2 W15 91.4(4) . . ?
W16 O2S2 W15 91.5(4) . . ?
Si2 O3S2 W18 126.0(6) . . ?
Si2 O3S2 W19 123.4(6) . . ?
W18 O3S2 W19 91.0(4) . . ?
Si2 O3S2 W17 123.2(6) . . ?
W18 O3S2 W17 91.8(4) . . ?
W19 O3S2 W17 91.6(4) . . ?
Si2 O4S2 W22 124.1(6) . . ?
Si2 O4S2 W21 126.0(6) . . ?
W22 O4S2 W21 91.2(4) . . ?
Si2 O4S2 W20 123.3(6) . . ?
W22 O4S2 W20 91.5(4) . . ?
W21 O4S2 W20 90.6(4) . . ?
O1RR Ru1 O4R 93.3(5) . . ?
O1RR Ru1 O3R 94.6(5) . . ?
O4R Ru1 O3R 84.3(5) . . ?
O1RR Ru1 O10R 96.5(5) . . ?
O4R Ru1 O10R 170.2(5) . . ?
O3R Ru1 O10R 94.0(5) . . ?
O1RR Ru1 O11R 93.8(5) . . ?
O4R Ru1 O11R 93.3(5) . . ?
O3R Ru1 O11R 171.3(5) . . ?
O10R Ru1 O11R 87.1(5) . . ?
O1RR Ru1 O4S1 171.0(5) . . ?
O4R Ru1 O4S1 91.6(4) . . ?
O3R Ru1 O4S1 93.4(5) . . ?
O10R Ru1 O4S1 78.9(5) . . ?
O11R Ru1 O4S1 78.3(5) . . ?
O1RR Ru1 Rb17 57.4(4) . . ?
O4R Ru1 Rb17 129.4(4) . . ?
O3R Ru1 Rb17 133.0(4) . . ?
O10R Ru1 Rb17 58.0(4) . . ?
O11R Ru1 Rb17 54.3(4) . . ?
O4S1 Ru1 Rb17 113.8(3) . . ?
O1RR Ru1 Rb6 84.2(4) . . ?
O4R Ru1 Rb6 135.1(3) . . ?
O3R Ru1 Rb6 51.4(3) . . ?
O10R Ru1 Rb6 45.7(4) . . ?
O11R Ru1 Rb6 131.7(3) . . ?
O4S1 Ru1 Rb6 97.7(3) . . ?
Rb17 Ru1 Rb6 86.15(15) . . ?
O1RR Ru1 Rb7 50.5(4) . . ?
O4R Ru1 Rb7 89.4(3) . . ?
O3R Ru1 Rb7 144.2(4) . . ?
O10R Ru1 Rb7 97.6(4) . . ?
O11R Ru1 Rb7 43.8(3) . . ?
O4S1 Ru1 Rb7 122.0(3) . . ?
Rb17 Ru1 Rb7 40.05(15) . . ?
Rb6 Ru1 Rb7 120.75(8) . . ?
O1RR Ru2 O17R 94.0(5) . . ?
O1RR Ru2 O16R 95.5(5) . . ?
O17R Ru2 O16R 85.8(4) . . ?
O1RR Ru2 O13R 94.0(5) . . ?
O17R Ru2 O13R 172.0(5) . . ?
O16R Ru2 O13R 92.7(5) . . ?
O1RR Ru2 O12R 94.3(5) . . ?
O17R Ru2 O12R 92.3(4) . . ?
O16R Ru2 O12R 170.1(5) . . ?
O13R Ru2 O12R 87.8(5) . . ?
O1RR Ru2 O1S2 170.0(5) . . ?
O17R Ru2 O1S2 93.3(4) . . ?
O16R Ru2 O1S2 91.8(4) . . ?
O13R Ru2 O1S2 78.9(4) . . ?
O12R Ru2 O1S2 78.6(5) . . ?
O1RR Ru2 Rb1 76.3(3) . . ?
O17R Ru2 Rb1 50.2(3) . . ?
O16R Ru2 Rb1 133.5(3) . . ?
O13R Ru2 Rb1 133.0(4) . . ?
O12R Ru2 Rb1 48.4(3) . . ?
O1S2 Ru2 Rb1 103.4(3) . . ?
O1RR Ru2 Rb17 47.0(4) . . ?
O17R Ru2 Rb17 140.1(4) . . ?
O16R Ru2 Rb17 103.4(3) . . ?
O13R Ru2 Rb17 47.9(4) . . ?
O12R Ru2 Rb17 84.2(3) . . ?
O1S2 Ru2 Rb17 124.5(3) . . ?
Rb1 Ru2 Rb17 103.18(13) . . ?
O1RR Ru2 Rb7 54.2(4) . . ?
O17R Ru2 Rb7 116.0(3) . . ?
O16R Ru2 Rb7 141.6(3) . . ?
O13R Ru2 Rb7 69.6(4) . . ?
O12R Ru2 Rb7 47.4(3) . . ?
O1S2 Ru2 Rb7 116.3(3) . . ?
Rb1 Ru2 Rb7 67.70(7) . . ?
Rb17 Ru2 Rb7 39.47(13) . . ?
O1RR Ru2 Rb10 80.9(3) . . ?
O17R Ru2 Rb10 134.6(3) . . ?
O16R Ru2 Rb10 50.5(3) . . ?
O13R Ru2 Rb10 46.4(3) . . ?
O12R Ru2 Rb10 132.9(3) . . ?
O1S2 Ru2 Rb10 98.8(3) . . ?
Rb1 Ru2 Rb10 157.08(9) . . ?
Rb17 Ru2 Rb10 58.38(15) . . ?
Rb7 Ru2 Rb10 97.23(10) . . ?
Ru2 O1RR Ru1 154.4(7) . . ?
Ru2 O1RR Rb17 107.8(5) . . ?
Ru1 O1RR Rb17 93.2(4) . . ?
Ru2 O1RR Rb7 99.9(4) . . ?
Ru1 O1RR Rb7 104.9(5) . . ?
Rb17 O1RR Rb7 50.1(2) . . ?
W3 O3R Ru1 144.5(7) . . ?
W3 O3R Rb6 108.4(5) . . ?
Ru1 O3R Rb6 98.4(4) . . ?
W4 O4R Ru1 145.2(7) . . ?
W4 O4R Rb1 94.0(4) . . ?
Ru1 O4R Rb1 117.5(5) . . ?
W10 O10R Ru1 114.6(6) . . ?
W10 O10R Rb6 102.9(5) . . ?
Ru1 O10R Rb6 104.5(5) . . ?
W10 O10R Rb17 124.7(6) . . ?
Ru1 O10R Rb17 88.9(4) . . ?
Rb6 O10R Rb17 119.2(5) . . ?
W11 O11R Ru1 113.8(6) . . ?
W11 O11R Rb17 125.5(5) . . ?
Ru1 O11R Rb17 92.2(5) . . ?
W11 O11R Rb7 137.4(6) . . ?
Ru1 O11R Rb7 108.8(5) . . ?
Rb17 O11R Rb7 53.7(3) . . ?
W12 O12R Ru2 113.8(6) . . ?
W12 O12R Rb1 112.0(5) . . ?
Ru2 O12R Rb1 100.2(4) . . ?
W12 O12R Rb7 127.8(5) . . ?
Ru2 O12R Rb7 103.8(4) . . ?
Rb1 O12R Rb7 94.5(4) . . ?
W13 O13R Ru2 114.3(6) . . ?
W13 O13R Rb10 104.2(5) . . ?
Ru2 O13R Rb10 105.2(5) . . ?
W13 O13R Rb17 139.1(6) . . ?
Ru2 O13R Rb17 103.1(5) . . ?
Rb10 O13R Rb17 80.3(3) . . ?
W16 O16R Ru2 144.8(6) . . ?
W16 O16R Rb10 108.4(4) . . ?
Ru2 O16R Rb10 101.1(4) . . ?
W16 O16R Rb6 88.8(4) . . ?
Ru2 O16R Rb6 124.5(5) . . ?
Rb10 O16R Rb6 55.5(2) . . ?
W17 O17R Ru2 143.2(7) . . ?
W17 O17R Rb1 112.4(4) . . ?
Ru2 O17R Rb1 98.9(4) . . ?
W1 O1T Rb6 138.7(6) . 2_665 ?
W1 O1T Rb5 118.2(6) . 2_665 ?
Rb6 O1T Rb5 102.6(4) 2_665 2_665 ?
W2 O2T Rb7 118.6(6) . 1_655 ?
W2 O2T Rb17 124.0(6) . 1_655 ?
Rb7 O2T Rb17 51.1(3) 1_655 1_655 ?
W3 O3T Rb5 112.1(6) . . ?
W4 O4T Rb1 110.2(5) . . ?
W4 O4T Rb4 98.2(5) . . ?
Rb1 O4T Rb4 116.0(4) . . ?
W4 O4T Rb20 151.3(7) . 1_655 ?
Rb1 O4T Rb20 89.5(4) . 1_655 ?
Rb4 O4T Rb20 91.0(4) . 1_655 ?
W5 O5T Rb2 148.0(7) . 2_656 ?
W5 O5T Rb3 104.6(5) . 1_645 ?
Rb2 O5T Rb3 97.5(4) 2_656 1_645 ?
W6 O6T Rb3 146.1(6) . 2_566 ?
W6 O6T Rb2 107.9(6) . . ?
Rb3 O6T Rb2 104.9(4) 2_566 . ?
W7 O7T Rb2 105.3(6) . . ?
W7 O7T Rb19 102.3(6) . . ?
Rb2 O7T Rb19 106.2(5) . . ?
W8 O8T Rb3 107.3(6) . 1_645 ?
W8 O8T Rb12 110.5(6) . 2_665 ?
Rb3 O8T Rb12 112.0(4) 1_645 2_665 ?
W9 O9T Rb15 153.4(8) . . ?
W9 O9T Rb13 102.2(6) . 1_645 ?
Rb15 O9T Rb13 104.2(5) . 1_645 ?
W10 O10T Rb10 135.4(7) . 2_565 ?
W11 O11T Rb12 131.6(6) . 2_565 ?
W12 O12T Rb8 139.4(6) . . ?
W12 O12T Rb1 107.4(5) . 2_566 ?
Rb8 O12T Rb1 112.2(4) . 2_566 ?
W12 O12T Rb20 144.7(6) . 2_466 ?
Rb8 O12T Rb20 31.9(3) . 2_466 ?
Rb1 O12T Rb20 89.0(4) 2_566 2_466 ?
W13 O13T Rb5 150.7(6) . 1_455 ?
W13 O13T Rb15 108.9(5) . 2_565 ?
Rb5 O13T Rb15 87.7(3) 1_455 2_565 ?
W14 O14T Rb11 130.2(7) . . ?
W14 O14T Rb18 155.1(7) . . ?
Rb11 O14T Rb18 47.3(3) . . ?
W14 O14T Rb9 98.6(5) . . ?
Rb11 O14T Rb9 93.4(4) . . ?
Rb18 O14T Rb9 106.2(5) . . ?
W14 O14T Rb12 148.0(7) . . ?
Rb11 O14T Rb12 54.8(3) . . ?
Rb18 O14T Rb12 55.9(3) . . ?
Rb9 O14T Rb12 50.9(2) . . ?
W15 O15T Rb16 154.7(7) . 1_655 ?
W15 O15T Rb13 99.9(5) . 2_575 ?
Rb16 O15T Rb13 93.3(4) 1_655 2_575 ?
W15 O15T Rb15 109.8(6) . 2_665 ?
Rb16 O15T Rb15 47.5(3) 1_655 2_665 ?
Rb13 O15T Rb15 93.4(3) 2_575 2_665 ?
W15 O15T Rb19 106.6(6) . 1_565 ?
Rb16 O15T Rb19 53.5(4) 1_655 1_565 ?
Rb13 O15T Rb19 143.9(5) 2_575 1_565 ?
Rb15 O15T Rb19 54.9(3) 2_665 1_565 ?
W16 O16T Rb6 105.9(5) . . ?
W16 O16T Rb5 142.7(6) . . ?
Rb6 O16T Rb5 109.1(4) . . ?
W17 O17T Rb8 145.0(6) . 1_655 ?
W17 O17T Rb20 116.2(6) . 2_566 ?
Rb8 O17T Rb20 31.6(3) 1_655 2_566 ?
W17 O17T Rb20 109.9(6) . 1_655 ?
Rb8 O17T Rb20 69.3(4) 1_655 1_655 ?
Rb20 O17T Rb20 59.0(5) 2_566 1_655 ?
W18 O18T Rb7 159.3(6) . 2_566 ?
W18 O18T Rb14 103.2(5) . 2_566 ?
Rb7 O18T Rb14 62.9(3) 2_566 2_566 ?
W18 O18T Rb1 103.7(4) . 2_566 ?
Rb7 O18T Rb1 87.8(3) 2_566 2_566 ?
Rb14 O18T Rb1 150.4(4) 2_566 2_566 ?
W18 O18T Rb8 95.2(4) . 2_566 ?
Rb7 O18T Rb8 87.3(3) 2_566 2_566 ?
Rb14 O18T Rb8 50.7(2) 2_566 2_566 ?
Rb1 O18T Rb8 137.5(4) 2_566 2_566 ?
W19 O19T Rb4 145.0(6) . 2_666 ?
W19 O19T Rb2 104.3(5) . 1_565 ?
Rb4 O19T Rb2 110.6(4) 2_666 1_565 ?
W19 O19T Rb19 109.4(6) . 1_565 ?
Rb4 O19T Rb19 61.9(3) 2_666 1_565 ?
Rb2 O19T Rb19 102.0(5) 1_565 1_565 ?
W20 O20T Rb2 102.1(5) . 1_565 ?
W20 O20T Rb12 103.2(5) . 2_575 ?
Rb2 O20T Rb12 154.3(5) 1_565 2_575 ?
W20 O20T Rb18 102.8(5) . 2_575 ?
Rb2 O20T Rb18 118.0(4) 1_565 2_575 ?
Rb12 O20T Rb18 51.6(3) 2_575 2_575 ?
W21 O21T Rb16 152.6(7) . . ?
W21 O21T Rb13 138.8(6) . . ?
Rb16 O21T Rb13 68.4(3) . . ?
W21 O21T Rb15 108.1(6) . 2_565 ?
Rb16 O21T Rb15 51.0(3) . 2_565 ?
Rb13 O21T Rb15 103.1(4) . 2_565 ?
W21 O21T Rb19 101.2(6) . 1_465 ?
Rb16 O21T Rb19 53.8(4) . 1_465 ?
Rb13 O21T Rb19 118.3(5) . 1_465 ?
Rb15 O21T Rb19 56.7(3) 2_565 1_465 ?
W22 O22T Rb4 119.3(5) . 2_566 ?
W22 O22T Rb3 98.1(5) . . ?
Rb4 O22T Rb3 98.3(4) 2_566 . ?
W1 O12 W2 121.3(6) . . ?
W1 O12 Rb9 107.1(5) . 2_665 ?
W2 O12 Rb9 105.6(5) . 2_665 ?
W1 O13 W3 121.3(6) . . ?
W1 O13 Rb6 97.9(4) . . ?
W3 O13 Rb6 101.1(4) . . ?
W1 O13 Rb5 137.2(5) . . ?
W3 O13 Rb5 96.8(4) . . ?
Rb6 O13 Rb5 92.4(3) . . ?
W1 O19 W9 148.9(7) . . ?
W1 O19 Rb9 105.8(5) . 2_665 ?
W9 O19 Rb9 104.4(5) . 2_665 ?
W2 O23 W3 123.0(6) . . ?
W2 O23 Rb14 99.7(4) . 1_655 ?
W3 O23 Rb14 107.9(4) . 1_655 ?
W5 O25 W2 154.1(6) . . ?
W5 O25 Rb14 102.1(4) . 1_655 ?
W2 O25 Rb14 102.6(5) . 1_655 ?
W8 O28 W2 152.0(7) . . ?
W8 O28 Rb9 103.7(5) . 2_665 ?
W2 O28 Rb9 103.4(5) . 2_665 ?
W8 O28 Rb12 91.5(4) . 2_665 ?
W2 O28 Rb12 111.4(5) . 2_665 ?
Rb9 O28 Rb12 49.5(2) 2_665 2_665 ?
W3 O34 W4 141.8(6) . . ?
W3 O34 Rb14 110.6(5) . 1_655 ?
W4 O34 Rb14 107.3(4) . 1_655 ?
W5 O45 W4 121.3(6) . . ?
W5 O45 Rb4 123.5(5) . . ?
W4 O45 Rb4 89.2(4) . . ?
W5 O45 Rb14 100.1(5) . 1_655 ?
W4 O45 Rb14 107.4(5) . 1_655 ?
Rb4 O45 Rb14 115.4(4) . 1_655 ?
W6 O46 W4 122.5(6) . . ?
W6 O46 Rb4 124.7(5) . . ?
W4 O46 Rb4 90.6(4) . . ?
W5 O56 W6 120.9(6) . . ?
W8 O58 W5 151.5(7) . . ?
W8 O58 Rb3 97.3(5) . 1_645 ?
W5 O58 Rb3 102.2(4) . 1_645 ?
W7 O67 W6 148.5(8) . . ?
W7 O67 Rb2 98.1(5) . . ?
W6 O67 Rb2 95.3(5) . . ?
W8 O78 W7 121.6(7) . . ?
W8 O78 Rb19 132.3(7) . . ?
W7 O78 Rb19 103.2(6) . . ?
W8 O78 Rb16 103.5(5) . 1_645 ?
W7 O78 Rb16 93.7(4) . 1_645 ?
Rb19 O78 Rb16 54.6(4) . 1_645 ?
W7 O79 W9 120.4(7) . . ?
W7 O79 Rb16 109.5(6) . 1_645 ?
W9 O79 Rb16 101.7(5) . 1_645 ?
W7 O79 Rb18 91.6(5) . 2_565 ?
W9 O79 Rb18 120.3(6) . 2_565 ?
Rb16 O79 Rb18 113.7(5) 1_645 2_565 ?
W8 O89 W9 121.7(7) . . ?
W8 O89 Rb13 132.4(6) . 1_645 ?
W9 O89 Rb13 105.8(5) . 1_645 ?
W8 O89 Rb9 104.2(5) . 2_665 ?
W9 O89 Rb9 103.6(5) . 2_665 ?
Rb13 O89 Rb9 64.2(3) 1_645 2_665 ?
W8 O89 Rb16 109.4(6) . 1_645 ?
W9 O89 Rb16 92.4(5) . 1_645 ?
Rb13 O89 Rb16 62.7(3) 1_645 1_645 ?
Rb9 O89 Rb16 126.9(4) 2_665 1_645 ?
W10 O101 W11 121.2(6) . . ?
W10 O101 Rb18 122.0(5) . 2_565 ?
W11 O101 Rb18 93.8(5) . 2_565 ?
W1 O110 W10 155.1(7) . . ?
W1 O110 Rb6 105.0(5) . . ?
W10 O110 Rb6 97.7(5) . . ?
W22 O122 W12 152.1(6) . . ?
W13 O123 W12 122.9(6) . . ?
W18 O128 W12 152.6(6) . . ?
W18 O128 Rb1 107.6(4) . . ?
W12 O128 Rb1 96.3(4) . . ?
W18 O128 Rb1 96.6(4) . 2_566 ?
W12 O128 Rb1 91.9(4) . 2_566 ?
Rb1 O128 Rb1 100.7(3) . 2_566 ?
W21 O131 W13 153.7(7) . . ?
W21 O131 Rb15 97.7(5) . 2_565 ?
W13 O131 Rb15 101.7(4) . 2_565 ?
W13 O134 W14 151.2(7) . . ?
W13 O134 Rb10 101.9(5) . . ?
W14 O134 Rb10 105.0(5) . . ?
W14 O141 W21 150.9(7) . . ?
W14 O141 Rb11 104.7(5) . 2_575 ?
W21 O141 Rb11 103.1(5) . 2_575 ?
W15 O145 W14 120.7(6) . . ?
W15 O145 Rb11 105.5(5) . 2_575 ?
W14 O145 Rb11 106.0(5) . 2_575 ?
W15 O145 Rb13 102.8(5) . 2_575 ?
W14 O145 Rb13 127.4(5) . 2_575 ?
Rb11 O145 Rb13 87.5(3) 2_575 2_575 ?
W14 O146 W16 121.4(6) . . ?
W14 O146 Rb9 100.4(5) . . ?
W16 O146 Rb9 128.7(5) . . ?
W14 O146 Rb10 100.5(4) . . ?
W16 O146 Rb10 102.3(5) . . ?
Rb9 O146 Rb10 97.3(3) . . ?
W20 O150 W15 152.3(7) . . ?
W20 O150 Rb11 102.1(5) . 2_575 ?
W15 O150 Rb11 104.6(4) . 2_575 ?
W20 O150 Rb18 100.2(5) . 2_575 ?
W15 O150 Rb18 104.4(5) . 2_575 ?
Rb11 O150 Rb18 41.6(3) 2_575 2_575 ?
W15 O156 W16 121.1(6) . . ?
W19 O159 W15 153.4(6) . . ?
W19 O159 Rb19 99.1(5) . 1_565 ?
W15 O159 Rb19 102.7(5) . 1_565 ?
W17 O167 W16 143.7(6) . . ?
W18 O178 W17 122.7(6) . . ?
W18 O178 Rb8 105.2(4) . 2_566 ?
W17 O178 Rb8 123.5(5) . 2_566 ?
W18 O178 Rb20 133.7(5) . 1_655 ?
W17 O178 Rb20 101.5(5) . 1_655 ?
Rb8 O178 Rb20 30.2(3) 2_566 1_655 ?
W18 O178 Rb1 105.3(4) . . ?
W17 O178 Rb1 95.8(4) . . ?
Rb8 O178 Rb1 99.0(3) 2_566 . ?
Rb20 O178 Rb1 81.2(4) 1_655 . ?
W19 O179 W17 122.2(5) . . ?
W19 O179 Rb20 136.8(5) . 2_566 ?
W17 O179 Rb20 95.2(4) . 2_566 ?
W22 O182 W18 150.4(7) . . ?
W18 O189 W19 121.9(6) . . ?
W18 O189 Rb14 99.9(5) . 2_566 ?
W19 O189 Rb14 131.8(5) . 2_566 ?
W20 O190 W19 151.6(6) . . ?
W20 O190 Rb2 100.4(4) . 1_565 ?
W19 O190 Rb2 98.3(4) . 1_565 ?
W20 O201 W21 122.4(6) . . ?
W20 O201 Rb11 102.3(5) . 2_575 ?
W21 O201 Rb11 106.9(5) . 2_575 ?
W20 O201 Rb12 102.5(5) . 2_575 ?
W21 O201 Rb12 135.0(5) . 2_575 ?
Rb11 O201 Rb12 55.9(3) 2_575 2_575 ?
W20 O202 W22 121.5(6) . . ?
W20 O202 Rb3 126.2(5) . . ?
W22 O202 Rb3 101.1(5) . . ?
W21 O212 W22 120.6(6) . . ?
W21 O212 Rb19 101.9(5) . 1_465 ?
W22 O212 Rb19 133.0(6) . 1_465 ?
W6 O611 W11 153.8(7) . . ?
W7 O711 W11 155.4(7) . . ?
W7 O711 Rb18 99.2(5) . 2_565 ?
W11 O711 Rb18 105.5(5) . 2_565 ?
W9 O910 W10 152.4(7) . . ?
O12R Rb1 O4T 137.2(3) . . ?
O12R Rb1 O17R 59.0(3) . . ?
O4T Rb1 O17R 85.1(3) . . ?
O12R Rb1 O1W 91.0(4) . . ?
O4T Rb1 O1W 84.7(4) . . ?
O17R Rb1 O1W 116.1(4) . . ?
O12R Rb1 O12T 126.8(3) . 2_566 ?
O4T Rb1 O12T 86.2(3) . 2_566 ?
O17R Rb1 O12T 112.7(3) . 2_566 ?
O1W Rb1 O12T 129.1(4) . 2_566 ?
O12R Rb1 O18T 64.9(3) . 2_566 ?
O4T Rb1 O18T 140.5(3) . 2_566 ?
O17R Rb1 O18T 123.7(3) . 2_566 ?
O1W Rb1 O18T 59.4(4) . 2_566 ?
O12T Rb1 O18T 103.3(3) 2_566 2_566 ?
O12R Rb1 O128 51.4(3) . . ?
O4T Rb1 O128 133.8(3) . . ?
O17R Rb1 O128 63.4(3) . . ?
O1W Rb1 O128 138.4(3) . . ?
O12T Rb1 O128 77.0(3) 2_566 . ?
O18T Rb1 O128 85.6(3) 2_566 . ?
O12R Rb1 O128 99.8(3) . 2_566 ?
O4T Rb1 O128 122.8(3) . 2_566 ?
O17R Rb1 O128 142.7(3) . 2_566 ?
O1W Rb1 O128 92.6(3) . 2_566 ?
O12T Rb1 O128 52.8(3) 2_566 2_566 ?
O18T Rb1 O128 50.7(3) 2_566 2_566 ?
O128 Rb1 O128 79.3(3) . 2_566 ?
O12R Rb1 O4R 91.4(3) . . ?
O4T Rb1 O4R 51.4(3) . . ?
O17R Rb1 O4R 68.4(3) . . ?
O1W Rb1 O4R 56.6(4) . . ?
O12T Rb1 O4R 137.6(3) 2_566 . ?
O18T Rb1 O4R 110.3(3) 2_566 . ?
O128 Rb1 O4R 129.6(3) . . ?
O128 Rb1 O4R 147.6(3) 2_566 . ?
O12R Rb1 O178 87.6(3) . . ?
O4T Rb1 O178 85.3(3) . . ?
O17R Rb1 O178 50.0(3) . . ?
O1W Rb1 O178 163.7(4) . . ?
O12T Rb1 O178 62.8(3) 2_566 . ?
O18T Rb1 O178 133.3(3) 2_566 . ?
O128 Rb1 O178 48.7(3) . . ?
O128 Rb1 O178 103.6(3) 2_566 . ?
O4R Rb1 O178 107.1(3) . . ?
O12R Rb1 Ru2 31.4(2) . . ?
O4T Rb1 Ru2 106.7(2) . . ?
O17R Rb1 Ru2 30.9(2) . . ?
O1W Rb1 Ru2 95.9(3) . . ?
O12T Rb1 Ru2 134.5(2) 2_566 . ?
O18T Rb1 Ru2 93.7(2) 2_566 . ?
O128 Rb1 Ru2 62.38(19) . . ?
O128 Rb1 Ru2 130.30(19) 2_566 . ?
O4R Rb1 Ru2 68.9(2) . . ?
O178 Rb1 Ru2 74.76(18) . . ?
O12R Rb1 W12 123.0(2) . 2_566 ?
O4T Rb1 W12 98.4(2) . 2_566 ?
O17R Rb1 W12 135.2(2) . 2_566 ?
O1W Rb1 W12 108.6(3) . 2_566 ?
O12T Rb1 W12 24.9(2) 2_566 2_566 ?
O18T Rb1 W12 80.09(19) 2_566 2_566 ?
O128 Rb1 W12 84.06(19) . 2_566 ?
O128 Rb1 W12 29.74(18) 2_566 2_566 ?
O4R Rb1 W12 144.3(2) . 2_566 ?
O178 Rb1 W12 85.57(19) . 2_566 ?
Ru2 Rb1 W12 146.31(6) . 2_566 ?
O5T Rb2 O10W 73.8(6) 2_656 . ?
O5T Rb2 O6T 71.8(4) 2_656 . ?
O10W Rb2 O6T 107.7(6) . . ?
O5T Rb2 O19T 84.3(3) 2_656 1_545 ?
O10W Rb2 O19T 95.2(6) . 1_545 ?
O6T Rb2 O19T 140.1(3) . 1_545 ?
O5T Rb2 O190 116.4(3) 2_656 1_545 ?
O10W Rb2 O190 64.8(5) . 1_545 ?
O6T Rb2 O190 164.4(3) . 1_545 ?
O19T Rb2 O190 55.5(3) 1_545 1_545 ?
O5T Rb2 O7T 142.5(4) 2_656 . ?
O10W Rb2 O7T 135.8(6) . . ?
O6T Rb2 O7T 108.2(4) . . ?
O19T Rb2 O7T 72.4(4) 1_545 . ?
O190 Rb2 O7T 73.8(3) 1_545 . ?
O5T Rb2 O67 108.4(3) 2_656 . ?
O10W Rb2 O67 158.5(6) . . ?
O6T Rb2 O67 55.3(4) . . ?
O19T Rb2 O67 106.4(4) 1_545 . ?
O190 Rb2 O67 127.7(3) 1_545 . ?
O7T Rb2 O67 54.1(4) . . ?
O5T Rb2 O20T 152.5(4) 2_656 1_545 ?
O10W Rb2 O20T 79.3(5) . 1_545 ?
O6T Rb2 O20T 111.9(3) . 1_545 ?
O19T Rb2 O20T 104.1(3) 1_545 1_545 ?
O190 Rb2 O20T 54.4(3) 1_545 1_545 ?
O7T Rb2 O20T 64.0(3) . 1_545 ?
O67 Rb2 O20T 94.4(3) . 1_545 ?
O5T Rb2 W6 91.1(3) 2_656 . ?
O10W Rb2 W6 130.5(5) . . ?
O6T Rb2 W6 25.3(3) . . ?
O19T Rb2 W6 130.7(2) 1_545 . ?
O190 Rb2 W6 152.5(2) 1_545 . ?
O7T Rb2 W6 83.0(3) . . ?
O67 Rb2 W6 30.4(2) . . ?
O20T Rb2 W6 102.1(2) 1_545 . ?
O5T Rb2 W19 97.8(3) 2_656 1_545 ?
O10W Rb2 W19 78.1(5) . 1_545 ?
O6T Rb2 W19 165.4(3) . 1_545 ?
O19T Rb2 W19 25.7(2) 1_545 1_545 ?
O190 Rb2 W19 30.05(19) 1_545 1_545 ?
O7T Rb2 W19 73.4(3) . 1_545 ?
O67 Rb2 W19 121.8(3) . 1_545 ?
O20T Rb2 W19 82.1(2) 1_545 1_545 ?
W6 Rb2 W19 151.41(7) . 1_545 ?
O5T Rb2 W20 138.2(3) 2_656 1_545 ?
O10W Rb2 W20 68.3(5) . 1_545 ?
O6T Rb2 W20 136.5(3) . 1_545 ?
O19T Rb2 W20 82.0(2) 1_545 1_545 ?
O190 Rb2 W20 28.97(19) 1_545 1_545 ?
O7T Rb2 W20 68.0(3) . 1_545 ?
O67 Rb2 W20 113.3(2) . 1_545 ?
O20T Rb2 W20 25.6(2) 1_545 1_545 ?
W6 Rb2 W20 127.17(5) . 1_545 ?
W19 Rb2 W20 57.88(3) 1_545 1_545 ?
O5T Rb2 W7 132.9(3) 2_656 . ?
O10W Rb2 W7 153.2(5) . . ?
O6T Rb2 W7 83.0(3) . . ?
O19T Rb2 W7 91.1(2) 1_545 . ?
O190 Rb2 W7 98.4(2) 1_545 . ?
O7T Rb2 W7 25.3(3) . . ?
O67 Rb2 W7 29.3(2) . . ?
O20T Rb2 W7 73.9(2) 1_545 . ?
W6 Rb2 W7 57.72(3) . . ?
W19 Rb2 W7 97.66(5) 1_545 . ?
W20 Rb2 W7 86.85(4) 1_545 . ?
O11W Rb3 O6T 115.5(7) 1_565 2_566 ?
O11W Rb3 O202 95.0(7) 1_565 . ?
O6T Rb3 O202 114.7(4) 2_566 . ?
O11W Rb3 O8T 80.3(7) 1_565 1_465 ?
O6T Rb3 O8T 153.2(4) 2_566 1_465 ?
O202 Rb3 O8T 83.3(3) . 1_465 ?
O11W Rb3 O58 80.4(7) 1_565 1_465 ?
O6T Rb3 O58 104.9(4) 2_566 1_465 ?
O202 Rb3 O58 137.6(3) . 1_465 ?
O8T Rb3 O58 54.2(4) 1_465 1_465 ?
O11W Rb3 O5T 65.4(7) 1_565 1_465 ?
O6T Rb3 O5T 68.7(4) 2_566 1_465 ?
O202 Rb3 O5T 157.8(3) . 1_465 ?
O8T Rb3 O5T 102.5(4) 1_465 1_465 ?
O58 Rb3 O5T 53.0(3) 1_465 1_465 ?
O11W Rb3 O22T 146.4(7) 1_565 . ?
O6T Rb3 O22T 74.6(3) 2_566 . ?
O202 Rb3 O22T 53.8(3) . . ?
O8T Rb3 O22T 104.7(3) 1_465 . ?
O58 Rb3 O22T 129.9(3) 1_465 . ?
O5T Rb3 O22T 141.2(3) 1_465 . ?
O11W Rb3 O6W 138.2(7) 1_565 2_566 ?
O6T Rb3 O6W 68.4(4) 2_566 2_566 ?
O202 Rb3 O6W 122.1(4) . 2_566 ?
O8T Rb3 O6W 85.3(4) 1_465 2_566 ?
O58 Rb3 O6W 59.6(4) 1_465 2_566 ?
O5T Rb3 O6W 80.0(4) 1_465 2_566 ?
O22T Rb3 O6W 75.2(4) . 2_566 ?
O11W Rb3 W22 124.7(7) 1_565 . ?
O6T Rb3 W22 99.0(3) 2_566 . ?
O202 Rb3 W22 29.7(2) . . ?
O8T Rb3 W22 87.5(3) 1_465 . ?
O58 Rb3 W22 132.0(2) 1_465 . ?
O5T Rb3 W22 167.4(2) 1_465 . ?
O22T Rb3 W22 26.5(2) . . ?
O6W Rb3 W22 93.4(3) 2_566 . ?
O11W Rb3 W8 81.5(6) 1_565 1_465 ?
O6T Rb3 W8 131.3(3) 2_566 1_465 ?
O202 Rb3 W8 108.1(2) . 1_465 ?
O8T Rb3 W8 24.9(3) 1_465 1_465 ?
O58 Rb3 W8 29.5(2) 1_465 1_465 ?
O5T Rb3 W8 80.5(2) 1_465 1_465 ?
O22T Rb3 W8 117.1(2) . 1_465 ?
O6W Rb3 W8 69.9(3) 2_566 1_465 ?
W22 Rb3 W8 107.39(5) . 1_465 ?
O11W Rb3 W5 71.9(7) 1_565 1_465 ?
O6T Rb3 W5 84.3(3) 2_566 1_465 ?
O202 Rb3 W5 160.5(2) . 1_465 ?
O8T Rb3 W5 80.3(3) 1_465 1_465 ?
O58 Rb3 W5 28.3(2) 1_465 1_465 ?
O5T Rb3 W5 24.8(2) 1_465 1_465 ?
O22T Rb3 W5 141.5(2) . 1_465 ?
O6W Rb3 W5 67.0(3) 2_566 1_465 ?
W22 Rb3 W5 157.54(7) . 1_465 ?
W8 Rb3 W5 56.71(3) 1_465 1_465 ?
O11W Rb3 Rb4 170.4(6) 1_565 2_566 ?
O6T Rb3 Rb4 72.8(3) 2_566 2_566 ?
O202 Rb3 Rb4 85.4(2) . 2_566 ?
O8T Rb3 Rb4 90.1(3) 1_465 2_566 ?
O58 Rb3 Rb4 92.8(2) 1_465 2_566 ?
O5T Rb3 Rb4 115.8(2) 1_465 2_566 ?
O22T Rb3 Rb4 38.1(2) . 2_566 ?
O6W Rb3 Rb4 38.1(3) 2_566 2_566 ?
W22 Rb3 Rb4 55.81(4) . 2_566 ?
W8 Rb3 Rb4 89.23(5) 1_465 2_566 ?
W5 Rb3 Rb4 105.12(6) 1_465 2_566 ?
O19T Rb4 O9W 85.9(6) 2_666 2_666 ?
O19T Rb4 O6W 88.6(4) 2_666 . ?
O9W Rb4 O6W 131.2(7) 2_666 . ?
O19T Rb4 O22T 171.0(4) 2_666 2_566 ?
O9W Rb4 O22T 91.2(6) 2_666 2_566 ?
O6W Rb4 O22T 87.0(4) . 2_566 ?
O19T Rb4 O4T 107.3(3) 2_666 . ?
O9W Rb4 O4T 96.8(6) 2_666 . ?
O6W Rb4 O4T 130.8(4) . . ?
O22T Rb4 O4T 81.5(3) 2_566 . ?
O19T Rb4 O46 127.5(3) 2_666 . ?
O9W Rb4 O46 138.0(6) 2_666 . ?
O6W Rb4 O46 80.1(4) . . ?
O22T Rb4 O46 59.2(3) 2_566 . ?
O4T Rb4 O46 53.0(3) . . ?
O19T Rb4 O45 79.0(3) 2_666 . ?
O9W Rb4 O45 138.7(6) 2_666 . ?
O6W Rb4 O45 86.8(4) . . ?
O22T Rb4 O45 108.5(3) 2_566 . ?
O4T Rb4 O45 53.2(3) . . ?
O46 Rb4 O45 49.6(3) . . ?
O19T Rb4 Rb19 67.3(4) 2_666 2_656 ?
O9W Rb4 Rb19 54.7(6) 2_666 2_656 ?
O6W Rb4 Rb19 78.5(4) . 2_656 ?
O22T Rb4 Rb19 104.1(4) 2_566 2_656 ?
O4T Rb4 Rb19 150.6(4) . 2_656 ?
O46 Rb4 Rb19 153.6(4) . 2_656 ?
O45 Rb4 Rb19 143.3(4) . 2_656 ?
O19T Rb4 W4 107.0(3) 2_666 . ?
O9W Rb4 W4 124.1(6) 2_666 . ?
O6W Rb4 W4 103.8(3) . . ?
O22T Rb4 W4 81.6(2) 2_566 . ?
O4T Rb4 W4 27.3(2) . . ?
O46 Rb4 W4 31.8(2) . . ?
O45 Rb4 W4 32.7(2) . . ?
Rb19 Rb4 W4 174.0(3) 2_656 . ?
O19T Rb4 W22 151.8(3) 2_666 2_566 ?
O9W Rb4 W22 69.9(6) 2_666 2_566 ?
O6W Rb4 W22 96.5(3) . 2_566 ?
O22T Rb4 W22 22.2(2) 2_566 2_566 ?
O4T Rb4 W22 90.2(2) . 2_566 ?
O46 Rb4 W22 80.6(2) . 2_566 ?
O45 Rb4 W22 128.8(2) . 2_566 ?
Rb19 Rb4 W22 86.5(3) 2_656 2_566 ?
W4 Rb4 W22 98.61(5) . 2_566 ?
O19T Rb4 W19 13.2(3) 2_666 2_666 ?
O9W Rb4 W19 74.5(6) 2_666 2_666 ?
O6W Rb4 W19 101.2(3) . 2_666 ?
O22T Rb4 W19 165.7(3) 2_566 2_666 ?
O4T Rb4 W19 101.4(2) . 2_666 ?
O46 Rb4 W19 133.5(2) . 2_666 ?
O45 Rb4 W19 83.9(2) . 2_666 ?
Rb19 Rb4 W19 66.6(3) 2_656 2_666 ?
W4 Rb4 W19 107.47(6) . 2_666 ?
W22 Rb4 W19 143.63(6) 2_566 2_666 ?
O19T Rb4 Rb20 81.8(3) 2_666 1_655 ?
O9W Rb4 Rb20 57.6(6) 2_666 1_655 ?
O6W Rb4 Rb20 166.6(4) . 1_655 ?
O22T Rb4 Rb20 103.8(3) 2_566 1_655 ?
O4T Rb4 Rb20 45.4(3) . 1_655 ?
O46 Rb4 Rb20 98.4(3) . 1_655 ?
O45 Rb4 Rb20 82.2(3) . 1_655 ?
Rb19 Rb4 Rb20 106.0(3) 2_656 1_655 ?
W4 Rb4 Rb20 70.50(18) . 1_655 ?
W22 Rb4 Rb20 96.30(19) 2_566 1_655 ?
W19 Rb4 Rb20 70.12(18) 2_666 1_655 ?
O5W Rb5 O16T 133.7(5) . . ?
O5W Rb5 O13T 91.8(4) . 1_655 ?
O16T Rb5 O13T 133.9(4) . 1_655 ?
O5W Rb5 O1T 91.8(4) . 2_665 ?
O16T Rb5 O1T 59.0(3) . 2_665 ?
O13T Rb5 O1T 141.8(4) 1_655 2_665 ?
O5W Rb5 O3T 98.5(5) . . ?
O16T Rb5 O3T 61.2(3) . . ?
O13T Rb5 O3T 112.7(3) 1_655 . ?
O1T Rb5 O3T 104.3(3) 2_665 . ?
O5W Rb5 O4W 137.3(5) . . ?
O16T Rb5 O4W 72.1(4) . . ?
O13T Rb5 O4W 67.0(4) 1_655 . ?
O1T Rb5 O4W 128.2(4) 2_665 . ?
O3T Rb5 O4W 61.1(4) . . ?
O5W Rb5 O13 64.8(4) . . ?
O16T Rb5 O13 70.6(3) . . ?
O13T Rb5 O13 145.9(3) 1_655 . ?
O1T Rb5 O13 67.3(3) 2_665 . ?
O3T Rb5 O13 52.3(3) . . ?
O4W Rb5 O13 112.8(4) . . ?
O5W Rb5 W3 80.3(4) . . ?
O16T Rb5 W3 66.1(3) . . ?
O13T Rb5 W3 128.0(2) 1_655 . ?
O1T Rb5 W3 90.1(3) 2_665 . ?
O3T Rb5 W3 23.6(2) . . ?
O4W Rb5 W3 84.7(4) . . ?
O13 Rb5 W3 29.1(2) . . ?
O5W Rb5 W1 89.0(4) . 2_665 ?
O16T Rb5 W1 75.0(2) . 2_665 ?
O13T Rb5 W1 120.8(2) 1_655 2_665 ?
O1T Rb5 W1 21.4(3) 2_665 2_665 ?
O3T Rb5 W1 125.7(2) . 2_665 ?
O4W Rb5 W1 133.7(3) . 2_665 ?
O13 Rb5 W1 85.0(2) . 2_665 ?
W3 Rb5 W1 110.48(5) . 2_665 ?
O5W Rb5 Rb15 140.5(4) . 2_665 ?
O16T Rb5 Rb15 85.7(3) . 2_665 ?
O13T Rb5 Rb15 50.1(3) 1_655 2_665 ?
O1T Rb5 Rb15 111.8(3) 2_665 2_665 ?
O3T Rb5 Rb15 105.2(3) . 2_665 ?
O4W Rb5 Rb15 44.9(4) . 2_665 ?
O13 Rb5 Rb15 153.0(2) . 2_665 ?
W3 Rb5 Rb15 128.54(10) . 2_665 ?
W1 Rb5 Rb15 101.65(9) 2_665 2_665 ?
O5W Rb5 Rb6 99.8(4) . . ?
O16T Rb5 Rb6 34.8(2) . . ?
O13T Rb5 Rb6 168.5(3) 1_655 . ?
O1T Rb5 Rb6 38.6(3) 2_665 . ?
O3T Rb5 Rb6 65.8(2) . . ?
O4W Rb5 Rb6 103.8(3) . . ?
O13 Rb5 Rb6 43.1(2) . . ?
W3 Rb5 Rb6 55.12(5) . . ?
W1 Rb5 Rb6 59.88(5) 2_665 . ?
Rb15 Rb5 Rb6 118.56(11) 2_665 . ?
O5W Rb5 Rb6 36.7(4) . 2_665 ?
O16T Rb5 Rb6 115.3(2) . 2_665 ?
O13T Rb5 Rb6 106.5(2) 1_655 2_665 ?
O1T Rb5 Rb6 59.2(3) 2_665 2_665 ?
O3T Rb5 Rb6 120.4(3) . 2_665 ?
O4W Rb5 Rb6 172.5(3) . 2_665 ?
O13 Rb5 Rb6 70.0(2) . 2_665 ?
W3 Rb5 Rb6 97.03(7) . 2_665 ?
W1 Rb5 Rb6 52.45(5) 2_665 2_665 ?
Rb15 Rb5 Rb6 134.37(11) 2_665 2_665 ?
Rb6 Rb5 Rb6 83.09(7) . 2_665 ?
O16T Rb6 O10R 130.9(4) . . ?
O16T Rb6 O5W 127.2(5) . 2_665 ?
O10R Rb6 O5W 101.9(4) . 2_665 ?
O16T Rb6 O1T 60.1(4) . 2_665 ?
O10R Rb6 O1T 155.1(4) . 2_665 ?
O5W Rb6 O1T 73.1(4) 2_665 2_665 ?
O16T Rb6 O110 125.9(4) . . ?
O10R Rb6 O110 55.1(3) . . ?
O5W Rb6 O110 83.2(4) 2_665 . ?
O1T Rb6 O110 100.0(4) 2_665 . ?
O16T Rb6 Rb10 99.5(3) . . ?
O10R Rb6 Rb10 80.5(3) . . ?
O5W Rb6 Rb10 85.0(4) 2_665 . ?
O1T Rb6 Rb10 122.3(3) 2_665 . ?
O110 Rb6 Rb10 130.0(3) . . ?
O16T Rb6 O3R 77.2(3) . . ?
O10R Rb6 O3R 58.3(3) . . ?
O5W Rb6 O3R 149.0(4) 2_665 . ?
O1T Rb6 O3R 113.9(3) 2_665 . ?
O110 Rb6 O3R 66.0(3) . . ?
Rb10 Rb6 O3R 111.9(3) . . ?
O16T Rb6 O13 73.1(3) . . ?
O10R Rb6 O13 92.2(3) . . ?
O5W Rb6 O13 112.4(4) 2_665 . ?
O1T Rb6 O13 68.5(3) 2_665 . ?
O110 Rb6 O13 53.1(3) . . ?
Rb10 Rb6 O13 162.3(3) . . ?
O3R Rb6 O13 51.3(3) . . ?
O16T Rb6 O16R 54.2(3) . . ?
O10R Rb6 O16R 85.4(3) . . ?
O5W Rb6 O16R 144.5(4) 2_665 . ?
O1T Rb6 O16R 113.1(3) 2_665 . ?
O110 Rb6 O16R 127.0(3) . . ?
Rb10 Rb6 O16R 61.8(2) . . ?
O3R Rb6 O16R 63.1(3) . . ?
O13 Rb6 O16R 101.8(3) . . ?
O16T Rb6 W16 26.8(3) . . ?
O10R Rb6 W16 113.5(3) . . ?
O5W Rb6 W16 135.8(4) 2_665 . ?
O1T Rb6 W16 84.0(3) 2_665 . ?
O110 Rb6 W16 138.9(2) . . ?
Rb10 Rb6 W16 75.95(11) . . ?
O3R Rb6 W16 74.9(2) . . ?
O13 Rb6 W16 92.6(2) . . ?
O16R Rb6 W16 29.09(19) . . ?
O16T Rb6 W10 145.7(3) . . ?
O10R Rb6 W10 28.5(2) . . ?
O5W Rb6 W10 82.7(4) 2_665 . ?
O1T Rb6 W10 128.2(3) 2_665 . ?
O110 Rb6 W10 30.7(2) . . ?
Rb10 Rb6 W10 99.61(13) . . ?
O3R Rb6 W10 69.3(2) . . ?
O13 Rb6 W10 80.2(2) . . ?
O16R Rb6 W10 113.1(2) . . ?
W16 Rb6 W10 139.19(9) . . ?
O16T Rb6 W1 100.8(3) . . ?
O10R Rb6 W1 79.3(3) . . ?
O5W Rb6 W1 90.0(4) 2_665 . ?
O1T Rb6 W1 76.3(3) 2_665 . ?
O110 Rb6 W1 27.7(2) . . ?
Rb10 Rb6 W1 157.71(15) . . ?
O3R Rb6 W1 64.4(2) . . ?
O13 Rb6 W1 28.6(2) . . ?
O16R Rb6 W1 125.5(2) . . ?
W16 Rb6 W1 121.15(8) . . ?
W10 Rb6 W1 58.16(5) . . ?
Rb17 Rb7 O12W 126.0(6) . . ?
Rb17 Rb7 O11R 61.7(3) . . ?
O12W Rb7 O11R 83.7(6) . . ?
Rb17 Rb7 O2T 67.6(3) . 1_455 ?
O12W Rb7 O2T 64.4(6) . 1_455 ?
O11R Rb7 O2T 75.9(3) . 1_455 ?
Rb17 Rb7 O12R 96.0(3) . . ?
O12W Rb7 O12R 132.2(6) . . ?
O11R Rb7 O12R 100.6(3) . . ?
O2T Rb7 O12R 163.1(3) 1_455 . ?
Rb17 Rb7 O18T 160.8(3) . 2_566 ?
O12W Rb7 O18T 71.5(6) . 2_566 ?
O11R Rb7 O18T 118.8(3) . 2_566 ?
O2T Rb7 O18T 131.6(3) 1_455 2_566 ?
O12R Rb7 O18T 64.8(3) . 2_566 ?
Rb17 Rb7 O1W 121.3(4) . . ?
O12W Rb7 O1W 57.0(6) . . ?
O11R Rb7 O1W 60.8(3) . . ?
O2T Rb7 O1W 108.3(4) 1_455 . ?
O12R Rb7 O1W 83.5(4) . . ?
O18T Rb7 O1W 58.7(3) 2_566 . ?
Rb17 Rb7 Rb14 134.8(3) . . ?
O12W Rb7 Rb14 56.4(6) . . ?
O11R Rb7 Rb14 139.5(3) . . ?
O2T Rb7 Rb14 79.9(3) 1_455 . ?
O12R Rb7 Rb14 111.2(3) . . ?
O18T Rb7 Rb14 59.0(2) 2_566 . ?
O1W Rb7 Rb14 97.8(3) . . ?
Rb17 Rb7 O1RR 60.4(3) . . ?
O12W Rb7 O1RR 127.5(6) . . ?
O11R Rb7 O1RR 51.9(3) . . ?
O2T Rb7 O1RR 118.3(3) 1_455 . ?
O12R Rb7 O1RR 51.6(3) . . ?
O18T Rb7 O1RR 103.7(3) 2_566 . ?
O1W Rb7 O1RR 75.6(3) . . ?
Rb14 Rb7 O1RR 161.7(2) . . ?
Rb17 Rb7 Ru2 69.8(2) . . ?
O12W Rb7 Ru2 144.6(6) . . ?
O11R Rb7 Ru2 77.9(2) . . ?
O2T Rb7 Ru2 136.8(3) 1_455 . ?
O12R Rb7 Ru2 28.8(2) . . ?
O18T Rb7 Ru2 91.2(2) 2_566 . ?
O1W Rb7 Ru2 87.6(3) . . ?
Rb14 Rb7 Ru2 139.05(16) . . ?
O1RR Rb7 Ru2 26.0(2) . . ?
Rb17 Rb7 W2 76.61(19) . 1_455 ?
O12W Rb7 W2 67.3(6) . 1_455 ?
O11R Rb7 W2 96.8(2) . 1_455 ?
O2T Rb7 W2 20.9(2) 1_455 1_455 ?
O12R Rb7 W2 155.0(3) . 1_455 ?
O18T Rb7 W2 121.0(2) 2_566 1_455 ?
O1W Rb7 W2 120.9(3) . 1_455 ?
Rb14 Rb7 W2 63.34(12) . 1_455 ?
O1RR Rb7 W2 134.8(2) . 1_455 ?
Ru2 Rb7 W2 144.35(11) . 1_455 ?
Rb17 Rb7 Ru1 59.88(19) . . ?
O12W Rb7 Ru1 106.0(6) . . ?
O11R Rb7 Ru1 27.4(2) . . ?
O2T Rb7 Ru1 99.9(2) 1_455 . ?
O12R Rb7 Ru1 73.9(2) . . ?
O18T Rb7 Ru1 110.8(2) 2_566 . ?
O1W Rb7 Ru1 63.9(3) . . ?
Rb14 Rb7 Ru1 160.9(2) . . ?
O1RR Rb7 Ru1 24.7(2) . . ?
Ru2 Rb7 Ru1 50.57(5) . . ?
W2 Rb7 Ru1 119.85(8) 1_455 . ?
Rb20 Rb8 O8W 105.7(9) 2_466 . ?
Rb20 Rb8 O3W 82.7(7) 2_466 . ?
O8W Rb8 O3W 140.9(9) . . ?
Rb20 Rb8 Rb14 162.0(6) 2_466 . ?
O8W Rb8 Rb14 91.6(8) . . ?
O3W Rb8 Rb14 80.6(6) . . ?
Rb20 Rb8 O12T 81.8(6) 2_466 . ?
O8W Rb8 O12T 78.4(8) . . ?
O3W Rb8 O12T 140.6(5) . . ?
Rb14 Rb8 O12T 107.2(3) . . ?
Rb20 Rb8 O17T 81.3(5) 2_466 1_455 ?
O8W Rb8 O17T 74.3(8) . 1_455 ?
O3W Rb8 O17T 69.3(6) . 1_455 ?
Rb14 Rb8 O17T 98.9(3) . 1_455 ?
O12T Rb8 O17T 142.4(4) . 1_455 ?
Rb20 Rb8 O3W 12.8(7) 2_466 2_466 ?
O8W Rb8 O3W 103.2(9) . 2_466 ?
O3W Rb8 O3W 76.5(8) . 2_466 ?
Rb14 Rb8 O3W 156.7(5) . 2_466 ?
O12T Rb8 O3W 93.5(5) . 2_466 ?
O17T Rb8 O3W 68.7(5) 1_455 2_466 ?
Rb20 Rb8 O178 80.5(5) 2_466 2_566 ?
O8W Rb8 O178 143.7(8) . 2_566 ?
O3W Rb8 O178 74.9(5) . 2_566 ?
Rb14 Rb8 O178 88.7(3) . 2_566 ?
O12T Rb8 O178 67.0(3) . 2_566 ?
O17T Rb8 O178 141.4(3) 1_455 2_566 ?
O3W Rb8 O178 89.8(5) 2_466 2_566 ?
Rb20 Rb8 Rb20 63.5(7) 2_466 . ?
O8W Rb8 Rb20 132.8(8) . . ?
O3W Rb8 Rb20 21.6(6) . . ?
Rb14 Rb8 Rb20 101.0(3) . . ?
O12T Rb8 Rb20 137.2(3) . . ?
O17T Rb8 Rb20 59.0(3) 1_455 . ?
O3W Rb8 Rb20 55.7(5) 2_466 . ?
O178 Rb8 Rb20 82.4(3) 2_566 . ?
Rb20 Rb8 O18T 122.1(5) 2_466 2_566 ?
O8W Rb8 O18T 101.1(8) . 2_566 ?
O3W Rb8 O18T 106.4(6) . 2_566 ?
Rb14 Rb8 O18T 57.5(2) . 2_566 ?
O12T Rb8 O18T 54.7(3) . 2_566 ?
O17T Rb8 O18T 156.2(3) 1_455 2_566 ?
O3W Rb8 O18T 134.3(5) 2_466 2_566 ?
O178 Rb8 O18T 50.0(3) 2_566 2_566 ?
Rb20 Rb8 O18T 124.1(3) . 2_566 ?
Rb20 Rb8 W18 106.4(5) 2_466 2_566 ?
O8W Rb8 W18 125.6(8) . 2_566 ?
O3W Rb8 W18 86.0(5) . 2_566 ?
Rb14 Rb8 W18 65.84(15) . 2_566 ?
O12T Rb8 W18 64.3(2) . 2_566 ?
O17T Rb8 W18 153.2(3) 1_455 2_566 ?
O3W Rb8 W18 116.5(5) 2_466 2_566 ?
O178 Rb8 W18 27.0(2) 2_566 2_566 ?
Rb20 Rb8 W18 100.7(2) . 2_566 ?
O18T Rb8 W18 24.81(18) 2_566 2_566 ?
Rb20 Rb8 Rb8 44.1(5) 2_466 2_466 ?
O8W Rb8 Rb8 129.0(8) . 2_466 ?
O3W Rb8 Rb8 39.6(5) . 2_466 ?
Rb14 Rb8 Rb8 120.1(2) . 2_466 ?
O12T Rb8 Rb8 121.2(3) . 2_466 ?
O17T Rb8 Rb8 62.8(3) 1_455 2_466 ?
O3W Rb8 Rb8 36.9(5) 2_466 2_466 ?
O178 Rb8 Rb8 80.6(2) 2_566 2_466 ?
Rb20 Rb8 Rb8 19.4(2) . 2_466 ?
O18T Rb8 Rb8 129.3(2) 2_566 2_466 ?
W18 Rb8 Rb8 104.46(12) 2_566 2_466 ?
O2W Rb9 Rb12 67.4(4) . . ?
O2W Rb9 O146 83.2(4) . . ?
Rb12 Rb9 O146 121.5(3) . . ?
O2W Rb9 O12 71.6(4) . 2_665 ?
Rb12 Rb9 O12 107.1(3) . 2_665 ?
O146 Rb9 O12 109.7(4) . 2_665 ?
O2W Rb9 O89 138.4(4) . 2_665 ?
Rb12 Rb9 O89 88.7(3) . 2_665 ?
O146 Rb9 O89 137.9(3) . 2_665 ?
O12 Rb9 O89 84.7(4) 2_665 2_665 ?
O2W Rb9 O19 120.6(5) . 2_665 ?
Rb12 Rb9 O19 129.3(3) . 2_665 ?
O146 Rb9 O19 109.3(3) . 2_665 ?
O12 Rb9 O19 49.2(3) 2_665 2_665 ?
O89 Rb9 O19 50.7(3) 2_665 2_665 ?
O2W Rb9 O14T 68.1(4) . . ?
Rb12 Rb9 O14T 68.7(3) . . ?
O146 Rb9 O14T 53.3(3) . . ?
O12 Rb9 O14T 137.7(4) 2_665 . ?
O89 Rb9 O14T 135.4(4) 2_665 . ?
O19 Rb9 O14T 161.3(3) 2_665 . ?
O2W Rb9 O28 89.5(4) . 2_665 ?
Rb12 Rb9 O28 71.8(3) . 2_665 ?
O146 Rb9 O28 160.0(4) . 2_665 ?
O12 Rb9 O28 50.3(3) 2_665 2_665 ?
O89 Rb9 O28 49.8(3) 2_665 2_665 ?
O19 Rb9 O28 59.1(3) 2_665 2_665 ?
O14T Rb9 O28 139.6(3) . 2_665 ?
O2W Rb9 Rb13 147.2(4) . 2_575 ?
Rb12 Rb9 Rb13 87.26(19) . 2_575 ?
O146 Rb9 Rb13 93.7(3) . 2_575 ?
O12 Rb9 Rb13 138.5(3) 2_665 2_575 ?
O89 Rb9 Rb13 56.2(3) 2_665 2_575 ?
O19 Rb9 Rb13 91.3(3) 2_665 2_575 ?
O14T Rb9 Rb13 83.8(3) . 2_575 ?
O28 Rb9 Rb13 102.3(3) 2_665 2_575 ?
O2W Rb9 W14 82.0(4) . . ?
Rb12 Rb9 W14 94.96(17) . . ?
O146 Rb9 W14 29.2(2) . . ?
O12 Rb9 W14 134.9(3) 2_665 . ?
O89 Rb9 W14 135.7(3) 2_665 . ?
O19 Rb9 W14 134.6(2) 2_665 . ?
O14T Rb9 W14 26.7(2) . . ?
O28 Rb9 W14 166.3(3) 2_665 . ?
Rb13 Rb9 W14 79.85(13) 2_575 . ?
O2W Rb9 W8 111.6(4) . 2_665 ?
Rb12 Rb9 W8 69.33(15) . 2_665 ?
O146 Rb9 W8 165.0(3) . 2_665 ?
O12 Rb9 W8 73.8(2) 2_665 2_665 ?
O89 Rb9 W8 27.1(2) 2_665 2_665 ?
O19 Rb9 W8 61.3(2) 2_665 2_665 ?
O14T Rb9 W8 133.7(3) . 2_665 ?
O28 Rb9 W8 26.8(2) 2_665 2_665 ?
Rb13 Rb9 W8 75.58(12) 2_575 2_665 ?
W14 Rb9 W8 151.22(12) . 2_665 ?
O2W Rb9 W9 144.0(4) . 2_665 ?
Rb12 Rb9 W9 116.26(17) . 2_665 ?
O146 Rb9 W9 117.0(2) . 2_665 ?
O12 Rb9 W9 73.4(2) 2_665 2_665 ?
O89 Rb9 W9 27.9(2) 2_665 2_665 ?
O19 Rb9 W9 27.2(2) 2_665 2_665 ?
O14T Rb9 W9 147.9(3) . 2_665 ?
O28 Rb9 W9 61.1(2) 2_665 2_665 ?
Rb13 Rb9 W9 65.41(12) 2_575 2_665 ?
W14 Rb9 W9 130.50(11) . 2_665 ?
W8 Rb9 W9 49.09(5) 2_665 2_665 ?
O13W Rb10 O13W 28.6(19) . 2_565 ?
O13W Rb10 Rb6 99.9(12) . . ?
O13W Rb10 Rb6 82.8(10) 2_565 . ?
O13W Rb10 O13R 92.3(11) . . ?
O13W Rb10 O13R 119.3(10) 2_565 . ?
Rb6 Rb10 O13R 107.4(3) . . ?
O13W Rb10 O134 130.4(11) . . ?
O13W Rb10 O134 155.7(10) 2_565 . ?
Rb6 Rb10 O134 120.8(3) . . ?
O13R Rb10 O134 51.3(3) . . ?
O13W Rb10 O10T 63.4(13) . 2_565 ?
O13W Rb10 O10T 76.1(10) 2_565 2_565 ?
Rb6 Rb10 O10T 158.0(3) . 2_565 ?
O13R Rb10 O10T 88.4(4) . 2_565 ?
O134 Rb10 O10T 81.0(3) . 2_565 ?
O13W Rb10 O16R 128.3(12) . . ?
O13W Rb10 O16R 135.6(11) 2_565 . ?
Rb6 Rb10 O16R 62.7(2) . . ?
O13R Rb10 O16R 54.8(3) . . ?
O134 Rb10 O16R 61.8(3) . . ?
O10T Rb10 O16R 138.5(4) 2_565 . ?
O13W Rb10 O2W 110.2(12) . . ?
O13W Rb10 O2W 89.6(10) 2_565 . ?
Rb6 Rb10 O2W 96.0(3) . . ?
O13R Rb10 O2W 144.3(4) . . ?
O134 Rb10 O2W 93.7(4) . . ?
O10T Rb10 O2W 78.2(4) 2_565 . ?
O16R Rb10 O2W 119.4(4) . . ?
O13W Rb10 O146 176.8(13) . . ?
O13W Rb10 O146 150.8(10) 2_565 . ?
Rb6 Rb10 O146 77.2(2) . . ?
O13R Rb10 O146 87.2(3) . . ?
O134 Rb10 O146 51.2(3) . . ?
O10T Rb10 O146 119.7(4) 2_565 . ?
O16R Rb10 O146 49.1(3) . . ?
O2W Rb10 O146 71.8(4) . . ?
O13W Rb10 W13 104.8(11) . . ?
O13W Rb10 W13 133.2(10) 2_565 . ?
Rb6 Rb10 W13 126.57(15) . . ?
O13R Rb10 W13 26.8(2) . . ?
O134 Rb10 W13 28.3(2) . . ?
O10T Rb10 W13 73.8(3) 2_565 . ?
O16R Rb10 W13 64.8(2) . . ?
O2W Rb10 W13 117.8(3) . . ?
O146 Rb10 W13 76.1(2) . . ?
O13W Rb10 Rb17 45.8(11) . . ?
O13W Rb10 Rb17 69.9(10) 2_565 . ?
Rb6 Rb10 Rb17 95.2(2) . . ?
O13R Rb10 Rb17 50.0(3) . . ?
O134 Rb10 Rb17 99.6(3) . . ?
O10T Rb10 Rb17 83.2(3) 2_565 . ?
O16R Rb10 Rb17 85.4(3) . . ?
O2W Rb10 Rb17 155.2(3) . . ?
O146 Rb10 Rb17 132.5(3) . . ?
W13 Rb10 Rb17 71.59(16) . . ?
O13W Rb10 W14 155.2(12) . . ?
O13W Rb10 W14 161.5(10) 2_565 . ?
Rb6 Rb10 W14 104.31(14) . . ?
O13R Rb10 W14 75.4(2) . . ?
O134 Rb10 W14 27.6(2) . . ?
O10T Rb10 W14 94.3(3) 2_565 . ?
O16R Rb10 W14 61.3(2) . . ?
O2W Rb10 W14 72.8(3) . . ?
O146 Rb10 W14 27.4(2) . . ?
W13 Rb10 W14 55.66(7) . . ?
Rb17 Rb10 W14 125.33(18) . . ?
Rb18 Rb11 Rb12 68.4(3) . . ?
Rb18 Rb11 O14T 69.3(4) . . ?
Rb12 Rb11 O14T 70.2(3) . . ?
Rb18 Rb11 O201 104.3(4) . 2_575 ?
Rb12 Rb11 O201 64.3(3) . 2_575 ?
O14T Rb11 O201 132.5(4) . 2_575 ?
Rb18 Rb11 O145 106.0(4) . 2_575 ?
Rb12 Rb11 O145 145.5(3) . 2_575 ?
O14T Rb11 O145 141.7(4) . 2_575 ?
O201 Rb11 O145 85.7(3) 2_575 2_575 ?
Rb18 Rb11 O150 80.2(4) . 2_575 ?
Rb12 Rb11 O150 95.8(3) . 2_575 ?
O14T Rb11 O150 149.3(4) . 2_575 ?
O201 Rb11 O150 51.5(3) 2_575 2_575 ?
O145 Rb11 O150 50.3(3) 2_575 2_575 ?
Rb18 Rb11 O141 140.4(4) . 2_575 ?
Rb12 Rb11 O141 111.5(3) . 2_575 ?
O14T Rb11 O141 150.0(4) . 2_575 ?
O201 Rb11 O141 50.4(3) 2_575 2_575 ?
O145 Rb11 O141 50.4(3) 2_575 2_575 ?
O150 Rb11 O141 60.2(3) 2_575 2_575 ?
Rb18 Rb11 Rb11 129.8(4) . 2_575 ?
Rb12 Rb11 Rb11 134.9(3) . 2_575 ?
O14T Rb11 Rb11 79.3(3) . 2_575 ?
O201 Rb11 Rb11 125.6(3) 2_575 2_575 ?
O145 Rb11 Rb11 76.0(3) 2_575 2_575 ?
O150 Rb11 Rb11 125.5(3) 2_575 2_575 ?
O141 Rb11 Rb11 80.0(3) 2_575 2_575 ?
Rb18 Rb11 W20 82.2(3) . 2_575 ?
Rb12 Rb11 W20 70.71(16) . 2_575 ?
O14T Rb11 W20 137.8(3) . 2_575 ?
O201 Rb11 W20 28.4(2) 2_575 2_575 ?
O145 Rb11 W20 74.8(2) 2_575 2_575 ?
O150 Rb11 W20 27.7(2) 2_575 2_575 ?
O141 Rb11 W20 62.3(2) 2_575 2_575 ?
Rb11 Rb11 W20 141.7(2) 2_575 2_575 ?
Rb18 Rb11 Rb13 133.2(3) . 2_575 ?
Rb12 Rb11 Rb13 72.46(17) . 2_575 ?
O14T Rb11 Rb13 74.1(3) . 2_575 ?
O201 Rb11 Rb13 80.0(3) 2_575 2_575 ?
O145 Rb11 Rb13 120.9(3) 2_575 2_575 ?
O150 Rb11 Rb13 129.0(3) 2_575 2_575 ?
O141 Rb11 Rb13 78.0(3) 2_575 2_575 ?
Rb11 Rb11 Rb13 67.58(19) 2_575 2_575 ?
W20 Rb11 Rb13 108.16(14) 2_575 2_575 ?
Rb18 Rb11 W15 83.8(3) . 2_575 ?
Rb12 Rb11 W15 121.9(2) . 2_575 ?
O14T Rb11 W15 144.1(3) . 2_575 ?
O201 Rb11 W15 75.8(2) 2_575 2_575 ?
O145 Rb11 W15 27.2(2) 2_575 2_575 ?
O150 Rb11 W15 27.7(2) 2_575 2_575 ?
O141 Rb11 W15 62.2(2) 2_575 2_575 ?
Rb11 Rb11 W15 102.31(18) 2_575 2_575 ?
W20 Rb11 W15 55.27(7) 2_575 2_575 ?
Rb13 Rb11 W15 140.23(17) 2_575 2_575 ?
Rb18 Rb11 W21 130.8(3) . 2_575 ?
Rb12 Rb11 W21 83.95(17) . 2_575 ?
O14T Rb11 W21 138.3(3) . 2_575 ?
O201 Rb11 W21 27.0(2) 2_575 2_575 ?
O145 Rb11 W21 74.7(2) 2_575 2_575 ?
O150 Rb11 W21 62.4(2) 2_575 2_575 ?
O141 Rb11 W21 27.6(2) 2_575 2_575 ?
Rb11 Rb11 W21 98.7(2) 2_575 2_575 ?
W20 Rb11 W21 49.76(6) 2_575 2_575 ?
Rb13 Rb11 W21 67.06(12) 2_575 2_575 ?
W15 Rb11 W21 77.36(8) 2_575 2_575 ?
Rb9 Rb12 Rb11 101.1(2) . . ?
Rb9 Rb12 O11T 118.0(3) . 2_565 ?
Rb11 Rb12 O11T 124.5(3) . 2_565 ?
Rb9 Rb12 Rb18 116.7(3) . . ?
Rb11 Rb12 Rb18 47.8(3) . . ?
O11T Rb12 Rb18 78.7(3) 2_565 . ?
Rb9 Rb12 O2W 55.0(3) . . ?
Rb11 Rb12 O2W 114.9(4) . . ?
O11T Rb12 O2W 67.8(4) 2_565 . ?
Rb18 Rb12 O2W 86.8(4) . . ?
Rb9 Rb12 O8T 90.0(3) . 2_665 ?
Rb11 Rb12 O8T 109.5(3) . 2_665 ?
O11T Rb12 O8T 108.4(4) 2_565 2_665 ?
Rb18 Rb12 O8T 145.9(4) . 2_665 ?
O2W Rb12 O8T 127.1(5) . 2_665 ?
Rb9 Rb12 O201 125.5(3) . 2_575 ?
Rb11 Rb12 O201 59.8(3) . 2_575 ?
O11T Rb12 O201 113.8(4) 2_565 2_575 ?
Rb18 Rb12 O201 88.5(3) . 2_575 ?
O2W Rb12 O201 174.6(5) . 2_575 ?
O8T Rb12 O201 57.9(4) 2_665 2_575 ?
Rb9 Rb12 O20T 173.6(3) . 2_575 ?
Rb11 Rb12 O20T 81.8(3) . 2_575 ?
O11T Rb12 O20T 63.8(3) 2_565 2_575 ?
Rb18 Rb12 O20T 69.5(3) . 2_575 ?
O2W Rb12 O20T 129.0(4) . 2_575 ?
O8T Rb12 O20T 83.7(4) 2_665 2_575 ?
O201 Rb12 O20T 51.0(3) 2_575 2_575 ?
Rb9 Rb12 O14T 60.4(3) . . ?
Rb11 Rb12 O14T 55.0(3) . . ?
O11T Rb12 O14T 112.0(4) 2_565 . ?
Rb18 Rb12 O14T 57.1(3) . . ?
O2W Rb12 O14T 61.6(4) . . ?
O8T Rb12 O14T 137.7(4) 2_665 . ?
O201 Rb12 O14T 113.5(4) 2_575 . ?
O20T Rb12 O14T 125.3(4) 2_575 . ?
Rb9 Rb12 O28 58.7(2) . 2_665 ?
Rb11 Rb12 O28 145.6(3) . 2_665 ?
O11T Rb12 O28 89.8(3) 2_565 2_665 ?
Rb18 Rb12 O28 163.6(4) . 2_665 ?
O2W Rb12 O28 78.0(4) . 2_665 ?
O8T Rb12 O28 49.1(3) 2_665 2_665 ?
O201 Rb12 O28 107.0(3) 2_575 2_665 ?
O20T Rb12 O28 115.9(3) 2_575 2_665 ?
O14T Rb12 O28 118.6(3) . 2_665 ?
Rb9 Rb12 W8 69.81(14) . 2_665 ?
Rb11 Rb12 W8 123.3(2) . 2_665 ?
O11T Rb12 W8 107.1(3) 2_565 2_665 ?
Rb18 Rb12 W8 168.5(3) . 2_665 ?
O2W Rb12 W8 104.5(4) . 2_665 ?
O8T Rb12 W8 23.2(3) 2_665 2_665 ?
O201 Rb12 W8 80.2(2) 2_575 2_665 ?
O20T Rb12 W8 103.8(3) 2_575 2_665 ?
O14T Rb12 W8 126.6(3) . 2_665 ?
O28 Rb12 W8 27.7(2) 2_665 2_665 ?
Rb9 Rb12 W20 153.0(2) . 2_575 ?
Rb11 Rb12 W20 66.38(15) . 2_575 ?
O11T Rb12 W20 87.8(3) 2_565 2_575 ?
Rb18 Rb12 W20 73.7(2) . 2_575 ?
O2W Rb12 W20 151.5(3) . 2_575 ?
O8T Rb12 W20 73.3(3) 2_665 2_575 ?
O201 Rb12 W20 27.5(2) 2_575 2_575 ?
O20T Rb12 W20 24.1(2) 2_575 2_575 ?
O14T Rb12 W20 119.5(3) . 2_575 ?
O28 Rb12 W20 117.9(3) 2_665 2_575 ?
W8 Rb12 W20 96.38(14) 2_665 2_575 ?
O89 Rb13 O21T 79.2(4) 1_465 . ?
O89 Rb13 O145 129.9(4) 1_465 2_575 ?
O21T Rb13 O145 137.6(4) . 2_575 ?
O89 Rb13 Rb9 59.6(3) 1_465 2_575 ?
O21T Rb13 Rb9 112.7(3) . 2_575 ?
O145 Rb13 Rb9 72.9(3) 2_575 2_575 ?
O89 Rb13 Rb16 62.6(3) 1_465 . ?
O21T Rb13 Rb16 52.5(3) . . ?
O145 Rb13 Rb16 160.4(3) 2_575 . ?
Rb9 Rb13 Rb16 122.1(2) 2_575 . ?
O89 Rb13 O9T 52.4(4) 1_465 1_465 ?
O21T Rb13 O9T 116.2(4) . 1_465 ?
O145 Rb13 O9T 106.1(4) 2_575 1_465 ?
Rb9 Rb13 O9T 78.9(3) 2_575 1_465 ?
Rb16 Rb13 O9T 68.1(3) . 1_465 ?
O89 Rb13 O15T 131.1(4) 1_465 2_575 ?
O21T Rb13 O15T 137.1(4) . 2_575 ?
O145 Rb13 O15T 51.3(3) 2_575 2_575 ?
Rb9 Rb13 O15T 109.4(3) 2_575 2_575 ?
Rb16 Rb13 O15T 109.2(3) . 2_575 ?
O9T Rb13 O15T 79.2(4) 1_465 2_575 ?
O89 Rb13 W15 129.7(3) 1_465 2_575 ?
O21T Rb13 W15 151.1(3) . 2_575 ?
O145 Rb13 W15 28.0(2) 2_575 2_575 ?
Rb9 Rb13 W15 87.94(14) 2_575 2_575 ?
Rb16 Rb13 W15 133.3(2) . 2_575 ?
O9T Rb13 W15 86.6(3) 1_465 2_575 ?
O15T Rb13 W15 24.8(2) 2_575 2_575 ?
O89 Rb13 W9 27.9(2) 1_465 1_465 ?
O21T Rb13 W9 100.0(3) . 1_465 ?
O145 Rb13 W9 119.2(3) 2_575 1_465 ?
Rb9 Rb13 W9 66.87(12) 2_575 1_465 ?
Rb16 Rb13 W9 63.46(17) . 1_465 ?
O9T Rb13 W9 24.5(3) 1_465 1_465 ?
O15T Rb13 W9 103.4(3) 2_575 1_465 ?
W15 Rb13 W9 106.88(13) 2_575 1_465 ?
O89 Rb13 Rb11 107.9(3) 1_465 2_575 ?
O21T Rb13 Rb11 71.4(3) . 2_575 ?
O145 Rb13 Rb11 70.3(2) 2_575 2_575 ?
Rb9 Rb13 Rb11 74.02(15) 2_575 2_575 ?
Rb16 Rb13 Rb11 123.8(2) . 2_575 ?
O9T Rb13 Rb11 152.5(3) 1_465 2_575 ?
O15T Rb13 Rb11 114.1(3) 2_575 2_575 ?
W15 Rb13 Rb11 96.89(13) 2_575 2_575 ?
W9 Rb13 Rb11 132.74(16) 1_465 2_575 ?
O89 Rb13 Rb12 68.0(3) 1_465 2_575 ?
O21T Rb13 Rb12 75.5(3) . 2_575 ?
O145 Rb13 Rb12 87.5(3) 2_575 2_575 ?
Rb9 Rb13 Rb12 41.88(13) 2_575 2_575 ?
Rb16 Rb13 Rb12 112.1(2) . 2_575 ?
O9T Rb13 Rb12 112.3(3) 1_465 2_575 ?
O15T Rb13 Rb12 138.5(3) 2_575 2_575 ?
W15 Rb13 Rb12 113.73(16) 2_575 2_575 ?
W9 Rb13 Rb12 91.15(13) 1_465 2_575 ?
Rb11 Rb13 Rb12 41.62(13) 2_575 2_575 ?
O89 Rb13 Rb11 159.6(3) 1_465 . ?
O21T Rb13 Rb11 95.2(3) . . ?
O145 Rb13 Rb11 46.0(2) 2_575 . ?
Rb9 Rb13 Rb11 106.14(17) 2_575 . ?
Rb16 Rb13 Rb11 128.7(2) . . ?
O9T Rb13 Rb11 143.8(3) 1_465 . ?
O15T Rb13 Rb11 65.2(2) 2_575 . ?
W15 Rb13 Rb11 58.40(9) 2_575 . ?
W9 Rb13 Rb11 164.72(16) 1_465 . ?
Rb11 Rb13 Rb11 52.09(16) 2_575 . ?
Rb12 Rb13 Rb11 91.63(16) 2_575 . ?
Rb8 Rb14 O12W 141.9(6) . . ?
Rb8 Rb14 O189 86.3(3) . 2_566 ?
O12W Rb14 O189 77.8(6) . 2_566 ?
Rb8 Rb14 O25 145.8(3) . 1_455 ?
O12W Rb14 O25 68.3(6) . 1_455 ?
O189 Rb14 O25 123.0(4) 2_566 1_455 ?
Rb8 Rb14 O18T 71.8(3) . 2_566 ?
O12W Rb14 O18T 71.0(6) . 2_566 ?
O189 Rb14 O18T 53.0(3) 2_566 2_566 ?
O25 Rb14 O18T 138.5(4) 1_455 2_566 ?
Rb8 Rb14 O45 115.1(3) . 1_455 ?
O12W Rb14 O45 100.9(7) . 1_455 ?
O189 Rb14 O45 95.6(4) 2_566 1_455 ?
O25 Rb14 O45 50.8(3) 1_455 1_455 ?
O18T Rb14 O45 148.3(4) 2_566 1_455 ?
Rb8 Rb14 O23 102.1(3) . 1_455 ?
O12W Rb14 O23 93.6(6) . 1_455 ?
O189 Rb14 O23 171.1(4) 2_566 1_455 ?
O25 Rb14 O23 50.3(3) 1_455 1_455 ?
O18T Rb14 O23 126.5(4) 2_566 1_455 ?
O45 Rb14 O23 83.7(3) 1_455 1_455 ?
Rb8 Rb14 O34 88.8(3) . 1_455 ?
O12W Rb14 O34 126.0(6) . 1_455 ?
O189 Rb14 O34 137.0(4) 2_566 1_455 ?
O25 Rb14 O34 58.1(3) 1_455 1_455 ?
O18T Rb14 O34 158.5(4) 2_566 1_455 ?
O45 Rb14 O34 49.0(3) 1_455 1_455 ?
O23 Rb14 O34 47.4(3) 1_455 1_455 ?
Rb8 Rb14 Rb7 96.7(2) . . ?
O12W Rb14 Rb7 56.1(6) . . ?
O189 Rb14 Rb7 105.7(3) 2_566 . ?
O25 Rb14 Rb7 92.0(3) 1_455 . ?
O18T Rb14 Rb7 58.1(2) 2_566 . ?
O45 Rb14 Rb7 142.8(3) 1_455 . ?
O23 Rb14 Rb7 70.6(3) 1_455 . ?
O34 Rb14 Rb7 117.3(3) 1_455 . ?
Rb8 Rb14 O8W 32.5(4) . . ?
O12W Rb14 O8W 131.3(8) . . ?
O189 Rb14 O8W 115.4(5) 2_566 . ?
O25 Rb14 O8W 121.6(5) 1_455 . ?
O18T Rb14 O8W 81.0(5) 2_566 . ?
O45 Rb14 O8W 122.3(5) 1_455 . ?
O23 Rb14 O8W 72.0(5) 1_455 . ?
O34 Rb14 O8W 77.6(5) 1_455 . ?
Rb7 Rb14 O8W 75.4(4) . . ?
Rb8 Rb14 W18 71.84(14) . 2_566 ?
O12W Rb14 W18 78.0(6) . 2_566 ?
O189 Rb14 W18 28.8(2) 2_566 2_566 ?
O25 Rb14 W18 142.2(3) 1_455 2_566 ?
O18T Rb14 W18 25.3(2) 2_566 2_566 ?
O45 Rb14 W18 124.2(3) 1_455 2_566 ?
O23 Rb14 W18 151.8(3) 1_455 2_566 ?
O34 Rb14 W18 154.3(3) 1_455 2_566 ?
Rb7 Rb14 W18 82.56(15) . 2_566 ?
O8W Rb14 W18 93.3(4) . 2_566 ?
Rb8 Rb14 W5 142.4(2) . 1_455 ?
O12W Rb14 W5 75.2(6) . 1_455 ?
O189 Rb14 W5 100.6(3) 2_566 1_455 ?
O25 Rb14 W5 28.0(2) 1_455 1_455 ?
O18T Rb14 W5 140.5(3) 2_566 1_455 ?
O45 Rb14 W5 28.0(2) 1_455 1_455 ?
O23 Rb14 W5 74.7(2) 1_455 1_455 ?
O34 Rb14 W5 60.9(2) 1_455 1_455 ?
Rb7 Rb14 W5 116.29(19) . 1_455 ?
O8W Rb14 W5 138.0(4) . 1_455 ?
W18 Rb14 W5 127.2(2) 2_566 1_455 ?
Rb16 Rb15 O9T 91.7(4) 2_565 . ?
Rb16 Rb15 O7W 104.9(5) 2_565 . ?
O9T Rb15 O7W 63.6(5) . . ?
Rb16 Rb15 O4W 136.7(5) 2_565 2_665 ?
O9T Rb15 O4W 113.8(5) . 2_665 ?
O7W Rb15 O4W 117.6(6) . 2_665 ?
Rb16 Rb15 O21T 56.8(3) 2_565 2_565 ?
O9T Rb15 O21T 117.0(4) . 2_565 ?
O7W Rb15 O21T 73.6(4) . 2_565 ?
O4W Rb15 O21T 126.6(4) 2_665 2_565 ?
Rb16 Rb15 Rb19 59.8(4) 2_565 2_655 ?
O9T Rb15 Rb19 144.3(5) . 2_655 ?
O7W Rb15 Rb19 139.9(5) . 2_655 ?
O4W Rb15 Rb19 81.2(5) 2_665 2_655 ?
O21T Rb15 Rb19 67.2(4) 2_565 2_655 ?
Rb16 Rb15 O13T 152.1(4) 2_565 2_565 ?
O9T Rb15 O13T 95.7(4) . 2_565 ?
O7W Rb15 O13T 56.0(4) . 2_565 ?
O4W Rb15 O13T 63.0(4) 2_665 2_565 ?
O21T Rb15 O13T 96.2(3) 2_565 2_565 ?
Rb19 Rb15 O13T 119.6(4) 2_655 2_565 ?
Rb16 Rb15 O131 106.4(3) 2_565 2_565 ?
O9T Rb15 O131 129.8(4) . 2_565 ?
O7W Rb15 O131 66.6(4) . 2_565 ?
O4W Rb15 O131 84.3(4) 2_665 2_565 ?
O21T Rb15 O131 50.7(3) 2_565 2_565 ?
Rb19 Rb15 O131 81.9(4) 2_655 2_565 ?
O13T Rb15 O131 49.5(3) 2_565 2_565 ?
Rb16 Rb15 O15T 55.5(3) 2_565 2_665 ?
O9T Rb15 O15T 82.6(4) . 2_665 ?
O7W Rb15 O15T 141.3(4) . 2_665 ?
O4W Rb15 O15T 92.1(4) 2_665 2_665 ?
O21T Rb15 O15T 109.3(4) 2_565 2_665 ?
Rb19 Rb15 O15T 63.9(3) 2_655 2_665 ?
O13T Rb15 O15T 152.2(4) 2_565 2_665 ?
O131 Rb15 O15T 145.8(3) 2_565 2_665 ?
Rb16 Rb15 W21 79.3(2) 2_565 2_565 ?
O9T Rb15 W21 129.4(4) . 2_565 ?
O7W Rb15 W21 70.8(4) . 2_565 ?
O4W Rb15 W21 105.9(4) 2_665 2_565 ?
O21T Rb15 W21 23.7(2) 2_565 2_565 ?
Rb19 Rb15 W21 69.9(3) 2_655 2_565 ?
O13T Rb15 W21 75.2(2) 2_565 2_565 ?
O131 Rb15 W21 27.2(2) 2_565 2_565 ?
O15T Rb15 W21 126.7(3) 2_665 2_565 ?
Rb16 Rb15 W13 132.7(3) 2_565 2_565 ?
O9T Rb15 W13 113.7(3) . 2_565 ?
O7W Rb15 W13 59.5(4) . 2_565 ?
O4W Rb15 W13 69.5(4) 2_665 2_565 ?
O21T Rb15 W13 76.0(3) 2_565 2_565 ?
Rb19 Rb15 W13 101.8(3) 2_655 2_565 ?
O13T Rb15 W13 22.5(2) 2_565 2_565 ?
O131 Rb15 W13 27.1(2) 2_565 2_565 ?
O15T Rb15 W13 158.9(3) 2_665 2_565 ?
W21 Rb15 W13 53.61(8) 2_565 2_565 ?
Rb16 Rb15 W15 76.8(2) 2_565 2_665 ?
O9T Rb15 W15 85.4(3) . 2_665 ?
O7W Rb15 W15 148.9(4) . 2_665 ?
O4W Rb15 W15 71.4(4) 2_665 2_665 ?
O21T Rb15 W15 127.2(3) 2_565 2_665 ?
Rb19 Rb15 W15 68.4(3) 2_655 2_665 ?
O13T Rb15 W15 130.5(3) 2_565 2_665 ?
O131 Rb15 W15 143.8(3) 2_565 2_665 ?
O15T Rb15 W15 21.8(2) 2_665 2_665 ?
W21 Rb15 W15 138.13(15) 2_565 2_665 ?
W13 Rb15 W15 140.73(18) 2_565 2_665 ?
Rb15 Rb16 O21T 72.2(4) 2_565 . ?
Rb15 Rb16 O15T 77.0(4) 2_565 1_455 ?
O21T Rb16 O15T 142.7(5) . 1_455 ?
Rb15 Rb16 Rb19 70.4(4) 2_565 1_465 ?
O21T Rb16 Rb19 76.0(4) . 1_465 ?
O15T Rb16 Rb19 74.1(4) 1_455 1_465 ?
Rb15 Rb16 O79 151.7(5) 2_565 1_465 ?
O21T Rb16 O79 125.5(5) . 1_465 ?
O15T Rb16 O79 77.2(4) 1_455 1_465 ?
Rb19 Rb16 O79 91.4(5) 1_465 1_465 ?
Rb15 Rb16 O89 150.0(4) 2_565 1_465 ?
O21T Rb16 O89 78.2(4) . 1_465 ?
O15T Rb16 O89 127.6(4) 1_455 1_465 ?
Rb19 Rb16 O89 97.9(4) 1_465 1_465 ?
O79 Rb16 O89 50.8(4) 1_465 1_465 ?
Rb15 Rb16 Rb13 111.2(3) 2_565 . ?
O21T Rb16 Rb13 59.1(3) . . ?
O15T Rb16 Rb13 155.7(4) 1_455 . ?
Rb19 Rb16 Rb13 130.0(4) 1_465 . ?
O79 Rb16 Rb13 97.1(4) 1_465 . ?
O89 Rb16 Rb13 54.7(3) 1_465 . ?
Rb15 Rb16 O78 123.6(4) 2_565 1_465 ?
O21T Rb16 O78 84.1(4) . 1_465 ?
O15T Rb16 O78 96.0(4) 1_455 1_465 ?
Rb19 Rb16 O78 54.3(4) 1_465 1_465 ?
O79 Rb16 O78 48.5(3) 1_465 1_465 ?
O89 Rb16 O78 46.5(3) 1_465 1_465 ?
Rb13 Rb16 O78 97.6(3) . 1_465 ?
Rb15 Rb16 W9 178.3(3) 2_565 1_465 ?
O21T Rb16 W9 107.6(4) . 1_465 ?
O15T Rb16 W9 103.8(3) 1_455 1_465 ?
Rb19 Rb16 W9 111.2(4) 1_465 1_465 ?
O79 Rb16 W9 29.6(3) 1_465 1_465 ?
O89 Rb16 W9 30.2(2) 1_465 1_465 ?
Rb13 Rb16 W9 67.51(18) . 1_465 ?
O78 Rb16 W9 57.9(3) 1_465 1_465 ?
Rb15 Rb16 W7 131.6(3) 2_565 1_465 ?
O21T Rb16 W7 112.8(3) . 1_465 ?
O15T Rb16 W7 73.5(3) 1_455 1_465 ?
Rb19 Rb16 W7 65.1(3) 1_465 1_465 ?
O79 Rb16 W7 26.4(3) 1_465 1_465 ?
O89 Rb16 W7 57.2(3) 1_465 1_465 ?
Rb13 Rb16 W7 111.5(2) . 1_465 ?
O78 Rb16 W7 28.7(2) 1_465 1_465 ?
W9 Rb16 W7 50.04(11) 1_465 1_465 ?
Rb15 Rb16 W8 132.7(3) 2_565 1_465 ?
O21T Rb16 W8 70.3(3) . 1_465 ?
O15T Rb16 W8 120.5(3) 1_455 1_465 ?
Rb19 Rb16 W8 73.4(3) 1_465 1_465 ?
O79 Rb16 W8 55.3(3) 1_465 1_465 ?
O89 Rb16 W8 24.6(2) 1_465 1_465 ?
Rb13 Rb16 W8 71.73(18) . 1_465 ?
O78 Rb16 W8 25.9(2) 1_465 1_465 ?
W9 Rb16 W8 48.21(10) 1_465 1_465 ?
W7 Rb16 W8 47.74(9) 1_465 1_465 ?
Rb15 Rb16 Rb13 82.3(2) 2_565 2_475 ?
O21T Rb16 Rb13 143.7(4) . 2_475 ?
O15T Rb16 Rb13 47.1(3) 1_455 2_475 ?
Rb19 Rb16 Rb13 119.5(4) 1_465 2_475 ?
O79 Rb16 Rb13 88.7(3) 1_465 2_475 ?
O89 Rb16 Rb13 126.2(3) 1_465 2_475 ?
Rb13 Rb16 Rb13 109.9(2) . 2_475 ?
O78 Rb16 Rb13 132.1(3) 1_465 2_475 ?
W9 Rb16 Rb13 97.07(18) 1_465 2_475 ?
W7 Rb16 Rb13 103.41(19) 1_465 2_475 ?
W8 Rb16 Rb13 143.2(2) 1_465 2_475 ?
Rb7 Rb17 O5W 114.2(5) . 1_455 ?
Rb7 Rb17 O13W 165.2(11) . . ?
O5W Rb17 O13W 66.4(10) 1_455 . ?
Rb7 Rb17 O11R 64.5(3) . . ?
O5W Rb17 O11R 152.8(6) 1_455 . ?
O13W Rb17 O11R 122.3(10) . . ?
Rb7 Rb17 O13R 82.8(3) . . ?
O5W Rb17 O13R 98.5(5) 1_455 . ?
O13W Rb17 O13R 82.5(11) . . ?
O11R Rb17 O13R 108.0(4) . . ?
Rb7 Rb17 O1RR 69.5(3) . . ?
O5W Rb17 O1RR 152.1(5) 1_455 . ?
O13W Rb17 O1RR 102.8(10) . . ?
O11R Rb17 O1RR 55.0(3) . . ?
O13R Rb17 O1RR 53.8(3) . . ?
Rb7 Rb17 O10R 112.7(4) . . ?
O5W Rb17 O10R 132.9(5) 1_455 . ?
O13W Rb17 O10R 69.4(10) . . ?
O11R Rb17 O10R 54.2(4) . . ?
O13R Rb17 O10R 91.0(4) . . ?
O1RR Rb17 O10R 54.5(3) . . ?
Rb7 Rb17 O2T 61.2(3) . 1_455 ?
O5W Rb17 O2T 81.5(5) 1_455 1_455 ?
O13W Rb17 O2T 131.7(11) . 1_455 ?
O11R Rb17 O2T 74.5(4) . 1_455 ?
O13R Rb17 O2T 139.5(4) . 1_455 ?
O1RR Rb17 O2T 120.6(4) . 1_455 ?
O10R Rb17 O2T 118.7(4) . 1_455 ?
Rb7 Rb17 O2W 111.6(4) . 2_565 ?
O5W Rb17 O2W 75.9(5) 1_455 2_565 ?
O13W Rb17 O2W 83.0(11) . 2_565 ?
O11R Rb17 O2W 79.6(4) . 2_565 ?
O13R Rb17 O2W 165.5(5) . 2_565 ?
O1RR Rb17 O2W 130.0(4) . 2_565 ?
O10R Rb17 O2W 83.6(4) . 2_565 ?
O2T Rb17 O2W 53.7(4) 1_455 2_565 ?
Rb7 Rb17 Ru1 80.1(2) . . ?
O5W Rb17 Ru1 165.6(5) 1_455 . ?
O13W Rb17 Ru1 99.5(10) . . ?
O11R Rb17 Ru1 33.6(2) . . ?
O13R Rb17 Ru1 81.4(3) . . ?
O1RR Rb17 Ru1 29.4(2) . . ?
O10R Rb17 Ru1 33.1(2) . . ?
O2T Rb17 Ru1 108.0(3) 1_455 . ?
O2W Rb17 Ru1 100.7(4) 2_565 . ?
Rb7 Rb17 Rb10 130.9(3) . . ?
O5W Rb17 Rb10 88.1(4) 1_455 . ?
O13W Rb17 Rb10 35.6(10) . . ?
O11R Rb17 Rb10 113.5(3) . . ?
O13R Rb17 Rb10 49.7(3) . . ?
O1RR Rb17 Rb10 71.7(3) . . ?
O10R Rb17 Rb10 63.8(3) . . ?
O2T Rb17 Rb10 167.1(3) 1_455 . ?
O2W Rb17 Rb10 116.2(4) 2_565 . ?
Ru1 Rb17 Rb10 80.80(19) . . ?
Rb7 Rb17 Ru2 70.72(19) . . ?
O5W Rb17 Ru2 127.4(5) 1_455 . ?
O13W Rb17 Ru2 96.9(10) . . ?
O11R Rb17 Ru2 79.0(3) . . ?
O13R Rb17 Ru2 29.0(2) . . ?
O1RR Rb17 Ru2 25.2(2) . . ?
O10R Rb17 Ru2 72.8(3) . . ?
O2T Rb17 Ru2 131.4(3) 1_455 . ?
O2W Rb17 Ru2 154.6(4) 2_565 . ?
Ru1 Rb17 Ru2 54.12(12) . . ?
Rb10 Rb17 Ru2 61.38(15) . . ?
Rb11 Rb18 Rb12 63.8(3) . . ?
Rb11 Rb18 O711 149.1(5) . 2_565 ?
Rb12 Rb18 O711 96.7(4) . 2_565 ?
Rb11 Rb18 O14T 63.4(4) . . ?
Rb12 Rb18 O14T 67.0(4) . . ?
O711 Rb18 O14T 133.6(5) 2_565 . ?
Rb11 Rb18 O79 142.6(5) . 2_565 ?
Rb12 Rb18 O79 146.7(5) . 2_565 ?
O711 Rb18 O79 50.1(4) 2_565 2_565 ?
O14T Rb18 O79 135.4(5) . 2_565 ?
Rb11 Rb18 O7W 108.2(5) . 2_565 ?
Rb12 Rb18 O7W 125.2(5) . 2_565 ?
O711 Rb18 O7W 102.6(5) 2_565 2_565 ?
O14T Rb18 O7W 62.5(5) . 2_565 ?
O79 Rb18 O7W 73.3(4) 2_565 2_565 ?
Rb11 Rb18 O101 139.9(5) . 2_565 ?
Rb12 Rb18 O101 81.5(4) . 2_565 ?
O711 Rb18 O101 48.1(3) 2_565 2_565 ?
O14T Rb18 O101 85.7(4) . 2_565 ?
O79 Rb18 O101 77.4(4) 2_565 2_565 ?
O7W Rb18 O101 75.0(4) 2_565 2_565 ?
Rb11 Rb18 O150 58.2(3) . 2_575 ?
Rb12 Rb18 O150 84.5(3) . 2_575 ?
O711 Rb18 O150 98.2(4) 2_565 2_575 ?
O14T Rb18 O150 121.5(5) . 2_575 ?
O79 Rb18 O150 96.0(4) 2_565 2_575 ?
O7W Rb18 O150 140.5(5) 2_565 2_575 ?
O101 Rb18 O150 140.9(4) 2_565 2_575 ?
Rb11 Rb18 O20T 82.8(4) . 2_575 ?
Rb12 Rb18 O20T 58.9(3) . 2_575 ?
O711 Rb18 O20T 66.4(4) 2_565 2_575 ?
O14T Rb18 O20T 124.8(5) . 2_575 ?
O79 Rb18 O20T 98.2(4) 2_565 2_575 ?
O7W Rb18 O20T 169.0(5) 2_565 2_575 ?
O101 Rb18 O20T 96.5(4) 2_565 2_575 ?
O150 Rb18 O20T 45.7(3) 2_575 2_575 ?
Rb11 Rb18 W7 140.4(4) . 2_565 ?
Rb12 Rb18 W7 118.5(3) . 2_565 ?
O711 Rb18 W7 28.6(3) 2_565 2_565 ?
O14T Rb18 W7 156.2(5) . 2_565 ?
O79 Rb18 W7 30.0(2) 2_565 2_565 ?
O7W Rb18 W7 100.9(4) 2_565 2_565 ?
O101 Rb18 W7 73.0(3) 2_565 2_565 ?
O150 Rb18 W7 82.3(3) 2_575 2_565 ?
O20T Rb18 W7 69.5(3) 2_575 2_565 ?
Rb11 Rb18 W11 137.5(4) . 2_565 ?
Rb12 Rb18 W11 74.4(3) . 2_565 ?
O711 Rb18 W11 28.1(3) 2_565 2_565 ?
O14T Rb18 W11 107.7(4) . 2_565 ?
O79 Rb18 W11 74.7(3) 2_565 2_565 ?
O7W Rb18 W11 101.7(4) 2_565 2_565 ?
O101 Rb18 W11 28.8(2) 2_565 2_565 ?
O150 Rb18 W11 112.1(3) 2_575 2_565 ?
O20T Rb18 W11 68.8(3) 2_575 2_565 ?
W7 Rb18 W11 56.67(15) 2_565 2_565 ?
Rb11 Rb18 W20 64.3(3) . 2_575 ?
Rb12 Rb18 W20 64.1(2) . 2_575 ?
O711 Rb18 W20 86.0(3) 2_565 2_575 ?
O14T Rb18 W20 119.4(4) . 2_575 ?
O79 Rb18 W20 104.8(4) 2_565 2_575 ?
O7W Rb18 W20 165.6(5) 2_565 2_575 ?
O101 Rb18 W20 118.8(3) 2_565 2_575 ?
O150 Rb18 W20 25.2(2) 2_575 2_575 ?
O20T Rb18 W20 22.5(2) 2_575 2_575 ?
W7 Rb18 W20 81.1(2) 2_565 2_575 ?
W11 Rb18 W20 91.3(2) 2_565 2_575 ?
O9W Rb19 O78 149.2(8) 1_545 . ?
O9W Rb19 Rb16 126.7(8) 1_545 1_645 ?
O78 Rb19 Rb16 71.1(5) . 1_645 ?
O9W Rb19 O7T 143.3(9) 1_545 . ?
O78 Rb19 O7T 54.5(5) . . ?
Rb16 Rb19 O7T 80.9(5) 1_645 . ?
O9W Rb19 Rb4 56.2(6) 1_545 2_656 ?
O78 Rb19 Rb4 100.0(5) . 2_656 ?
Rb16 Rb19 Rb4 165.1(6) 1_645 2_656 ?
O7T Rb19 Rb4 104.2(5) . 2_656 ?
O9W Rb19 Rb15 78.5(7) 1_545 2_655 ?
O78 Rb19 Rb15 120.0(6) . 2_655 ?
Rb16 Rb19 Rb15 49.8(3) 1_645 2_655 ?
O7T Rb19 Rb15 116.1(5) . 2_655 ?
Rb4 Rb19 Rb15 134.5(5) 2_656 2_655 ?
O9W Rb19 O19T 77.1(7) 1_545 1_545 ?
O78 Rb19 O19T 104.0(6) . 1_545 ?
Rb16 Rb19 O19T 142.0(6) 1_645 1_545 ?
O7T Rb19 O19T 67.5(5) . 1_545 ?
Rb4 Rb19 O19T 50.7(3) 2_656 1_545 ?
Rb15 Rb19 O19T 127.7(5) 2_655 1_545 ?
O9W Rb19 O212 64.2(7) 1_545 1_645 ?
O78 Rb19 O212 90.5(5) . 1_645 ?
Rb16 Rb19 O212 97.5(5) 1_645 1_645 ?
O7T Rb19 O212 143.8(6) . 1_645 ?
Rb4 Rb19 O212 70.0(3) 2_656 1_645 ?
Rb15 Rb19 O212 87.7(4) 2_655 1_645 ?
O19T Rb19 O212 120.4(5) 1_545 1_645 ?
O9W Rb19 O159 85.7(7) 1_545 1_545 ?
O78 Rb19 O159 118.5(6) . 1_545 ?
Rb16 Rb19 O159 99.5(5) 1_645 1_545 ?
O7T Rb19 O159 64.0(4) . 1_545 ?
Rb4 Rb19 O159 95.3(4) 2_656 1_545 ?
Rb15 Rb19 O159 84.5(4) 2_655 1_545 ?
O19T Rb19 O159 48.3(3) 1_545 1_545 ?
O212 Rb19 O159 149.9(6) 1_645 1_545 ?
O9W Rb19 O15T 117.5(8) 1_545 1_545 ?
O78 Rb19 O15T 93.3(5) . 1_545 ?
Rb16 Rb19 O15T 52.4(3) 1_645 1_545 ?
O7T Rb19 O15T 56.4(4) . 1_545 ?
Rb4 Rb19 O15T 141.9(5) 2_656 1_545 ?
Rb15 Rb19 O15T 61.2(3) 2_655 1_545 ?
O19T Rb19 O15T 91.5(5) 1_545 1_545 ?
O212 Rb19 O15T 145.9(6) 1_645 1_545 ?
O159 Rb19 O15T 47.6(3) 1_545 1_545 ?
O9W Rb19 O21T 93.5(8) 1_545 1_645 ?
O78 Rb19 O21T 80.1(5) . 1_645 ?
Rb16 Rb19 O21T 50.2(3) 1_645 1_645 ?
O7T Rb19 O21T 122.9(6) . 1_645 ?
Rb4 Rb19 O21T 117.5(5) 2_656 1_645 ?
Rb15 Rb19 O21T 56.1(3) 2_655 1_645 ?
O19T Rb19 O21T 167.8(6) 1_545 1_645 ?
O212 Rb19 O21T 47.5(3) 1_645 1_645 ?
O159 Rb19 O21T 139.8(5) 1_545 1_645 ?
O15T Rb19 O21T 99.9(5) 1_545 1_645 ?
O9W Rb19 W7 162.0(8) 1_545 . ?
O78 Rb19 W7 29.3(3) . . ?
Rb16 Rb19 W7 71.2(4) 1_645 . ?
O7T Rb19 W7 25.6(3) . . ?
Rb4 Rb19 W7 107.2(4) 2_656 . ?
Rb15 Rb19 W7 118.3(4) 2_655 . ?
O19T Rb19 W7 86.7(4) 1_545 . ?
O212 Rb19 W7 119.8(5) 1_645 . ?
O159 Rb19 W7 89.3(4) 1_545 . ?
O15T Rb19 W7 70.0(3) 1_545 . ?
O21T Rb19 W7 101.4(4) 1_645 . ?
O3W Rb20 Rb8 151.6(14) . 2_466 ?
O3W Rb20 O8W 129.1(13) . 2_466 ?
Rb8 Rb20 O8W 39.5(6) 2_466 2_466 ?
O3W Rb20 O3W 99.6(13) . 2_466 ?
Rb8 Rb20 O3W 64.5(7) 2_466 2_466 ?
O8W Rb20 O3W 96.5(8) 2_466 2_466 ?
O3W Rb20 O12T 138.7(14) . 2_466 ?
Rb8 Rb20 O12T 66.3(5) 2_466 2_466 ?
O8W Rb20 O12T 62.8(6) 2_466 2_466 ?
O3W Rb20 O12T 119.5(7) 2_466 2_466 ?
O3W Rb20 Rb20 73.9(13) . 2_466 ?
Rb8 Rb20 Rb20 88.0(7) 2_466 2_466 ?
O8W Rb20 Rb20 112.7(8) 2_466 2_466 ?
O3W Rb20 Rb20 25.6(6) 2_466 2_466 ?
O12T Rb20 Rb20 144.0(8) 2_466 2_466 ?
O3W Rb20 O4T 64.2(11) . 1_455 ?
Rb8 Rb20 O4T 144.2(7) 2_466 1_455 ?
O8W Rb20 O4T 134.1(7) 2_466 1_455 ?
O3W Rb20 O4T 126.8(7) 2_466 1_455 ?
O12T Rb20 O4T 80.9(4) 2_466 1_455 ?
Rb20 Rb20 O4T 113.2(7) 2_466 1_455 ?
O3W Rb20 O17T 84.9(12) . 2_566 ?
Rb8 Rb20 O17T 67.1(5) 2_466 2_566 ?
O8W Rb20 O17T 60.5(6) 2_466 2_566 ?
O3W Rb20 O17T 63.2(6) 2_466 2_566 ?
O12T Rb20 O17T 123.0(5) 2_466 2_566 ?
Rb20 Rb20 O17T 61.4(5) 2_466 2_566 ?
O4T Rb20 O17T 148.1(6) 1_455 2_566 ?
O3W Rb20 O17T 79.5(12) . 1_455 ?
Rb8 Rb20 O17T 110.4(7) 2_466 1_455 ?
O8W Rb20 O17T 149.4(8) 2_466 1_455 ?
O3W Rb20 O17T 64.0(6) 2_466 1_455 ?
O12T Rb20 O17T 104.8(5) 2_466 1_455 ?
Rb20 Rb20 O17T 59.6(5) 2_466 1_455 ?
O4T Rb20 O17T 63.3(4) 1_455 1_455 ?
O17T Rb20 O17T 121.0(5) 2_566 1_455 ?
O3W Rb20 O178 129.1(13) . 1_455 ?
Rb8 Rb20 O178 69.3(5) 2_466 1_455 ?
O8W Rb20 O178 101.7(7) 2_466 1_455 ?
O3W Rb20 O178 68.9(6) 2_466 1_455 ?
O12T Rb20 O178 62.3(4) 2_466 1_455 ?
Rb20 Rb20 O178 85.8(6) 2_466 1_455 ?
O4T Rb20 O178 83.3(4) 1_455 1_455 ?
O17T Rb20 O178 125.1(6) 2_566 1_455 ?
O17T Rb20 O178 50.4(4) 1_455 1_455 ?
O3W Rb20 O179 48.5(11) . 2_566 ?
Rb8 Rb20 O179 109.8(6) 2_466 2_566 ?
O8W Rb20 O179 80.9(6) 2_466 2_566 ?
O3W Rb20 O179 103.1(6) 2_466 2_566 ?
O12T Rb20 O179 125.3(5) 2_466 2_566 ?
Rb20 Rb20 O179 86.0(6) 2_466 2_566 ?
O4T Rb20 O179 100.6(5) 1_455 2_566 ?
O17T Rb20 O179 49.3(3) 2_566 2_566 ?
O17T Rb20 O179 124.9(5) 1_455 2_566 ?
O178 Rb20 O179 171.8(6) 1_455 2_566 ?
O3W Rb20 Rb8 48.1(12) . . ?
Rb8 Rb20 Rb8 116.5(7) 2_466 . ?
O8W Rb20 Rb8 135.6(7) 2_466 . ?
O3W Rb20 Rb8 53.0(5) 2_466 . ?
O12T Rb20 Rb8 156.4(5) 2_466 . ?
Rb20 Rb20 Rb8 28.5(3) 2_466 . ?
O4T Rb20 Rb8 88.0(4) 1_455 . ?
O17T Rb20 Rb8 75.9(4) 2_566 . ?
O17T Rb20 Rb8 51.7(3) 1_455 . ?
O178 Rb20 Rb8 95.9(4) 1_455 . ?
O179 Rb20 Rb8 77.1(3) 2_566 . ?
Rb1 O1W Rb7 90.5(4) . . ?
Rb9 O2W Rb12 57.6(4) . . ?
Rb9 O2W Rb10 103.4(5) . . ?
Rb12 O2W Rb10 142.9(6) . . ?
Rb9 O2W Rb17 138.4(6) . 2_565 ?
Rb12 O2W Rb17 132.9(6) . 2_565 ?
Rb10 O2W Rb17 83.3(4) . 2_565 ?
Rb20 O3W Rb8 110.3(15) . . ?
Rb20 O3W Rb8 15.6(8) . 2_466 ?
Rb8 O3W Rb8 103.5(8) . 2_466 ?
Rb20 O3W Rb20 80.4(13) . 2_466 ?
Rb8 O3W Rb20 32.8(4) . 2_466 ?
Rb8 O3W Rb20 71.3(6) 2_466 2_466 ?
Rb15 O4W Rb5 89.0(5) 2_665 . ?
Rb5 O5W Rb17 117.1(6) . 1_655 ?
Rb5 O5W Rb6 108.3(6) . 2_665 ?
Rb17 O5W Rb6 126.6(7) 1_655 2_665 ?
Rb4 O6W Rb3 97.5(5) . 2_566 ?
Rb15 O7W Rb18 141.2(7) . 2_565 ?
Rb8 O8W Rb20 34.9(5) . 2_466 ?
Rb8 O8W Rb14 55.9(7) . . ?
Rb20 O8W Rb14 90.7(7) 2_466 . ?
Rb19 O9W Rb4 69.1(7) 1_565 2_666 ?
Rb7 O12W Rb14 67.5(7) . . ?
O13W O13W Rb10 95(5) 2_565 . ?
O13W O13W Rb10 56(4) 2_565 2_565 ?
Rb10 O13W Rb10 151.4(19) . 2_565 ?
O13W O13W Rb17 139(5) 2_565 . ?
Rb10 O13W Rb17 98.5(15) . . ?
Rb10 O13W Rb17 103.9(17) 2_565 . ?

loop_
_geom_bond_atom_site_label_1
_geom_bond_atom_site_label_2
_geom_bond_distance
_geom_bond_site_symmetry_2
_geom_bond_publ_flag
W1 O1T 1.676(13) . ?
W1 O110 1.888(12) . ?
W1 O13 1.897(12) . ?
W1 O19 1.914(13) . ?
W1 O12 1.914(12) . ?
W1 O1S1 2.332(12) . ?
W1 Rb6 3.921(3) . ?
W1 Rb5 4.057(2) 2_665 ?
W1 Rb9 4.092(4) 2_665 ?
W2 O2T 1.696(12) . ?
W2 O23 1.854(12) . ?
W2 O25 1.915(11) . ?
W2 O12 1.945(12) . ?
W2 O28 1.947(12) . ?
W2 O1S1 2.385(11) . ?
W2 Rb14 3.981(6) 1_655 ?
W2 Rb9 4.076(4) 2_665 ?
W2 Rb7 4.180(3) 1_655 ?
W3 O3T 1.730(13) . ?
W3 O3R 1.797(11) . ?
W3 O34 1.910(11) . ?
W3 O13 1.965(12) . ?
W3 O23 2.020(11) . ?
W3 O1S1 2.365(12) . ?
W3 Rb5 4.007(3) . ?
W3 Rb6 4.048(3) . ?
W3 Rb14 4.298(7) 1_655 ?
W4 O4T 1.719(12) . ?
W4 O4R 1.804(11) . ?
W4 O34 1.922(11) . ?
W4 O46 1.957(12) . ?
W4 O45 2.009(12) . ?
W4 O2S1 2.343(11) . ?
W4 Rb4 3.716(2) . ?
W4 Rb1 3.9097(19) . ?
W4 Rb14 4.230(7) 1_655 ?
W5 O5T 1.722(12) . ?
W5 O45 1.886(12) . ?
W5 O25 1.903(12) . ?
W5 O56 1.915(12) . ?
W5 O58 1.927(12) . ?
W5 O2S1 2.384(10) . ?
W5 Rb14 3.961(7) 1_655 ?
W5 Rb3 3.977(2) 1_645 ?
W6 O6T 1.707(13) . ?
W6 O611 1.889(12) . ?
W6 O46 1.890(12) . ?
W6 O67 1.933(13) . ?
W6 O56 1.948(11) . ?
W6 O2S1 2.331(11) . ?
W6 Rb2 3.802(2) . ?
W7 O7T 1.710(15) . ?
W7 O711 1.840(12) . ?
W7 O79 1.900(13) . ?
W7 O67 1.912(13) . ?
W7 O78 1.942(13) . ?
W7 O3S1 2.335(11) . ?
W7 Rb18 3.799(10) 2_565 ?
W7 Rb2 3.864(2) . ?
W7 Rb19 3.865(16) . ?
W7 Rb16 4.033(8) 1_645 ?
W8 O8T 1.692(14) . ?
W8 O28 1.870(12) . ?
W8 O89 1.895(12) . ?
W8 O58 1.903(12) . ?
W8 O78 1.929(13) . ?
W8 O3S1 2.383(11) . ?
W8 Rb3 3.834(2) 1_645 ?
W8 Rb12 4.020(6) 2_665 ?
W8 Rb9 4.033(4) 2_665 ?
W8 Rb16 4.295(8) 1_645 ?
W9 O9T 1.705(15) . ?
W9 O910 1.879(13) . ?
W9 O19 1.915(12) . ?
W9 O89 1.954(13) . ?
W9 O79 1.963(14) . ?
W9 O3S1 2.358(10) . ?
W9 Rb16 3.886(9) 1_645 ?
W9 Rb13 4.013(5) 1_645 ?
W9 Rb9 4.059(4) 2_665 ?
W10 O10T 1.715(13) . ?
W10 O10R 1.846(13) . ?
W10 O101 1.910(12) . ?
W10 O110 1.943(12) . ?
W10 O910 1.963(13) . ?
W10 O4S1 2.408(11) . ?
W10 Rb6 3.771(3) . ?
W11 O11T 1.718(13) . ?
W11 O11R 1.813(12) . ?
W11 O611 1.940(11) . ?
W11 O101 1.956(12) . ?
W11 O711 1.979(13) . ?
W11 O4S1 2.382(11) . ?
W11 Rb18 4.048(11) 2_565 ?
W11 Rb17 4.314(9) . ?
W12 O12T 1.719(12) . ?
W12 O12R 1.838(12) . ?
W12 O123 1.927(11) . ?
W12 O128 1.932(10) . ?
W12 O122 1.966(12) . ?
W12 O1S2 2.380(11) . ?
W12 Rb1 3.8929(18) 2_566 ?
W12 Rb1 3.9788(19) . ?
W13 O13T 1.711(11) . ?
W13 O13R 1.841(12) . ?
W13 O134 1.918(12) . ?
W13 O123 1.923(12) . ?
W13 O131 1.968(12) . ?
W13 O1S2 2.403(10) . ?
W13 Rb10 3.957(5) . ?
W13 Rb15 4.228(6) 2_565 ?
W14 O14T 1.732(13) . ?
W14 O146 1.893(12) . ?
W14 O141 1.894(12) . ?
W14 O134 1.941(12) . ?
W14 O145 1.950(12) . ?
W14 O2S2 2.333(11) . ?
W14 Rb9 3.814(4) . ?
W14 Rb10 4.049(5) . ?
W14 Rb11 4.080(5) 2_575 ?
W14 Rb11 4.268(5) . ?
W15 O15T 1.705(13) . ?
W15 O156 1.868(12) . ?
W15 O145 1.924(11) . ?
W15 O159 1.925(11) . ?
W15 O150 1.943(12) . ?
W15 O2S2 2.372(12) . ?
W15 Rb13 4.000(5) 2_575 ?
W15 Rb11 4.049(5) 2_575 ?
W15 Rb15 4.316(7) 2_665 ?
W15 Rb19 4.326(14) 1_565 ?
W16 O16T 1.725(13) . ?
W16 O16R 1.788(11) . ?
W16 O167 1.924(10) . ?
W16 O146 1.982(11) . ?
W16 O156 2.017(12) . ?
W16 O2S2 2.353(12) . ?
W16 Rb6 3.676(3) . ?
W16 Rb10 4.151(5) . ?
W17 O17T 1.720(12) . ?
W17 O17R 1.820(11) . ?
W17 O167 1.908(11) . ?
W17 O178 1.943(11) . ?
W17 O179 2.035(11) . ?
W17 O3S2 2.372(11) . ?
W17 Rb1 4.034(2) . ?
W17 Rb20 4.137(14) 1_655 ?
W17 Rb20 4.217(13) 2_566 ?
W18 O18T 1.710(11) . ?
W18 O189 1.906(11) . ?
W18 O178 1.911(11) . ?
W18 O182 1.919(12) . ?
W18 O128 1.924(11) . ?
W18 O3S2 2.336(11) . ?
W18 Rb14 3.898(6) 2_566 ?
W18 Rb1 4.020(2) 2_566 ?
W18 Rb8 4.059(3) 2_566 ?
W18 Rb1 4.269(2) . ?
W19 O19T 1.710(12) . ?
W19 O179 1.846(11) . ?
W19 O159 1.890(11) . ?
W19 O190 1.932(10) . ?
W19 O189 1.933(11) . ?
W19 O3S2 2.369(11) . ?
W19 Rb2 3.819(2) 1_565 ?
W19 Rb19 4.209(16) 1_565 ?
W19 Rb4 4.301(2) 2_666 ?
W20 O20T 1.702(13) . ?
W20 O150 1.877(12) . ?
W20 O190 1.896(10) . ?
W20 O201 1.920(11) . ?
W20 O202 1.930(12) . ?
W20 O4S2 2.381(12) . ?
W20 Rb2 3.8511(19) 1_565 ?
W20 Rb11 3.943(5) 2_575 ?
W20 Rb12 4.061(6) 2_575 ?
W20 Rb18 4.335(12) 2_575 ?
W21 O21T 1.721(12) . ?
W21 O131 1.874(12) . ?
W21 O212 1.901(11) . ?
W21 O201 1.925(12) . ?
W21 O141 1.928(12) . ?
W21 O4S2 2.356(11) . ?
W21 Rb11 4.060(5) 2_575 ?
W21 Rb15 4.062(6) 2_565 ?
W21 Rb19 4.222(15) 1_465 ?
W22 O22T 1.722(12) . ?
W22 O122 1.870(12) . ?
W22 O182 1.896(11) . ?
W22 O202 1.934(12) . ?
W22 O212 1.950(11) . ?
W22 O4S2 2.325(12) . ?
W22 Rb3 3.827(2) . ?
W22 Rb4 3.980(2) 2_566 ?
Si1 O1S1 1.604(13) . ?
Si1 O3S1 1.617(12) . ?
Si1 O4S1 1.628(12) . ?
Si1 O2S1 1.628(11) . ?
O4S1 Ru1 2.126(12) . ?
Si2 O3S2 1.613(11) . ?
Si2 O4S2 1.625(12) . ?
Si2 O2S2 1.630(12) . ?
Si2 O1S2 1.648(12) . ?
O1S2 Ru2 2.098(11) . ?
Ru1 O1RR 1.816(11) . ?
Ru1 O4R 1.978(11) . ?
Ru1 O3R 1.996(12) . ?
Ru1 O10R 2.015(12) . ?
Ru1 O11R 2.045(12) . ?
Ru1 Rb17 3.694(8) . ?
Ru1 Rb6 3.927(3) . ?
Ru1 Rb7 4.207(4) . ?
Ru2 O1RR 1.815(12) . ?
Ru2 O17R 1.990(10) . ?
Ru2 O16R 1.993(11) . ?
Ru2 O13R 2.020(11) . ?
Ru2 O12R 2.024(12) . ?
Ru2 Rb1 3.826(2) . ?
Ru2 Rb17 4.057(9) . ?
Ru2 Rb7 4.081(4) . ?
Ru2 Rb10 4.103(5) . ?
O1RR Rb17 3.116(13) . ?
O1RR Rb7 3.357(12) . ?
O3R Rb6 3.104(12) . ?
O4R Rb1 3.345(11) . ?
O10R Rb6 2.902(13) . ?
O10R Rb17 3.133(15) . ?
O11R Rb17 3.000(14) . ?
O11R Rb7 3.077(13) . ?
O12R Rb1 2.908(11) . ?
O12R Rb7 3.093(12) . ?
O13R Rb10 3.080(13) . ?
O13R Rb17 3.091(15) . ?
O16R Rb10 3.224(11) . ?
O16R Rb6 3.251(11) . ?
O17R Rb1 2.974(11) . ?
O1T Rb6 2.976(14) 2_665 ?
O1T Rb5 2.985(12) 2_665 ?
O2T Rb7 3.093(12) 1_655 ?
O2T Rb17 3.262(16) 1_655 ?
O3T Rb5 3.022(13) . ?
O4T Rb1 2.968(12) . ?
O4T Rb4 3.057(12) . ?
O4T Rb20 3.162(18) 1_655 ?
O5T Rb2 2.905(12) 2_656 ?
O5T Rb3 3.176(13) 1_645 ?
O6T Rb3 2.858(13) 2_566 ?
O6T Rb2 2.913(13) . ?
O7T Rb2 3.044(14) . ?
O7T Rb19 3.12(2) . ?
O8T Rb3 2.975(13) 1_645 ?
O8T Rb12 3.102(15) 2_665 ?
O9T Rb15 2.944(15) . ?
O9T Rb13 3.291(16) 1_645 ?
O10T Rb10 3.099(14) 2_565 ?
O11T Rb12 3.023(14) 2_565 ?
O12T Rb8 2.906(12) . ?
O12T Rb1 3.016(11) 2_566 ?
O12T Rb20 3.141(19) 2_466 ?
O13T Rb5 2.939(12) 1_455 ?
O13T Rb15 3.352(14) 2_565 ?
O14T Rb11 2.940(15) . ?
O14T Rb18 3.076(17) . ?
O14T Rb9 3.148(14) . ?
O14T Rb12 3.374(15) . ?
O15T Rb16 2.900(15) 1_655 ?
O15T Rb13 3.336(13) 2_575 ?
O15T Rb15 3.430(14) 2_665 ?
O15T Rb19 3.518(18) 1_565 ?
O16T Rb6 2.808(13) . ?
O16T Rb5 2.903(13) . ?
O17T Rb8 2.951(12) 1_655 ?
O17T Rb20 3.166(18) 2_566 ?
O17T Rb20 3.223(18) 1_655 ?
O18T Rb7 3.103(11) 2_566 ?
O18T Rb14 3.133(12) 2_566 ?
O18T Rb1 3.254(11) 2_566 ?
O18T Rb8 3.530(12) 2_566 ?
O19T Rb4 2.786(12) 2_666 ?
O19T Rb2 3.018(13) 1_565 ?
O19T Rb19 3.32(2) 1_565 ?
O20T Rb2 3.115(12) 1_565 ?
O20T Rb12 3.319(13) 2_575 ?
O20T Rb18 3.629(17) 2_575 ?
O21T Rb16 2.797(15) . ?
O21T Rb13 3.026(14) . ?
O21T Rb15 3.184(14) 2_565 ?
O21T Rb19 3.53(2) 1_465 ?
O22T Rb4 2.843(12) 2_566 ?
O22T Rb3 3.183(13) . ?
O12 Rb9 3.096(13) 2_665 ?
O13 Rb6 3.180(12) . ?
O13 Rb5 3.267(12) . ?
O19 Rb9 3.133(13) 2_665 ?
O23 Rb14 3.224(12) 1_655 ?
O25 Rb14 3.098(13) 1_655 ?
O28 Rb9 3.158(12) 2_665 ?
O28 Rb12 3.509(13) 2_665 ?
O34 Rb14 3.238(12) 1_655 ?
O45 Rb4 3.155(12) . ?
O45 Rb14 3.169(14) 1_655 ?
O46 Rb4 3.139(11) . ?
O58 Rb3 3.096(12) 1_645 ?
O67 Rb2 3.100(14) . ?
O78 Rb19 2.93(2) . ?
O78 Rb16 3.413(15) 1_645 ?
O79 Rb16 2.979(16) 1_645 ?
O79 Rb18 3.238(17) 2_565 ?
O89 Rb13 3.013(14) 1_645 ?
O89 Rb9 3.127(14) 2_665 ?
O89 Rb16 3.277(16) 1_645 ?
O101 Rb18 3.418(17) 2_565 ?
O110 Rb6 2.982(13) . ?
O128 Rb1 3.273(11) . ?
O128 Rb1 3.316(11) 2_566 ?
O131 Rb15 3.363(13) 2_565 ?
O134 Rb10 3.087(13) . ?
O141 Rb11 3.165(13) 2_575 ?
O145 Rb11 3.086(13) 2_575 ?
O145 Rb13 3.107(13) 2_575 ?
O146 Rb9 2.986(12) . ?
O146 Rb10 3.250(13) . ?
O150 Rb11 3.095(12) 2_575 ?
O150 Rb18 3.589(17) 2_575 ?
O159 Rb19 3.473(19) 1_565 ?
O178 Rb8 3.116(11) 2_566 ?
O178 Rb20 3.286(18) 1_655 ?
O178 Rb1 3.345(11) . ?
O179 Rb20 3.513(17) 2_566 ?
O189 Rb14 3.090(12) 2_566 ?
O190 Rb2 3.028(10) 1_565 ?
O201 Rb11 3.058(13) 2_575 ?
O201 Rb12 3.189(14) 2_575 ?
O202 Rb3 2.951(12) . ?
O212 Rb19 3.397(19) 1_465 ?
O711 Rb18 3.043(16) 2_565 ?
Rb1 O1W 2.985(15) . ?
Rb1 O12T 3.016(11) 2_566 ?
Rb1 O18T 3.254(11) 2_566 ?
Rb1 O128 3.316(11) 2_566 ?
Rb1 W12 3.8928(18) 2_566 ?
Rb2 O5T 2.905(12) 2_656 ?
Rb2 O10W 2.91(3) . ?
Rb2 O19T 3.018(13) 1_545 ?
Rb2 O190 3.028(10) 1_545 ?
Rb2 O20T 3.115(12) 1_545 ?
Rb2 W19 3.819(2) 1_545 ?
Rb2 W20 3.8510(19) 1_545 ?
Rb3 O11W 2.84(3) 1_565 ?
Rb3 O6T 2.858(13) 2_566 ?
Rb3 O8T 2.974(13) 1_465 ?
Rb3 O58 3.097(12) 1_465 ?
Rb3 O5T 3.176(13) 1_465 ?
Rb3 O6W 3.222(17) 2_566 ?
Rb3 W8 3.834(2) 1_465 ?
Rb3 W5 3.977(2) 1_465 ?
Rb3 Rb4 4.563(3) 2_566 ?
Rb4 O19T 2.786(12) 2_666 ?
Rb4 O9W 2.82(3) 2_666 ?
Rb4 O6W 2.840(18) . ?
Rb4 O22T 2.843(12) 2_566 ?
Rb4 Rb19 3.175(15) 2_656 ?
Rb4 W22 3.980(2) 2_566 ?
Rb4 W19 4.301(2) 2_666 ?
Rb4 Rb20 4.438(15) 1_655 ?
Rb5 O5W 2.850(19) . ?
Rb5 O13T 2.940(12) 1_655 ?
Rb5 O1T 2.985(12) 2_665 ?
Rb5 O4W 3.153(19) . ?
Rb5 W1 4.057(2) 2_665 ?
Rb5 Rb15 4.367(7) 2_665 ?
Rb5 Rb6 4.653(4) . ?
Rb5 Rb6 4.715(4) 2_665 ?
Rb6 O5W 2.967(18) 2_665 ?
Rb6 O1T 2.976(14) 2_665 ?
Rb6 Rb10 3.017(6) . ?
Rb7 Rb17 2.748(9) . ?
Rb7 O12W 2.92(3) . ?
Rb7 O2T 3.093(12) 1_455 ?
Rb7 O18T 3.103(11) 2_566 ?
Rb7 O1W 3.220(15) . ?
Rb7 Rb14 3.252(8) . ?
Rb7 W2 4.180(3) 1_455 ?
Rb8 Rb20 1.677(15) 2_466 ?
Rb8 O8W 1.87(2) . ?
Rb8 O3W 2.79(3) . ?
Rb8 Rb14 2.876(8) . ?
Rb8 O17T 2.951(12) 1_455 ?
Rb8 O3W 2.96(3) 2_466 ?
Rb8 O178 3.116(11) 2_566 ?
Rb8 Rb20 3.516(15) . ?
Rb8 O18T 3.530(12) 2_566 ?
Rb8 W18 4.059(3) 2_566 ?
Rb8 Rb8 4.521(8) 2_466 ?
Rb9 O2W 2.729(17) . ?
Rb9 Rb12 2.811(7) . ?
Rb9 O12 3.096(13) 2_665 ?
Rb9 O89 3.127(14) 2_665 ?
Rb9 O19 3.133(13) 2_665 ?
Rb9 O28 3.158(12) 2_665 ?
Rb9 Rb13 3.266(7) 2_575 ?
Rb9 W8 4.033(4) 2_665 ?
Rb9 W9 4.059(4) 2_665 ?
Rb10 O13W 2.34(5) . ?
Rb10 O13W 2.80(5) 2_565 ?
Rb10 O10T 3.099(14) 2_565 ?
Rb10 O2W 3.230(18) . ?
Rb10 Rb17 3.980(11) . ?
Rb11 Rb18 2.419(13) . ?
Rb11 Rb12 2.929(8) . ?
Rb11 O201 3.058(13) 2_575 ?
Rb11 O145 3.086(13) 2_575 ?
Rb11 O150 3.095(12) 2_575 ?
Rb11 O141 3.165(13) 2_575 ?
Rb11 Rb11 3.657(11) 2_575 ?
Rb11 W20 3.943(5) 2_575 ?
Rb11 Rb13 4.027(8) 2_575 ?
Rb11 W15 4.049(5) 2_575 ?
Rb11 W21 4.060(5) 2_575 ?
Rb12 O11T 3.023(14) 2_565 ?
Rb12 Rb18 3.035(13) . ?
Rb12 O2W 3.074(19) . ?
Rb12 O8T 3.102(15) 2_665 ?
Rb12 O201 3.189(14) 2_575 ?
Rb12 O20T 3.319(13) 2_575 ?
Rb12 O28 3.509(14) 2_665 ?
Rb12 W8 4.020(6) 2_665 ?
Rb12 W20 4.061(6) 2_575 ?
Rb13 O89 3.013(14) 1_465 ?
Rb13 O145 3.107(13) 2_575 ?
Rb13 Rb9 3.266(7) 2_575 ?
Rb13 Rb16 3.280(10) . ?
Rb13 O9T 3.291(16) 1_465 ?
Rb13 O15T 3.336(13) 2_575 ?
Rb13 W15 4.000(5) 2_575 ?
Rb13 W9 4.013(5) 1_465 ?
Rb13 Rb11 4.027(8) 2_575 ?
Rb13 Rb12 4.206(8) 2_575 ?
Rb14 O12W 2.93(3) . ?
Rb14 O189 3.090(12) 2_566 ?
Rb14 O25 3.098(13) 1_455 ?
Rb14 O18T 3.133(12) 2_566 ?
Rb14 O45 3.169(14) 1_455 ?
Rb14 O23 3.224(12) 1_455 ?
Rb14 O34 3.238(12) 1_455 ?
Rb14 O8W 3.47(3) . ?
Rb14 W18 3.898(6) 2_566 ?
Rb14 W5 3.961(7) 1_455 ?
Rb15 Rb16 2.597(11) 2_565 ?
Rb15 O7W 2.994(19) . ?
Rb15 O4W 3.08(2) 2_665 ?
Rb15 O21T 3.184(14) 2_565 ?
Rb15 Rb19 3.203(16) 2_655 ?
Rb15 O13T 3.352(14) 2_565 ?
Rb15 O131 3.363(13) 2_565 ?
Rb15 O15T 3.430(14) 2_665 ?
Rb15 W21 4.062(6) 2_565 ?
Rb15 W13 4.228(6) 2_565 ?
Rb15 W15 4.316(7) 2_665 ?
Rb16 Rb15 2.597(11) 2_565 ?
Rb16 O15T 2.900(15) 1_455 ?
Rb16 Rb19 2.940(17) 1_465 ?
Rb16 O79 2.979(16) 1_465 ?
Rb16 O89 3.277(16) 1_465 ?
Rb16 O78 3.413(15) 1_465 ?
Rb16 W9 3.886(9) 1_465 ?
Rb16 W7 4.033(8) 1_465 ?
Rb16 W8 4.295(8) 1_465 ?
Rb16 Rb13 4.544(10) 2_475 ?
Rb17 O5W 2.884(19) 1_455 ?
Rb17 O13W 2.89(5) . ?
Rb17 O2T 3.262(16) 1_455 ?
Rb17 O2W 3.503(19) 2_565 ?
Rb18 O711 3.043(16) 2_565 ?
Rb18 O79 3.238(17) 2_565 ?
Rb18 O7W 3.26(2) 2_565 ?
Rb18 O101 3.418(17) 2_565 ?
Rb18 O150 3.589(17) 2_575 ?
Rb18 O20T 3.629(17) 2_575 ?
Rb18 W7 3.799(10) 2_565 ?
Rb18 W11 4.048(11) 2_565 ?
Rb18 W20 4.335(12) 2_575 ?
Rb19 O9W 2.78(3) 1_545 ?
Rb19 Rb16 2.940(17) 1_645 ?
Rb19 Rb4 3.174(15) 2_656 ?
Rb19 Rb15 3.203(16) 2_655 ?
Rb19 O19T 3.32(2) 1_545 ?
Rb19 O212 3.397(19) 1_645 ?
Rb19 O159 3.473(19) 1_545 ?
Rb19 O15T 3.518(18) 1_545 ?
Rb19 O21T 3.53(2) 1_645 ?
Rb20 O3W 1.38(3) . ?
Rb20 Rb8 1.677(15) 2_466 ?
Rb20 O8W 2.83(3) 2_466 ?
Rb20 O3W 3.07(3) 2_466 ?
Rb20 O12T 3.141(19) 2_466 ?
Rb20 Rb20 3.15(3) 2_466 ?
Rb20 O4T 3.162(18) 1_455 ?
Rb20 O17T 3.166(18) 2_566 ?
Rb20 O17T 3.223(18) 1_455 ?
Rb20 O178 3.286(17) 1_455 ?
Rb20 O179 3.513(17) 2_566 ?
O2W Rb17 3.504(19) 2_565 ?
O3W Rb8 2.96(3) 2_466 ?
O3W Rb20 3.07(3) 2_466 ?
O4W Rb15 3.08(2) 2_665 ?
O5W Rb17 2.884(19) 1_655 ?
O5W Rb6 2.967(18) 2_665 ?
O6W Rb3 3.222(17) 2_566 ?
O7W Rb18 3.26(2) 2_565 ?
O8W Rb20 2.83(3) 2_466 ?
O9W Rb19 2.78(3) 1_565 ?
O9W Rb4 2.82(3) 2_666 ?
O11W Rb3 2.84(3) 1_545 ?
O13W O13W 1.35(9) 2_565 ?
O13W Rb10 2.80(5) 2_565 ?
